data_4135041
loop_
_publ_author_name
'Ronson, Tanya K.'
'Wang, Yujia'
'Baldridge, Kim'
'Siegel, Jay S.'
'Nitschke, Jonathan R.'

_publ_section_title
;
 An <i>S</i><sub>10</sub>-symmetric 5-fold Interlocked [2]Catenane.
;
_journal_name_full 'Journal of the American Chemical Society'
_journal_paper_doi 10.1021/jacs.0c03349
_journal_year 2020
_chemical_formula_moiety 'C230 H130 Co5 N30 S10, 20.5(C2 H3 N), C6 H14 O, 10(B F4), C24 H12'
_chemical_formula_sum 'C301 H217.5 B10 Co5 F40 N50.5 O S10'
_chemical_formula_weight 6041.09
_space_group_crystal_system triclinic
_space_group_IT_number 2
_space_group_name_Hall '-P 1'
_space_group_name_H-M_alt 'P -1'
_atom_sites_solution_hydrogens geom
_audit_creation_method SHELXL-2016/6
_cell_angle_alpha 90.192(3)
_cell_angle_beta 118.294(2)
_cell_angle_gamma 116.730(3)
_cell_formula_units_Z 2
_cell_length_a 27.3964(8)
_cell_length_b 27.5891(11)
_cell_length_c 27.8154(8)
_cell_measurement_reflns_used 30897
_cell_measurement_temperature 100(2)
_cell_measurement_theta_max 21.0301152633
_cell_measurement_theta_min 0.833369267994
_cell_volume 15894.8(12)
_computing_cell_refinement
;
DIALS 2theta refinement, DIALS 1.7.1-g93fc14f4-release
;
_computing_data_collection 'Diamond GDA'
_computing_data_reduction
;
aimless (Evans, P. R. and Murshudov, G. N., 2013)
ccp4 (Winn, M. D. et al., 2011)
DIALS 1.7.1-g93fc14f4-release
pointless (Evans, P., 2006)
XIA2 0.5.432-ga4ad5612-dials-1.7 (Winter, G., 2010)
;
_computing_structure_refinement 'SHELXL-2016/6 (Sheldrick, 2016)'
_computing_structure_solution 'SHELXT 2014/5 (Sheldrick, 2014)'
_diffrn_ambient_temperature 100(2)
_diffrn_detector 'Photon counting pixel array'
_diffrn_measured_fraction_theta_full 0.989
_diffrn_measured_fraction_theta_max 0.989
_diffrn_measurement_device 'Fixed \c 3-circle diffractometer'
_diffrn_measurement_device_type 'Fluid Film Devices'
_diffrn_measurement_method 'shutterless scans'
_diffrn_measurement_specimen_support 'MiTeGen MicroMount'
_diffrn_radiation_monochromator 'Silicon 111'
_diffrn_radiation_source 'Diamond Light Source Beamline I19-1'
_diffrn_radiation_type Synchrotron
_diffrn_radiation_wavelength 0.6889
_diffrn_reflns_av_R_equivalents 0.0601
_diffrn_reflns_av_unetI/netI 0.0584
_diffrn_reflns_Laue_measured_fraction_full 0.989
_diffrn_reflns_Laue_measured_fraction_max 0.989
_diffrn_reflns_limit_h_max 32
_diffrn_reflns_limit_h_min -32
_diffrn_reflns_limit_k_max 32
_diffrn_reflns_limit_k_min -32
_diffrn_reflns_limit_l_max 33
_diffrn_reflns_limit_l_min -33
_diffrn_reflns_number 190480
_diffrn_reflns_point_group_measured_fraction_full 0.989
_diffrn_reflns_point_group_measured_fraction_max 0.989
_diffrn_reflns_theta_full 24.208
_diffrn_reflns_theta_max 24.208
_diffrn_reflns_theta_min 0.833
_diffrn_standards_decay_% 0
_diffrn_standards_interval_count 0
_diffrn_standards_number 0
_exptl_absorpt_coefficient_mu 0.369
_exptl_absorpt_correction_T_max 1.0
_exptl_absorpt_correction_T_min 0.972075869384
_exptl_absorpt_correction_type empirical
_exptl_absorpt_process_details
;
CCP4 7.0.052: AIMLESS, version 0.6.2 : 15/01/18
Scaling & analysis of unmerged intensities, absorption correction using spherical harmonics
;
_exptl_crystal_colour orange
_exptl_crystal_density_diffrn 1.262
_exptl_crystal_description block
_exptl_crystal_F_000 6180
_exptl_crystal_size_max 0.030
_exptl_crystal_size_mid 0.020
_exptl_crystal_size_min 0.015
_refine_diff_density_max 1.368
_refine_diff_density_min -0.612
_refine_diff_density_rms 0.107
_refine_ls_extinction_method none
_refine_ls_goodness_of_fit_ref 1.099
_refine_ls_hydrogen_treatment constr
_refine_ls_matrix_type full
_refine_ls_number_parameters 4135
_refine_ls_number_reflns 55574
_refine_ls_number_restraints 8475
_refine_ls_restrained_S_all 1.071
_refine_ls_R_factor_all 0.1524
_refine_ls_R_factor_gt 0.1092
_refine_ls_shift/su_max 0.002
_refine_ls_shift/su_mean 0.000
_refine_ls_structure_factor_coef Fsqd
_refine_ls_weighting_details 'w=1/[\s^2^(Fo^2^)+(0.2000P)^2^+4.0000P] where P=(Fo^2^+2Fc^2^)/3'
_refine_ls_weighting_scheme calc
_refine_ls_wR_factor_gt 0.3200
_refine_ls_wR_factor_ref 0.3466
_reflns_Friedel_coverage 0.000
_reflns_number_gt 29848
_reflns_number_total 55574
_reflns_threshold_expression 'I > 2\s(I)'
_cod_data_source_file ja0c03349_si_005.cif
_cod_data_source_block tkr134_sq
_cod_original_cell_volume 15894.8(10)
_cod_original_formula_sum 'C301 H217.50 B10 Co5 F40 N50.50 O S10'
_cod_database_code 4135041
_shelx_shelxl_version_number 2016/6
_shelx_space_group_comment
;
The symmetry employed for this shelxl refinement is uniquely defined
by the following loop, which should always be used as a source of
symmetry information in preference to the above space-group names.
They are only intended as comments.
;
_shelx_estimated_absorpt_t_min 0.989
_shelx_estimated_absorpt_t_max 0.994

loop_
_space_group_symop_operation_xyz
'x, y, z'
'-x, -y, -z'

loop_
_atom_site_label
_atom_site_type_symbol
_atom_site_fract_x
_atom_site_fract_y
_atom_site_fract_z
_atom_site_U_iso_or_equiv
_atom_site_adp_type
_atom_site_occupancy
_atom_site_site_symmetry_order
_atom_site_calc_flag
_atom_site_refinement_flags_posn
_atom_site_refinement_flags_adp
_atom_site_refinement_flags_occupancy
_atom_site_disorder_assembly
_atom_site_disorder_group
Co1 Co 0.30706(3) 0.79921(3) 0.51955(3) 0.0857(2) Uani 1 1 d . . . . .
Co2 Co 0.13150(4) 0.38503(3) 0.63918(3) 0.0876(2) Uani 1 1 d . . . . .
Co3 Co 0.57574(4) 0.29985(4) 0.89819(3) 0.0934(2) Uani 1 1 d . . . . .
Co4 Co 1.05745(4) 0.71748(4) 0.91856(4) 0.1065(3) Uani 1 1 d . . . . .
Co5 Co 0.86621(6) 0.99918(4) 0.67183(4) 0.1221(3) Uani 1 1 d . . . . .
S1 S 0.34130(8) 0.54846(7) 0.52760(7) 0.1060(5) Uani 1 1 d D U . . .
N1 N 0.32968(19) 0.88620(19) 0.51455(19) 0.0913(12) Uani 1 1 d D U . . .
N2 N 0.3118(2) 0.8330(2) 0.58831(19) 0.0913(12) Uani 1 1 d D U . . .
N3 N 0.30357(19) 0.73828(19) 0.56897(18) 0.0870(11) Uani 1 1 d D U . . .
C1 C 0.3374(3) 0.9128(3) 0.4767(3) 0.0995(16) Uani 1 1 d D U . . .
H1 H 0.338944 0.895068 0.448562 0.119 Uiso 1 1 calc R U . . .
C2 C 0.3432(3) 0.9658(3) 0.4765(3) 0.1068(17) Uani 1 1 d D U . . .
H2 H 0.347076 0.982549 0.447834 0.128 Uiso 1 1 calc R U . . .
C3 C 0.3434(3) 0.9934(3) 0.5171(3) 0.1070(17) Uani 1 1 d D U . . .
H3 H 0.348696 1.029879 0.517508 0.128 Uiso 1 1 calc R U . . .
C4 C 0.3356(3) 0.9676(3) 0.5589(3) 0.1027(16) Uani 1 1 d D U . . .
C5 C 0.3279(2) 0.9130(2) 0.5545(2) 0.0940(14) Uani 1 1 d D U . . .
C6 C 0.3169(3) 0.8839(2) 0.5937(2) 0.0954(15) Uani 1 1 d D U . . .
C7 C 0.3134(3) 0.9073(3) 0.6357(3) 0.1106(18) Uani 1 1 d D U . . .
C8 C 0.3197(4) 0.9622(3) 0.6383(3) 0.119(2) Uani 1 1 d D U . . .
H8 H 0.316098 0.978476 0.665653 0.143 Uiso 1 1 calc R U . . .
C9 C 0.3310(3) 0.9906(3) 0.6010(3) 0.1079(17) Uani 1 1 d D U . . .
H9 H 0.335811 1.027051 0.603510 0.130 Uiso 1 1 calc R U . . .
C10 C 0.3008(4) 0.8736(3) 0.6712(3) 0.1149(19) Uani 1 1 d D U . . .
H10 H 0.294367 0.886205 0.698364 0.138 Uiso 1 1 calc R U . . .
C11 C 0.2979(3) 0.8221(3) 0.6664(3) 0.1125(19) Uani 1 1 d D U . . .
H11 H 0.292197 0.800324 0.691644 0.135 Uiso 1 1 calc R U . . .
C12 C 0.3034(3) 0.8028(3) 0.6235(2) 0.0979(15) Uani 1 1 d D U . . .
C13 C 0.3029(3) 0.7510(3) 0.6129(3) 0.0979(15) Uani 1 1 d D U . . .
H13 H 0.302110 0.727393 0.637643 0.118 Uiso 1 1 calc R U . . .
C14 C 0.3128(2) 0.6925(2) 0.5612(2) 0.0891(14) Uani 1 1 d D U . . .
C15 C 0.2807(3) 0.6580(2) 0.5071(2) 0.0915(14) Uani 1 1 d D U . . .
H15 H 0.250830 0.664096 0.475864 0.110 Uiso 1 1 calc R U . . .
C16 C 0.2905(3) 0.6162(3) 0.4975(2) 0.0965(15) Uani 1 1 d D U . . .
H16 H 0.267402 0.592960 0.459980 0.116 Uiso 1 1 calc R U . . .
C17 C 0.3352(3) 0.6071(2) 0.5434(2) 0.0933(14) Uani 1 1 d D U . . .
C18 C 0.3706(3) 0.6428(2) 0.5979(2) 0.0949(15) Uani 1 1 d D U . . .
H18 H 0.402545 0.638403 0.628747 0.114 Uiso 1 1 calc R U . . .
C19 C 0.3585(3) 0.6854(2) 0.6069(2) 0.0906(14) Uani 1 1 d D U . . .
H19 H 0.381502 0.709208 0.644002 0.109 Uiso 1 1 calc R U . . .
S2 S 0.40767(9) 0.39693(7) 0.64668(8) 0.1059(5) Uani 1 1 d D U . . .
N4 N 0.0449(2) 0.39378(19) 0.60744(19) 0.0906(12) Uani 1 1 d D U . . .
N5 N 0.1447(2) 0.42112(19) 0.71160(18) 0.0891(11) Uani 1 1 d D U . . .
N6 N 0.2273(2) 0.40389(19) 0.70697(18) 0.0871(11) Uani 1 1 d D U . . .
C21 C -0.0066(3) 0.3779(2) 0.5547(2) 0.0954(15) Uani 1 1 d D U . . .
H21 H -0.007046 0.363730 0.523244 0.114 Uiso 1 1 calc R U . . .
C22 C -0.0593(3) 0.3816(2) 0.5453(3) 0.0983(15) Uani 1 1 d D U . . .
H22 H -0.094859 0.370077 0.507479 0.118 Uiso 1 1 calc R U . . .
C23 C -0.0610(3) 0.4013(3) 0.5887(3) 0.1051(17) Uani 1 1 d D U . . .
H23 H -0.097503 0.403195 0.581499 0.126 Uiso 1 1 calc R U . . .
C24 C -0.0074(3) 0.4192(3) 0.6454(2) 0.0995(15) Uani 1 1 d D U . . .
C25 C 0.0443(3) 0.4133(2) 0.6518(2) 0.0906(14) Uani 1 1 d D U . . .
C26 C 0.0983(3) 0.4291(2) 0.7074(2) 0.0909(14) Uani 1 1 d D U . . .
C27 C 0.1031(3) 0.4517(3) 0.7566(2) 0.1018(16) Uani 1 1 d D U . . .
C28 C 0.0496(3) 0.4575(3) 0.7472(3) 0.119(2) Uani 1 1 d D U . . .
H28 H 0.050717 0.472477 0.778773 0.142 Uiso 1 1 calc R U . . .
C29 C -0.0017(3) 0.4420(3) 0.6946(3) 0.122(2) Uani 1 1 d D U . . .
H29 H -0.035842 0.446522 0.690280 0.146 Uiso 1 1 calc R U . . .
C30 C 0.1579(3) 0.4651(3) 0.8079(3) 0.1095(18) Uani 1 1 d D U . . .
H30 H 0.163033 0.479920 0.841964 0.131 Uiso 1 1 calc R U . . .
C31 C 0.2058(3) 0.4572(3) 0.8108(2) 0.1015(17) Uani 1 1 d D U . . .
H31 H 0.243893 0.467479 0.846397 0.122 Uiso 1 1 calc R U . . .
C32 C 0.1970(3) 0.4343(2) 0.7612(2) 0.0924(14) Uani 1 1 d D U . . .
C33 C 0.2434(3) 0.4253(2) 0.7563(2) 0.0890(14) Uani 1 1 d D U . . .
H33 H 0.283949 0.435033 0.788851 0.107 Uiso 1 1 calc R U . . .
C34 C 0.2734(2) 0.4026(2) 0.6969(2) 0.0855(13) Uani 1 1 d D U . . .
C35 C 0.2517(3) 0.3601(2) 0.6524(2) 0.0926(15) Uani 1 1 d D U . . .
H35 H 0.207613 0.330824 0.631690 0.111 Uiso 1 1 calc R U . . .
C36 C 0.2925(3) 0.3595(2) 0.6376(2) 0.0972(15) Uani 1 1 d D U . . .
H36 H 0.276762 0.329649 0.607347 0.117 Uiso 1 1 calc R U . . .
C37 C 0.3576(3) 0.4027(2) 0.6670(2) 0.0959(15) Uani 1 1 d D U . . .
C38 C 0.3802(3) 0.4455(2) 0.7122(2) 0.0951(15) Uani 1 1 d D U . . .
H38 H 0.424264 0.474771 0.733063 0.114 Uiso 1 1 calc R U . . .
C39 C 0.3378(3) 0.4450(2) 0.7266(2) 0.0944(15) Uani 1 1 d D U . . .
H39 H 0.353312 0.474177 0.757273 0.113 Uiso 1 1 calc R U . . .
S3 S 0.67505(10) 0.48156(9) 0.73236(8) 0.1151(5) Uani 1 1 d D U . . .
N7 N 0.5054(2) 0.2388(2) 0.9171(2) 0.1110(15) Uani 1 1 d D U . . .
N8 N 0.6128(2) 0.3356(2) 0.9808(2) 0.1004(13) Uani 1 1 d D U . . .
N9 N 0.6528(2) 0.3855(2) 0.91871(18) 0.0968(13) Uani 1 1 d D U . . .
C41 C 0.4494(4) 0.1906(3) 0.8837(3) 0.143(3) Uani 1 1 d D U . . .
H41 H 0.432114 0.181080 0.844002 0.172 Uiso 1 1 calc R U . . .
C42 C 0.4152(5) 0.1534(4) 0.9061(4) 0.167(3) Uani 1 1 d D U . . .
H42 H 0.376470 0.118611 0.881792 0.200 Uiso 1 1 calc R U . . .
C43 C 0.4383(5) 0.1680(4) 0.9632(4) 0.167(3) Uani 1 1 d D U . . .
H43 H 0.414271 0.143842 0.977758 0.200 Uiso 1 1 calc R U . . .
C44 C 0.4977(4) 0.2185(4) 1.0005(3) 0.139(2) Uani 1 1 d D U . . .
C45 C 0.5288(3) 0.2534(3) 0.9742(3) 0.1131(18) Uani 1 1 d D U . . .
C46 C 0.5873(3) 0.3042(3) 1.0078(2) 0.1068(17) Uani 1 1 d D U . . .
C47 C 0.6160(4) 0.3225(3) 1.0675(3) 0.125(2) Uani 1 1 d D U . . .
C48 C 0.5827(5) 0.2862(4) 1.0919(4) 0.159(3) Uani 1 1 d D U . . .
H48 H 0.600976 0.296847 1.131695 0.191 Uiso 1 1 calc R U . . .
C49 C 0.5265(5) 0.2377(4) 1.0597(3) 0.155(3) Uani 1 1 d D U . . .
H49 H 0.505341 0.215363 1.077258 0.186 Uiso 1 1 calc R U . . .
C50 C 0.6736(4) 0.3740(4) 1.0964(3) 0.136(2) Uani 1 1 d D U . . .
H50 H 0.696720 0.386431 1.136660 0.163 Uiso 1 1 calc R U . . .
C51 C 0.6975(4) 0.4073(4) 1.0672(3) 0.131(2) Uani 1 1 d D U . . .
H51 H 0.734376 0.444164 1.086552 0.158 Uiso 1 1 calc R U . . .
C52 C 0.6666(3) 0.3857(3) 1.0086(2) 0.1084(18) Uani 1 1 d D U . . .
C53 C 0.6853(3) 0.4148(3) 0.9708(2) 0.1095(18) Uani 1 1 d D U . . .
H53 H 0.719428 0.452964 0.983873 0.131 Uiso 1 1 calc R U . . .
C54 C 0.6623(3) 0.4124(3) 0.8774(2) 0.0956(15) Uani 1 1 d D U . . .
C55 C 0.6690(3) 0.4655(3) 0.8754(3) 0.1087(17) Uani 1 1 d D U . . .
H55 H 0.672224 0.487016 0.904643 0.130 Uiso 1 1 calc R U . . .
C56 C 0.6711(3) 0.4868(3) 0.8313(3) 0.1032(17) Uani 1 1 d D U . . .
H56 H 0.675218 0.522761 0.830153 0.124 Uiso 1 1 calc R U . . .
C57 C 0.6672(3) 0.4563(3) 0.7886(3) 0.1000(16) Uani 1 1 d D U . . .
C58 C 0.6605(3) 0.4036(3) 0.7906(3) 0.1008(16) Uani 1 1 d D U . . .
H58 H 0.658340 0.382659 0.761759 0.121 Uiso 1 1 calc R U . . .
C59 C 0.6568(3) 0.3808(3) 0.8342(2) 0.0962(15) Uani 1 1 d D U . . .
H59 H 0.650689 0.344032 0.834359 0.115 Uiso 1 1 calc R U . . .
S4 S 0.76782(8) 0.67897(9) 0.66415(7) 0.1141(5) Uani 1 1 d D U . . .
N10 N 1.1162(3) 0.6927(3) 0.9887(2) 0.1195(17) Uani 1 1 d D U . . .
N11 N 1.0989(3) 0.7792(2) 0.9893(2) 0.1064(14) Uani 1 1 d D U . . .
N12 N 1.0089(2) 0.7658(3) 0.8916(2) 0.1090(15) Uani 1 1 d D U . . .
C61 C 1.1260(4) 0.6501(4) 0.9893(3) 0.136(2) Uani 1 1 d D U . . .
H61 H 1.100043 0.620424 0.955331 0.163 Uiso 1 1 calc R U . . .
C62 C 1.1735(5) 0.6469(4) 1.0381(3) 0.151(3) Uani 1 1 d D U . . .
H62 H 1.178900 0.615418 1.036276 0.182 Uiso 1 1 calc R U . . .
C63 C 1.2110(4) 0.6872(4) 1.0870(3) 0.146(3) Uani 1 1 d D U . . .
H63 H 1.241500 0.683507 1.120024 0.175 Uiso 1 1 calc R U . . .
C64 C 1.2050(4) 0.7362(3) 1.0895(3) 0.133(2) Uani 1 1 d D U . . .
C65 C 1.1567(3) 0.7361(3) 1.0388(2) 0.1135(19) Uani 1 1 d D U . . .
C66 C 1.1475(3) 0.7824(3) 1.0379(3) 0.1091(17) Uani 1 1 d D U . . .
C67 C 1.1865(4) 0.8288(3) 1.0867(3) 0.131(2) Uani 1 1 d D U . . .
C68 C 1.2368(4) 0.8277(4) 1.1357(3) 0.149(3) Uani 1 1 d D U . . .
H68 H 1.265962 0.859372 1.168195 0.179 Uiso 1 1 calc R U . . .
C69 C 1.2436(4) 0.7825(4) 1.1366(3) 0.143(3) Uani 1 1 d D U . . .
H69 H 1.276101 0.782215 1.170850 0.172 Uiso 1 1 calc R U . . .
C70 C 1.1720(4) 0.8712(4) 1.0815(3) 0.140(3) Uani 1 1 d D U . . .
H70 H 1.197415 0.903518 1.112896 0.168 Uiso 1 1 calc R U . . .
C71 C 1.1205(4) 0.8675(3) 1.0309(3) 0.135(2) Uani 1 1 d D U . . .
H71 H 1.109551 0.896049 1.027887 0.162 Uiso 1 1 calc R U . . .
C72 C 1.0861(3) 0.8206(3) 0.9855(3) 0.1138(18) Uani 1 1 d D U . . .
C73 C 1.0300(3) 0.8090(3) 0.9303(3) 0.1096(18) Uani 1 1 d D U . . .
H73 H 1.010490 0.831369 0.923257 0.132 Uiso 1 1 calc R U . . .
C74 C 0.9508(3) 0.7473(3) 0.8381(2) 0.1012(16) Uani 1 1 d D U . . .
C75 C 0.8964(3) 0.7425(3) 0.8352(3) 0.1008(16) Uani 1 1 d D U . . .
H75 H 0.898493 0.754104 0.868592 0.121 Uiso 1 1 calc R U . . .
C76 C 0.8402(3) 0.7207(3) 0.7834(2) 0.1000(16) Uani 1 1 d D U . . .
H76 H 0.802773 0.716453 0.781339 0.120 Uiso 1 1 calc R U . . .
C77 C 0.8363(3) 0.7047(3) 0.7335(2) 0.0999(16) Uani 1 1 d D U . . .
C78 C 0.8907(3) 0.7086(3) 0.7375(3) 0.1074(18) Uani 1 1 d D U . . .
H78 H 0.888769 0.697265 0.704066 0.129 Uiso 1 1 calc R U . . .
C79 C 0.9473(3) 0.7289(3) 0.7897(3) 0.1114(19) Uani 1 1 d D U . . .
H79 H 0.983806 0.730174 0.792401 0.134 Uiso 1 1 calc R U . . .
S5 S 0.56666(8) 0.72506(8) 0.54394(7) 0.1136(5) Uani 1 1 d D U . . .
N13 N 0.9705(4) 1.0596(3) 0.7154(3) 0.162(3) Uani 1 1 d D U . . .
N14 N 0.8841(4) 1.0546(3) 0.7377(3) 0.144(2) Uani 1 1 d D U . . .
N15 N 0.7785(3) 0.9625(2) 0.6737(2) 0.1230(18) Uani 1 1 d D U . . .
C81 C 1.0138(5) 1.0600(5) 0.7054(5) 0.173(4) Uani 1 1 d D U . . .
H81 H 1.001669 1.030354 0.677110 0.208 Uiso 1 1 calc R U . . .
C82 C 1.0791(6) 1.1067(5) 0.7385(6) 0.217(5) Uani 1 1 d D U . . .
H82 H 1.111623 1.106956 0.734128 0.260 Uiso 1 1 calc R U . . .
C83 C 1.0940(6) 1.1496(5) 0.7755(5) 0.189(4) Uani 1 1 d D U . . .
H83 H 1.136756 1.181307 0.794675 0.227 Uiso 1 1 calc R U . . .
C84 C 1.0508(6) 1.1506(4) 0.7875(4) 0.184(4) Uani 1 1 d D U . . .
C85 C 0.9878(5) 1.1029(3) 0.7562(3) 0.154(3) Uani 1 1 d D U . . .
C86 C 0.9402(5) 1.1003(4) 0.7656(4) 0.169(3) Uani 1 1 d D U . . .
C87 C 0.9578(6) 1.1441(4) 0.8086(4) 0.183(4) Uani 1 1 d D U . . .
C88 C 1.0194(7) 1.1919(6) 0.8336(7) 0.231(5) Uani 1 1 d D U . . .
H88 H 1.027988 1.225051 0.854548 0.278 Uiso 1 1 calc R U . . .
C89 C 1.0668(6) 1.1935(5) 0.8296(5) 0.198(4) Uani 1 1 d D U . . .
H89 H 1.110348 1.222898 0.854499 0.237 Uiso 1 1 calc R U . . .
C90 C 0.9061(7) 1.1337(5) 0.8139(6) 0.215(5) Uani 1 1 d D U . . .
H90 H 0.912397 1.162158 0.839191 0.258 Uiso 1 1 calc R U . . .
C91 C 0.8478(6) 1.0859(4) 0.7856(4) 0.188(4) Uani 1 1 d D U . . .
H91 H 0.815123 1.079836 0.792688 0.225 Uiso 1 1 calc R U . . .
C92 C 0.8371(6) 1.0459(4) 0.7458(4) 0.167(3) Uani 1 1 d D U . . .
C93 C 0.7800(5) 0.9923(3) 0.7103(3) 0.145(3) Uani 1 1 d D U . . .
H93 H 0.743595 0.979114 0.713887 0.174 Uiso 1 1 calc R U . . .
C94 C 0.7263(4) 0.9066(3) 0.6446(3) 0.1114(18) Uani 1 1 d D U . . .
C95 C 0.7020(4) 0.8711(3) 0.6726(3) 0.1127(18) Uani 1 1 d D U . . .
H95 H 0.717444 0.885403 0.711212 0.135 Uiso 1 1 calc R U . . .
C96 C 0.6544(3) 0.8140(3) 0.6440(3) 0.1073(17) Uani 1 1 d D U . . .
H96 H 0.639058 0.789189 0.663552 0.129 Uiso 1 1 calc R U . . .
C97 C 0.6300(3) 0.7940(3) 0.5869(2) 0.0994(15) Uani 1 1 d D U . . .
C98 C 0.6553(3) 0.8308(3) 0.5593(3) 0.1020(16) Uani 1 1 d D U . . .
H98 H 0.639418 0.817329 0.520399 0.122 Uiso 1 1 calc R U . . .
C99 C 0.7029(3) 0.8860(3) 0.5884(3) 0.1075(17) Uani 1 1 d D U . . .
H99 H 0.719964 0.910402 0.569479 0.129 Uiso 1 1 calc R U . . .
S6 S 0.61923(7) 0.85880(7) 0.76854(6) 0.0982(4) Uani 1 1 d D U . . .
N16 N 0.20097(19) 0.76279(18) 0.4598(2) 0.0874(11) Uani 1 1 d D U . . .
N17 N 0.29008(19) 0.7720(2) 0.44170(18) 0.0905(12) Uani 1 1 d D U . . .
N18 N 0.39770(19) 0.80762(19) 0.53677(18) 0.0859(11) Uani 1 1 d D U . . .
C101 C 0.1558(2) 0.7583(2) 0.4697(3) 0.0929(15) Uani 1 1 d D U . . .
H101 H 0.166765 0.767119 0.507745 0.112 Uiso 1 1 calc R U . . .
C102 C 0.0926(3) 0.7407(2) 0.4247(3) 0.0969(15) Uani 1 1 d D U . . .
H102 H 0.061537 0.737698 0.432947 0.116 Uiso 1 1 calc R U . . .
C103 C 0.0753(3) 0.7279(2) 0.3694(3) 0.0993(16) Uani 1 1 d D U . . .
H103 H 0.032747 0.716492 0.339267 0.119 Uiso 1 1 calc R U . . .
C104 C 0.1212(2) 0.7318(2) 0.3577(2) 0.0945(15) Uani 1 1 d D U . . .
C105 C 0.1829(2) 0.7494(2) 0.4050(2) 0.0909(14) Uani 1 1 d D U . . .
C106 C 0.2317(2) 0.7538(3) 0.3951(2) 0.0946(15) Uani 1 1 d D U . . .
C107 C 0.2190(3) 0.7415(3) 0.3404(2) 0.114(2) Uani 1 1 d D U . . .
C108 C 0.1544(3) 0.7221(4) 0.2940(3) 0.136(3) Uani 1 1 d D U . . .
H108 H 0.143603 0.711329 0.256262 0.164 Uiso 1 1 calc R U . . .
C109 C 0.1096(3) 0.7189(3) 0.3023(3) 0.126(2) Uani 1 1 d D U . . .
H109 H 0.068175 0.707614 0.270219 0.151 Uiso 1 1 calc R U . . .
C110 C 0.2685(3) 0.7455(4) 0.3349(3) 0.129(3) Uani 1 1 d D U . . .
H110 H 0.261261 0.736196 0.298299 0.155 Uiso 1 1 calc R U . . .
C111 C 0.3291(3) 0.7631(3) 0.3836(2) 0.116(2) Uani 1 1 d D U . . .
H111 H 0.363381 0.766097 0.380544 0.140 Uiso 1 1 calc R U . . .
C112 C 0.3380(2) 0.7764(3) 0.4370(2) 0.0924(15) Uani 1 1 d D U . . .
C113 C 0.3965(2) 0.7940(3) 0.4921(2) 0.0946(16) Uani 1 1 d D U . . .
H113 H 0.432978 0.795263 0.494735 0.114 Uiso 1 1 calc R U . . .
C114 C 0.4502(2) 0.8175(2) 0.5916(2) 0.0853(13) Uani 1 1 d D U . . .
C115 C 0.4701(2) 0.8586(2) 0.6361(2) 0.0890(14) Uani 1 1 d D U . . .
H115 H 0.449150 0.879667 0.629614 0.107 Uiso 1 1 calc R U . . .
C116 C 0.5209(2) 0.8692(2) 0.6903(2) 0.0898(14) Uani 1 1 d D U . . .
H116 H 0.534913 0.897703 0.720828 0.108 Uiso 1 1 calc R U . . .
C117 C 0.5513(2) 0.8377(2) 0.6998(2) 0.0876(14) Uani 1 1 d D U . . .
C118 C 0.5295(2) 0.7953(2) 0.6544(2) 0.0927(15) Uani 1 1 d D U . . .
H118 H 0.549181 0.773242 0.660563 0.111 Uiso 1 1 calc R U . . .
C119 C 0.4793(2) 0.7856(3) 0.6008(2) 0.0924(15) Uani 1 1 d D U . . .
H119 H 0.464766 0.756961 0.570167 0.111 Uiso 1 1 calc R U . . .
S7 S 0.41814(8) 0.66801(7) 0.77084(7) 0.1014(4) Uani 1 1 d D U . . .
N19 N 0.0800(2) 0.2953(2) 0.63563(19) 0.0901(12) Uani 1 1 d D U . . .
N20 N 0.0990(2) 0.34390(19) 0.56037(18) 0.0903(12) Uani 1 1 d D U . . .
N21 N 0.1824(2) 0.44910(19) 0.60837(19) 0.0917(12) Uani 1 1 d D U . . .
C121 C 0.0721(3) 0.2712(3) 0.6741(3) 0.0978(15) Uani 1 1 d D U . . .
H121 H 0.094729 0.294539 0.711424 0.117 Uiso 1 1 calc R U . . .
C122 C 0.0321(3) 0.2128(3) 0.6632(3) 0.1117(19) Uani 1 1 d D U . . .
H122 H 0.027682 0.197213 0.692356 0.134 Uiso 1 1 calc R U . . .
C123 C -0.0003(3) 0.1790(3) 0.6096(3) 0.120(2) Uani 1 1 d D U . . .
H123 H -0.026782 0.139332 0.601469 0.144 Uiso 1 1 calc R U . . .
C124 C 0.0054(3) 0.2025(3) 0.5660(3) 0.1033(16) Uani 1 1 d D U . . .
C125 C 0.0474(3) 0.2617(2) 0.5827(2) 0.0924(14) Uani 1 1 d D U . . .
C126 C 0.0573(3) 0.2884(2) 0.5415(2) 0.0934(14) Uani 1 1 d D U . . .
C127 C 0.0255(3) 0.2582(3) 0.4851(3) 0.1066(17) Uani 1 1 d D U . . .
C128 C -0.0188(3) 0.1979(3) 0.4698(3) 0.119(2) Uani 1 1 d D U . . .
H128 H -0.042696 0.175917 0.431608 0.143 Uiso 1 1 calc R U . . .
C129 C -0.0260(3) 0.1733(3) 0.5085(3) 0.122(2) Uani 1 1 d D U . . .
H129 H -0.054009 0.133492 0.497158 0.146 Uiso 1 1 calc R U . . .
C130 C 0.0386(3) 0.2887(3) 0.4493(3) 0.1109(18) Uani 1 1 d D U . . .
H130 H 0.016663 0.270023 0.410285 0.133 Uiso 1 1 calc R U . . .
C131 C 0.0830(3) 0.3461(3) 0.4690(2) 0.1136(19) Uani 1 1 d D U . . .
H131 H 0.092693 0.366578 0.444330 0.136 Uiso 1 1 calc R U . . .
C132 C 0.1133(3) 0.3733(2) 0.5263(2) 0.0971(15) Uani 1 1 d D U . . .
C133 C 0.1639(3) 0.4321(2) 0.5569(2) 0.0965(15) Uani 1 1 d D U . . .
H133 H 0.182425 0.456866 0.539028 0.116 Uiso 1 1 calc R U . . .
C134 C 0.2389(3) 0.5019(2) 0.6450(2) 0.0912(14) Uani 1 1 d D U . . .
C135 C 0.2956(3) 0.5196(2) 0.6450(2) 0.0949(15) Uani 1 1 d D U . . .
H135 H 0.295698 0.498006 0.618393 0.114 Uiso 1 1 calc R U . . .
C136 C 0.3519(3) 0.5693(2) 0.6845(3) 0.0997(16) Uani 1 1 d D U . . .
H136 H 0.390887 0.581014 0.685718 0.120 Uiso 1 1 calc R U . . .
C137 C 0.3508(3) 0.6020(2) 0.7222(2) 0.0903(14) Uani 1 1 d D U . . .
C138 C 0.2952(3) 0.5840(2) 0.7212(2) 0.0902(14) Uani 1 1 d D U . . .
H138 H 0.294966 0.606271 0.747087 0.108 Uiso 1 1 calc R U . . .
C139 C 0.2378(3) 0.5333(2) 0.6829(2) 0.0903(14) Uani 1 1 d D U . . .
H139 H 0.199461 0.521175 0.683090 0.108 Uiso 1 1 calc R U . . .
S8 S 0.51973(11) 0.53536(8) 0.88765(9) 0.1177(6) Uani 1 1 d D U . . .
N22 N 0.6338(3) 0.2594(2) 0.9246(2) 0.1071(14) Uani 1 1 d D U . . .
N23 N 0.5383(2) 0.2455(2) 0.8235(2) 0.0985(13) Uani 1 1 d D U . . .
N24 N 0.5128(2) 0.3222(2) 0.83267(19) 0.0946(12) Uani 1 1 d D U . . .
C141 C 0.6839(3) 0.2674(3) 0.9733(3) 0.123(2) Uani 1 1 d D U . . .
H141 H 0.703424 0.298717 1.003880 0.147 Uiso 1 1 calc R U . . .
C142 C 0.7099(4) 0.2326(4) 0.9825(3) 0.136(3) Uani 1 1 d D U . . .
H142 H 0.746335 0.240602 1.018638 0.164 Uiso 1 1 calc R U . . .
C143 C 0.6838(4) 0.1876(4) 0.9406(3) 0.151(3) Uani 1 1 d D U . . .
H143 H 0.701213 0.163603 0.947193 0.181 Uiso 1 1 calc R U . . .
C144 C 0.6293(4) 0.1760(3) 0.8858(3) 0.128(2) Uani 1 1 d D U . . .
C145 C 0.6071(3) 0.2145(3) 0.8796(3) 0.1073(17) Uani 1 1 d D U . . .
C146 C 0.5558(3) 0.2078(3) 0.8261(2) 0.1013(16) Uani 1 1 d D U . . .
C147 C 0.5281(3) 0.1662(3) 0.7780(3) 0.1148(19) Uani 1 1 d D U . . .
C148 C 0.5518(5) 0.1270(4) 0.7858(4) 0.141(3) Uani 1 1 d D U . . .
H148 H 0.533680 0.097297 0.754315 0.170 Uiso 1 1 calc R U . . .
C149 C 0.5989(4) 0.1330(4) 0.8371(4) 0.144(3) Uani 1 1 d D U . . .
H149 H 0.612688 0.106375 0.840781 0.173 Uiso 1 1 calc R U . . .
C150 C 0.4784(4) 0.1642(3) 0.7269(3) 0.128(2) Uani 1 1 d D U . . .
H150 H 0.456815 0.134947 0.693649 0.153 Uiso 1 1 calc R U . . .
C151 C 0.4604(3) 0.2041(3) 0.7241(3) 0.1107(18) Uani 1 1 d D U . . .
H151 H 0.427695 0.203554 0.689391 0.133 Uiso 1 1 calc R U . . .
C152 C 0.4925(3) 0.2455(2) 0.7750(2) 0.0969(15) Uani 1 1 d D U . . .
C153 C 0.4822(3) 0.2912(2) 0.7816(2) 0.0955(15) Uani 1 1 d D U . . .
H153 H 0.454085 0.298287 0.749894 0.115 Uiso 1 1 calc R U . . .
C154 C 0.5112(3) 0.3724(2) 0.8414(2) 0.0945(15) Uani 1 1 d D U . . .
C155 C 0.5135(3) 0.3882(3) 0.8915(2) 0.0994(16) Uani 1 1 d D U . . .
H155 H 0.512401 0.364340 0.916017 0.119 Uiso 1 1 calc R U . . .
C156 C 0.5174(3) 0.4385(3) 0.9038(3) 0.1049(17) Uani 1 1 d D U . . .
H156 H 0.518896 0.449408 0.937078 0.126 Uiso 1 1 calc R U . . .
C157 C 0.5192(3) 0.4738(3) 0.8683(3) 0.0990(16) Uani 1 1 d D U . . .
C158 C 0.5176(3) 0.4585(3) 0.8198(3) 0.1054(17) Uani 1 1 d D U . . .
H158 H 0.519980 0.483017 0.796062 0.126 Uiso 1 1 calc R U . . .
C159 C 0.5124(3) 0.4070(3) 0.8060(2) 0.1003(16) Uani 1 1 d D U . . .
H159 H 0.509732 0.395920 0.772025 0.120 Uiso 1 1 calc R U . . .
S9 S 0.78582(10) 0.64450(10) 0.95811(8) 0.1201(6) Uani 1 1 d D U . . .
N25 N 1.1371(3) 0.7662(3) 0.9040(3) 0.136(2) Uani 1 1 d D U . . .
N26 N 1.0394(3) 0.6621(3) 0.8555(2) 0.1207(18) Uani 1 1 d D U . . .
N27 N 0.9616(2) 0.6458(2) 0.8876(2) 0.1030(14) Uani 1 1 d D U . . .
C161 C 1.1848(4) 0.8196(5) 0.9270(4) 0.169(3) Uani 1 1 d D U . . .
H161 H 1.184081 0.844224 0.950297 0.203 Uiso 1 1 calc R U . . .
C162 C 1.2365(6) 0.8413(6) 0.9184(6) 0.213(5) Uani 1 1 d D U . . .
H162 H 1.272146 0.878845 0.937647 0.255 Uiso 1 1 calc R U . . .
C163 C 1.2330(6) 0.8061(6) 0.8814(6) 0.224(5) Uani 1 1 d D U . . .
H163 H 1.263956 0.821942 0.870840 0.269 Uiso 1 1 calc R U . . .
C164 C 1.1867(5) 0.7474(5) 0.8570(4) 0.179(3) Uani 1 1 d D U . . .
C165 C 1.1362(4) 0.7310(4) 0.8680(4) 0.150(3) Uani 1 1 d D U . . .
C166 C 1.0848(4) 0.6757(4) 0.8423(3) 0.136(2) Uani 1 1 d D U . . .
C167 C 1.0794(5) 0.6377(5) 0.8048(3) 0.159(3) Uani 1 1 d D U . . .
C168 C 1.1317(5) 0.6557(6) 0.7950(4) 0.182(4) Uani 1 1 d D U . . .
H168 H 1.130943 0.629882 0.771681 0.218 Uiso 1 1 calc R U . . .
C169 C 1.1808(6) 0.7089(6) 0.8191(5) 0.195(4) Uani 1 1 d D U . . .
H169 H 1.213106 0.721114 0.810079 0.234 Uiso 1 1 calc R U . . .
C170 C 1.0232(5) 0.5848(5) 0.7789(4) 0.169(3) Uani 1 1 d D U . . .
H170 H 1.018691 0.556584 0.754830 0.202 Uiso 1 1 calc R U . . .
C171 C 0.9747(4) 0.5729(4) 0.7876(3) 0.157(3) Uani 1 1 d D U . . .
H171 H 0.934136 0.538959 0.765469 0.189 Uiso 1 1 calc R U . . .
C172 C 0.9853(4) 0.6114(4) 0.8296(3) 0.130(2) Uani 1 1 d D U . . .
C173 C 0.9413(3) 0.6053(3) 0.8470(3) 0.116(2) Uani 1 1 d D U . . .
H173 H 0.899276 0.572835 0.829308 0.140 Uiso 1 1 calc R U . . .
C174 C 0.9171(3) 0.6435(3) 0.9027(2) 0.0976(15) Uani 1 1 d D U . . .
C175 C 0.8509(3) 0.6187(3) 0.8616(3) 0.1003(16) Uani 1 1 d D U . . .
H175 H 0.834243 0.600981 0.823623 0.120 Uiso 1 1 calc R U . . .
C176 C 0.8102(3) 0.6202(3) 0.8769(3) 0.0997(16) Uani 1 1 d D U . . .
H176 H 0.765455 0.603697 0.849230 0.120 Uiso 1 1 calc R U . . .
C177 C 0.8344(3) 0.6456(3) 0.9321(2) 0.1021(16) Uani 1 1 d D U . . .
C178 C 0.9007(3) 0.6725(3) 0.9723(3) 0.1115(19) Uani 1 1 d D U . . .
H178 H 0.917993 0.692359 1.009673 0.134 Uiso 1 1 calc R U . . .
C179 C 0.9409(3) 0.6699(3) 0.9569(3) 0.1106(19) Uani 1 1 d D U . . .
H179 H 0.985650 0.686767 0.984564 0.133 Uiso 1 1 calc R U . . .
S10 S 0.84731(8) 0.84512(8) 0.88453(7) 0.1079(5) Uani 1 1 d D U . . .
N28 N 0.8420(3) 1.0468(2) 0.6082(2) 0.1143(16) Uani 1 1 d D U . . .
N29 N 0.8583(3) 0.9602(2) 0.6042(2) 0.1159(16) Uani 1 1 d D U . . .
N30 N 0.8687(3) 0.9238(2) 0.6923(2) 0.1179(17) Uani 1 1 d D U . . .
C181 C 0.8343(3) 1.0899(3) 0.6112(3) 0.115(2) Uani 1 1 d D U . . .
H181 H 0.836672 1.103503 0.644069 0.139 Uiso 1 1 calc R U . . .
C182 C 0.8228(3) 1.1169(3) 0.5681(3) 0.123(2) Uani 1 1 d D U . . .
H182 H 0.814967 1.146739 0.570797 0.147 Uiso 1 1 calc R U . . .
C183 C 0.8230(3) 1.1002(3) 0.5225(3) 0.122(2) Uani 1 1 d D U . . .
H183 H 0.816289 1.119199 0.493693 0.147 Uiso 1 1 calc R U . . .
C184 C 0.8330(3) 1.0543(3) 0.5167(3) 0.1156(19) Uani 1 1 d D U . . .
C185 C 0.8418(3) 1.0285(2) 0.5623(3) 0.1101(18) Uani 1 1 d D U . . .
C186 C 0.8508(3) 0.9824(3) 0.5603(3) 0.1074(17) Uani 1 1 d D U . . .
C187 C 0.8494(4) 0.9594(3) 0.5140(3) 0.126(2) Uani 1 1 d D U . . .
C188 C 0.8405(4) 0.9869(3) 0.4691(3) 0.128(2) Uani 1 1 d D U . . .
H188 H 0.840589 0.973458 0.437670 0.154 Uiso 1 1 calc R U . . .
C189 C 0.8321(3) 1.0316(3) 0.4708(3) 0.126(2) Uani 1 1 d D U . . .
H189 H 0.825263 1.047967 0.439940 0.151 Uiso 1 1 calc R U . . .
C190 C 0.8559(4) 0.9122(3) 0.5153(3) 0.134(2) Uani 1 1 d D U . . .
H190 H 0.855351 0.895765 0.484858 0.161 Uiso 1 1 calc R U . . .
C191 C 0.8632(4) 0.8885(3) 0.5611(3) 0.138(2) Uani 1 1 d D U . . .
H191 H 0.867381 0.856147 0.562038 0.166 Uiso 1 1 calc R U . . .
C192 C 0.8641(4) 0.9145(3) 0.6058(3) 0.118(2) Uani 1 1 d D U . . .
C193 C 0.8672(4) 0.8947(3) 0.6553(3) 0.121(2) Uani 1 1 d D U . . .
H193 H 0.868132 0.860958 0.659887 0.145 Uiso 1 1 calc R U . . .
C194 C 0.8637(3) 0.9032(3) 0.7374(3) 0.1085(17) Uani 1 1 d D U . . .
C195 C 0.8993(4) 0.9418(3) 0.7911(3) 0.118(2) Uani 1 1 d D U . . .
H195 H 0.927994 0.980534 0.797472 0.142 Uiso 1 1 calc R U . . .
C196 C 0.8918(3) 0.9225(3) 0.8341(3) 0.1109(18) Uani 1 1 d D U . . .
H196 H 0.915340 0.948180 0.870302 0.133 Uiso 1 1 calc R U . . .
C197 C 0.8501(3) 0.8656(3) 0.8249(2) 0.0991(15) Uani 1 1 d D U . . .
C198 C 0.8143(3) 0.8282(3) 0.7720(2) 0.1016(16) Uani 1 1 d D U . . .
H198 H 0.784226 0.789874 0.765439 0.122 Uiso 1 1 calc R U . . .
C199 C 0.8223(3) 0.8467(3) 0.7278(2) 0.1014(16) Uani 1 1 d D U . . .
H199 H 0.799635 0.820692 0.691917 0.122 Uiso 1 1 calc R U . . .
C201 C 0.4130(3) 0.5587(3) 0.5877(3) 0.0940(15) Uani 1 1 d . U . . .
C202 C 0.4093(3) 0.5133(3) 0.6109(2) 0.0948(15) Uani 1 1 d . U . . .
H202 H 0.367949 0.481319 0.597862 0.114 Uiso 1 1 calc R U . . .
C203 C 0.4656(3) 0.5132(3) 0.6536(2) 0.0895(14) Uani 1 1 d . U . . .
C204 C 0.4739(3) 0.4660(3) 0.6702(2) 0.0952(15) Uani 1 1 d . U . . .
C205 C 0.5349(3) 0.4711(3) 0.6970(2) 0.0940(15) Uani 1 1 d . U . . .
H205 H 0.538446 0.439123 0.705830 0.113 Uiso 1 1 calc R U . . .
C206 C 0.5929(3) 0.5243(3) 0.7117(2) 0.0940(14) Uani 1 1 d . U . . .
C207 C 0.6537(3) 0.5336(3) 0.7233(3) 0.1015(16) Uani 1 1 d . U . . .
C208 C 0.6952(3) 0.5827(3) 0.7163(2) 0.1004(16) Uani 1 1 d . U . . .
H208 H 0.734900 0.587774 0.723206 0.120 Uiso 1 1 calc R U . . .
C209 C 0.6794(3) 0.6255(3) 0.6988(2) 0.0936(15) Uani 1 1 d . U . . .
C210 C 0.7026(3) 0.6676(3) 0.6718(2) 0.0976(15) Uani 1 1 d . U . . .
C211 C 0.6693(3) 0.6928(3) 0.6418(2) 0.0952(15) Uani 1 1 d . U . . .
H211 H 0.687087 0.720804 0.625763 0.114 Uiso 1 1 calc R U . . .
C212 C 0.6082(3) 0.6782(3) 0.6339(2) 0.0961(15) Uani 1 1 d . U . . .
C213 C 0.5552(3) 0.6846(3) 0.5902(2) 0.0975(15) Uani 1 1 d . U . . .
C214 C 0.4921(3) 0.6507(3) 0.5770(3) 0.0996(16) Uani 1 1 d . U . . .
H214 H 0.459067 0.655404 0.547864 0.120 Uiso 1 1 calc R U . . .
C215 C 0.4750(3) 0.6089(3) 0.6059(2) 0.0911(14) Uani 1 1 d . U . . .
C216 C 0.5267(3) 0.6102(3) 0.6525(2) 0.0895(14) Uani 1 1 d . U . . .
C217 C 0.5223(3) 0.5637(3) 0.6752(2) 0.0889(13) Uani 1 1 d . U . . .
C218 C 0.5842(3) 0.5686(3) 0.7038(2) 0.0874(13) Uani 1 1 d . U . . .
C219 C 0.6276(3) 0.6192(3) 0.6980(2) 0.0888(14) Uani 1 1 d . U . . .
C220 C 0.5907(3) 0.6436(3) 0.6661(2) 0.0899(14) Uani 1 1 d . U . . .
C221 C 0.6320(3) 0.8010(3) 0.7753(2) 0.0937(15) Uani 1 1 d . U . . .
C222 C 0.5795(3) 0.7442(2) 0.7640(2) 0.0903(14) Uani 1 1 d . U . . .
C223 C 0.5180(3) 0.7267(3) 0.7579(2) 0.0929(14) Uani 1 1 d . U . . .
H223 H 0.500183 0.750338 0.747181 0.112 Uiso 1 1 calc R U . . .
C224 C 0.4845(3) 0.6769(3) 0.7672(2) 0.0928(14) Uani 1 1 d . U . . .
C225 C 0.5094(3) 0.6386(2) 0.7850(2) 0.0940(14) Uani 1 1 d . U . . .
C226 C 0.4945(3) 0.5959(3) 0.8129(3) 0.1009(16) Uani 1 1 d . U . . .
H226 H 0.454369 0.579531 0.810598 0.121 Uiso 1 1 calc R U . . .
C227 C 0.5369(3) 0.5777(3) 0.8432(3) 0.0993(16) Uani 1 1 d . U . . .
C228 C 0.5998(3) 0.6006(3) 0.8481(3) 0.1011(16) Uani 1 1 d . U . . .
C229 C 0.6571(4) 0.6016(3) 0.8890(3) 0.1078(17) Uani 1 1 d . U . . .
H229 H 0.653997 0.574968 0.910636 0.129 Uiso 1 1 calc R U . . .
C230 C 0.7171(3) 0.6397(3) 0.8986(3) 0.1028(16) Uani 1 1 d . U . . .
C231 C 0.7238(3) 0.6826(3) 0.8665(3) 0.0974(15) Uani 1 1 d . U . . .
C232 C 0.7803(3) 0.7360(3) 0.8802(2) 0.0964(15) Uani 1 1 d . U . . .
H232 H 0.821947 0.742155 0.906891 0.116 Uiso 1 1 calc R U . . .
C233 C 0.7755(3) 0.7783(3) 0.8556(2) 0.0951(15) Uani 1 1 d . U . . .
C234 C 0.7126(3) 0.7715(3) 0.8155(2) 0.0915(14) Uani 1 1 d . U . . .
C235 C 0.6946(3) 0.8133(3) 0.7990(2) 0.0936(15) Uani 1 1 d . U . . .
H235 H 0.726855 0.850243 0.804589 0.112 Uiso 1 1 calc R U . . .
C236 C 0.5968(3) 0.7043(3) 0.7714(2) 0.0877(13) Uani 1 1 d . U . . .
C237 C 0.5624(3) 0.6522(3) 0.7816(2) 0.0923(14) Uani 1 1 d . U . . .
C238 C 0.6060(3) 0.6341(3) 0.8129(2) 0.0950(14) Uani 1 1 d . U . . .
C239 C 0.6687(3) 0.6742(3) 0.8229(2) 0.0954(15) Uani 1 1 d . U . . .
C240 C 0.6633(3) 0.7181(3) 0.7975(2) 0.0907(14) Uani 1 1 d . U . . .
C301 C -0.0575(3) 0.4594(3) 0.4519(3) 0.1063(17) Uani 1 1 d D U . . .
C302 C -0.1156(4) 0.4154(3) 0.4008(3) 0.118(2) Uani 1 1 d D U . . .
C303 C -0.1127(5) 0.3920(3) 0.3610(3) 0.144(3) Uani 1 1 d D U . . .
H303 H -0.151620 0.363505 0.328335 0.173 Uiso 1 1 calc R U . . .
C304 C -0.0540(5) 0.4083(4) 0.3660(3) 0.147(3) Uani 1 1 d D U . . .
H304 H -0.053639 0.390789 0.336780 0.177 Uiso 1 1 calc R U . . .
C305 C 0.0047(4) 0.4502(3) 0.4138(3) 0.122(2) Uani 1 1 d D U . . .
C306 C 0.0028(3) 0.4756(3) 0.4575(3) 0.0995(15) Uani 1 1 d D U . . .
C307 C 0.0610(3) 0.5166(3) 0.5066(3) 0.0996(16) Uani 1 1 d D U . . .
C308 C 0.1202(3) 0.5340(3) 0.5117(3) 0.1149(18) Uani 1 1 d D U . . .
C309 C 0.1226(4) 0.5097(4) 0.4686(4) 0.131(2) Uani 1 1 d D U . . .
H309 H 0.162905 0.521536 0.472423 0.158 Uiso 1 1 calc R U . . .
C310 C 0.0647(5) 0.4677(4) 0.4200(4) 0.137(2) Uani 1 1 d D U . . .
H310 H 0.066272 0.451044 0.391132 0.164 Uiso 1 1 calc R U . . .
C311 C 0.1779(3) 0.5760(3) 0.5604(4) 0.130(2) Uani 1 1 d D U . . .
H311 H 0.218356 0.587600 0.564686 0.156 Uiso 1 1 calc R U . . .
C312 C 0.1751(4) 0.5996(3) 0.6009(4) 0.140(3) Uani 1 1 d D U . . .
H312 H 0.214749 0.628216 0.632940 0.168 Uiso 1 1 calc R U . . .
C331 C 0.5163(5) 0.9590(4) 0.5070(6) 0.182(4) Uani 1 1 d D U . . .
C332 C 0.5357(6) 0.9164(5) 0.5117(6) 0.202(4) Uani 1 1 d D U . . .
C333 C 0.5187(5) 0.8824(5) 0.4660(7) 0.198(4) Uani 1 1 d D U . . .
H333 H 0.529931 0.854031 0.470787 0.238 Uiso 1 1 calc R U . . .
C334 C 0.4848(6) 0.8863(5) 0.4107(6) 0.215(5) Uani 1 1 d D U . . .
H334 H 0.476364 0.862676 0.379505 0.258 Uiso 1 1 calc R U . . .
C335 C 0.4631(6) 0.9251(5) 0.4013(6) 0.217(4) Uani 1 1 d D U . . .
C336 C 0.4824(5) 0.9631(4) 0.4510(5) 0.200(4) Uani 1 1 d D U . . .
C337 C 0.4651(5) 1.0051(5) 0.4439(5) 0.192(4) Uani 1 1 d D U . . .
C338 C 0.4302(7) 1.0098(6) 0.3897(6) 0.241(5) Uani 1 1 d D U . . .
C339 C 0.4144(6) 0.9756(6) 0.3408(6) 0.246(5) Uani 1 1 d D U . . .
H339 H 0.392246 0.980235 0.304279 0.295 Uiso 1 1 calc R U . . .
C340 C 0.4325(8) 0.9340(7) 0.3481(6) 0.260(6) Uani 1 1 d D U . . .
H340 H 0.423706 0.911605 0.315795 0.312 Uiso 1 1 calc R U . . .
C341 C 0.4128(6) 1.0513(6) 0.3861(7) 0.229(5) Uani 1 1 d D U . . .
H341 H 0.388240 1.056803 0.350882 0.275 Uiso 1 1 calc R U . . .
C342 C 0.4338(6) 1.0829(6) 0.4369(7) 0.206(5) Uani 1 1 d D U . . .
H342 H 0.422848 1.111444 0.432619 0.247 Uiso 1 1 calc R U . . .
B1 B 0.6595(5) 0.8730(4) 0.4290(4) 0.120(2) Uani 1 1 d . U . . .
F1 F 0.6026(2) 0.8708(2) 0.4136(2) 0.1595(17) Uani 1 1 d . U . . .
F2 F 0.6732(2) 0.88796(19) 0.38822(18) 0.1471(16) Uani 1 1 d . U . . .
F3 F 0.7077(2) 0.9172(2) 0.47947(17) 0.1480(16) Uani 1 1 d . U . . .
F4 F 0.6535(3) 0.8234(2) 0.4348(3) 0.1721(19) Uani 1 1 d . U . . .
B2 B 0.1800(5) 0.9127(4) 0.6620(4) 0.141(3) Uani 1 1 d D U . . .
F5 F 0.1585(9) 0.9488(7) 0.6392(6) 0.193(5) Uani 0.620(19) 1 d D U P A 1
F6 F 0.1371(9) 0.8755(9) 0.6737(10) 0.229(8) Uani 0.620(19) 1 d D U P A 1
F7 F 0.1804(10) 0.8857(8) 0.6210(7) 0.205(7) Uani 0.620(19) 1 d D U P A 1
F8 F 0.2415(6) 0.9421(8) 0.7087(6) 0.192(6) Uani 0.620(19) 1 d D U P A 1
F8' F 0.2080(17) 0.9699(6) 0.6716(14) 0.252(10) Uani 0.380(19) 1 d D U P A 2
F6' F 0.2234(13) 0.9064(14) 0.7120(8) 0.191(8) Uani 0.380(19) 1 d D U P A 2
F5' F 0.1240(10) 0.8892(13) 0.6610(12) 0.191(9) Uani 0.380(19) 1 d D U P A 2
F7' F 0.1750(8) 0.8846(7) 0.6187(6) 0.110(4) Uani 0.380(19) 1 d D U P A 2
B3 B 0.2981(4) 0.7246(4) 0.7679(3) 0.114(2) Uani 1 1 d D U . . .
F9 F 0.2767(7) 0.6788(6) 0.7859(8) 0.136(5) Uani 0.51(2) 1 d D U P B 1
F10 F 0.2826(9) 0.7631(6) 0.7775(9) 0.150(5) Uani 0.51(2) 1 d D U P B 1
F11 F 0.2841(11) 0.7139(11) 0.7138(6) 0.164(7) Uani 0.51(2) 1 d D U P B 1
F12 F 0.3672(4) 0.7563(7) 0.8008(7) 0.155(5) Uani 0.51(2) 1 d D U P B 1
F9' F 0.2774(12) 0.6754(7) 0.7820(9) 0.178(8) Uani 0.49(2) 1 d D U P B 2
F10' F 0.2475(10) 0.7357(10) 0.7433(8) 0.148(6) Uani 0.49(2) 1 d D U P B 2
F11' F 0.3459(13) 0.7669(7) 0.8138(6) 0.233(10) Uani 0.49(2) 1 d D U P B 2
F12' F 0.3084(10) 0.7142(8) 0.7271(8) 0.134(5) Uani 0.49(2) 1 d D U P B 2
B4 B 0.8370(4) 0.4193(4) 0.6638(4) 0.141(3) Uani 1 1 d D U . . .
F13 F 0.8362(5) 0.3866(6) 0.6274(5) 0.130(4) Uani 0.567(14) 1 d D U P C 1
F14 F 0.8979(4) 0.4635(6) 0.7036(6) 0.184(6) Uani 0.567(14) 1 d D U P C 1
F15 F 0.7992(6) 0.4424(5) 0.6380(4) 0.155(4) Uani 0.567(14) 1 d D U P C 1
F16 F 0.8146(8) 0.3930(6) 0.6985(5) 0.202(5) Uani 0.567(14) 1 d D U P C 1
F15' F 0.8735(8) 0.4146(8) 0.7156(4) 0.171(6) Uani 0.433(14) 1 d D U P C 2
F16' F 0.8763(9) 0.4669(6) 0.6560(8) 0.176(6) Uani 0.433(14) 1 d D U P C 2
F14' F 0.7772(7) 0.4046(14) 0.6424(10) 0.276(11) Uani 0.433(14) 1 d D U P C 2
F13' F 0.8306(14) 0.3756(10) 0.6304(10) 0.227(11) Uani 0.433(14) 1 d D U P C 2
B5 B 0.9447(7) 0.4155(6) 0.8631(6) 0.043(3) Uiso 0.25 1 d D U P D 1
F17 F 0.8801(8) 0.3718(8) 0.8349(9) 0.169(7) Uiso 0.25 1 d D U P D 1
F18 F 0.9486(13) 0.4633(9) 0.8471(11) 0.196(9) Uiso 0.25 1 d D U P D 1
F19 F 0.9748(9) 0.4285(8) 0.9217(6) 0.130(6) Uiso 0.25 1 d D U P D 1
F20 F 0.9762(9) 0.4006(7) 0.8429(7) 0.137(5) Uiso 0.25 1 d D U P D 1
B5' B 0.9191(9) 0.4253(8) 0.8566(8) 0.057(5) Uiso 0.2 1 d D U P E 2
F20' F 0.8550(10) 0.3833(9) 0.8313(10) 0.153(8) Uiso 0.2 1 d D U P E 2
F18' F 0.9439(12) 0.4123(10) 0.8298(10) 0.152(7) Uiso 0.2 1 d D U P E 2
F19' F 0.9516(13) 0.4342(11) 0.9143(8) 0.158(9) Uiso 0.2 1 d D U P E 2
F17' F 0.9207(15) 0.4754(9) 0.8457(12) 0.182(10) Uiso 0.2 1 d D U P E 2
B6 B 0.6598(5) 0.2671(5) 0.7454(4) 0.126(3) Uani 1 1 d . U . . .
F21 F 0.6467(2) 0.2694(2) 0.78564(18) 0.1371(14) Uani 1 1 d . U . . .
F22 F 0.6444(4) 0.2926(4) 0.7067(3) 0.207(3) Uani 1 1 d . U . . .
F23 F 0.6490(4) 0.2155(3) 0.7274(3) 0.194(2) Uani 1 1 d . U . . .
F24 F 0.7250(3) 0.2965(4) 0.7706(3) 0.227(3) Uani 1 1 d . U . . .
B7 B 0.8559(5) 0.4547(5) 1.0816(5) 0.176(4) Uani 1 1 d D U . . .
F25 F 0.8939(6) 0.4707(5) 1.0572(6) 0.188(5) Uani 0.612(13) 1 d D U P F 1
F26 F 0.8005(8) 0.4039(7) 1.0469(7) 0.201(8) Uani 0.612(13) 1 d D U P F 1
F27 F 0.8835(9) 0.4572(9) 1.1347(5) 0.236(7) Uani 0.612(13) 1 d D U P F 1
F28 F 0.8329(5) 0.4943(4) 1.0729(4) 0.161(3) Uani 0.612(13) 1 d D U P F 1
F25' F 0.9131(7) 0.4518(8) 1.0981(8) 0.186(7) Uani 0.388(13) 1 d D U P F 2
F26' F 0.8840(12) 0.5092(7) 1.1065(10) 0.217(7) Uani 0.388(13) 1 d D U P F 2
F28' F 0.8521(10) 0.4372(10) 1.1297(7) 0.180(6) Uani 0.388(13) 1 d D U P F 2
F27' F 0.8051(10) 0.4199(9) 1.0352(8) 0.156(7) Uani 0.388(13) 1 d D U P F 2
B8 B 0.2323(7) 0.3122(7) 0.8174(6) 0.165(6) Uani 0.5 1 d D U P G 1
F30 F 0.2065(4) 0.2824(5) 0.7654(5) 0.180(4) Uani 0.5 1 d D U P G 1
F31 F 0.2380(7) 0.2793(5) 0.8539(6) 0.227(8) Uani 0.5 1 d D U P G 1
F32 F 0.1954(9) 0.3333(8) 0.8145(6) 0.220(5) Uani 0.5 1 d D U P G 1
F29 F 0.2908(6) 0.3552(7) 0.8285(7) 0.269(8) Uani 0.5 1 d D U P G 1
B8' B 0.2160(12) 0.3091(11) 0.8442(13) 0.149(14) Uiso 0.15 1 d D U P H 2
F31' F 0.211(2) 0.3032(18) 0.8905(14) 0.225(17) Uiso 0.15 1 d D U P H 2
F32' F 0.2609(14) 0.2951(14) 0.8522(14) 0.120(9) Uiso 0.15 1 d D U P H 2
F30' F 0.2386(11) 0.3640(9) 0.8417(10) 0.098(6) Uiso 0.15 1 d D U P H 2
F29' F 0.1545(10) 0.2726(10) 0.8006(9) 0.110(6) Uiso 0.15 1 d D U P H 2
B9 B 0.9866(5) 0.6828(5) 0.6892(4) 0.144(3) Uani 0.85 1 d D U P . .
F33 F 0.9995(11) 0.6534(9) 0.6641(9) 0.182(7) Uani 0.45 1 d D U P I 1
F34 F 0.9357(9) 0.6867(10) 0.6491(8) 0.172(7) Uani 0.45 1 d D U P I 1
F35 F 0.9643(8) 0.6516(9) 0.7206(7) 0.201(6) Uani 0.45 1 d D U P I 1
F36 F 1.0374(8) 0.7344(7) 0.7243(8) 0.225(8) Uani 0.45 1 d D U P I 1
F33' F 1.0238(9) 0.6874(10) 0.6695(8) 0.176(7) Uani 0.4 1 d D U P I 2
F35' F 1.0210(10) 0.7076(8) 0.7443(4) 0.155(5) Uani 0.4 1 d D U P I 2
F34' F 0.9503(14) 0.7052(14) 0.6627(10) 0.200(9) Uani 0.4 1 d D U P I 2
F36' F 0.9483(10) 0.6218(7) 0.6716(9) 0.239(8) Uani 0.4 1 d D U P I 2
B10 B 0.7892(7) 0.9826(7) 0.8518(7) 0.131(4) Uani 0.65 1 d . U P . .
F38 F 0.7508(4) 1.0093(4) 0.8178(4) 0.192(4) Uani 0.65 1 d . U P . .
F39 F 0.8522(4) 1.0286(3) 0.8880(3) 0.166(3) Uani 0.65 1 d . U P . .
F40 F 0.7872(3) 0.9525(2) 0.8143(2) 0.1129(15) Uani 0.65 1 d . U P . .
F37 F 0.7627(4) 0.9544(5) 0.8789(3) 0.200(4) Uani 0.65 1 d . U P . .
B11 B 1.0531(8) 0.7298(7) 1.1105(7) 0.120(3) Uani 0.6 1 d . U P J 1
F42 F 1.0598(3) 0.6980(4) 1.0810(3) 0.134(2) Uani 0.6 1 d . U P J 1
F43 F 1.1040(5) 0.7505(4) 1.1665(3) 0.171(3) Uani 0.6 1 d . U P J 1
F44 F 1.0480(4) 0.7694(4) 1.0850(3) 0.140(2) Uani 0.6 1 d . U P J 1
F41 F 0.9952(4) 0.7004(6) 1.1085(4) 0.208(5) Uani 0.6 1 d . U P J 1
B11' B 1.0674(11) 0.7190(10) 1.1248(10) 0.107(5) Uiso 0.2 1 d D U P K 2
F43' F 1.0167(10) 0.6675(8) 1.0903(8) 0.128(6) Uiso 0.2 1 d D U P K 2
F42' F 1.0597(12) 0.7343(10) 1.1667(9) 0.134(7) Uiso 0.2 1 d D U P K 2
F41' F 1.1246(10) 0.7224(10) 1.1500(10) 0.150(7) Uiso 0.2 1 d D U P K 2
F44' F 1.0657(12) 0.7533(11) 1.0897(10) 0.123(8) Uiso 0.2 1 d D U P K 2
B12 B 0.7104(7) 0.5401(7) 1.0357(6) 0.076(5) Uiso 0.3 1 d D U P L 1
F46 F 0.7649(6) 0.5330(5) 1.0573(5) 0.117(3) Uiso 0.3 1 d D U P L 1
F47 F 0.7427(9) 0.5991(6) 1.0558(8) 0.181(6) Uiso 0.3 1 d D U P L 1
F48 F 0.6773(7) 0.5236(6) 0.9823(6) 0.142(5) Uiso 0.3 1 d D U P L 1
F45 F 0.6791(7) 0.5163(6) 1.0607(6) 0.138(4) Uiso 0.3 1 d D U P L 1
B13 B 0.1415(10) 0.2076(9) 0.5277(9) 0.136(10) Uiso 0.3 1 d D U P M 1
F52 F 0.1245(10) 0.1600(8) 0.5454(9) 0.188(7) Uiso 0.3 1 d D U P M 1
F49 F 0.0968(7) 0.1906(6) 0.4724(6) 0.136(4) Uiso 0.3 1 d D U P M 1
F50 F 0.1417(7) 0.2447(6) 0.5597(6) 0.134(4) Uiso 0.3 1 d D U P M 1
F51 F 0.2008(6) 0.2273(5) 0.5360(5) 0.115(3) Uiso 0.3 1 d D U P M 1
N26S N 0.1527(7) 0.2188(7) 0.5449(6) 0.108(4) Uiso 0.4 1 d D U P N 2
C51S C 0.1526(7) 0.2127(6) 0.5862(6) 0.115(4) Uiso 0.5 1 d D U P N 2
C52S C 0.1617(10) 0.2030(9) 0.6408(7) 0.159(6) Uiso 0.5 1 d D U P N 2
N26A N 0.164(3) 0.185(2) 0.6785(19) 0.124(17) Uiso 0.1 1 d D U P N 2
N1S N 0.4233(5) 0.2963(4) 0.9393(4) 0.181(3) Uani 1 1 d D U . . .
C1S C 0.3716(6) 0.2580(6) 0.9168(5) 0.172(4) Uani 1 1 d D U . . .
C2S C 0.3078(6) 0.2072(6) 0.8851(7) 0.244(7) Uani 1 1 d D U . . .
H2S1 H 0.280318 0.209085 0.897217 0.366 Uiso 1 1 calc R U . . .
H2S2 H 0.311758 0.173995 0.892222 0.366 Uiso 1 1 calc R U . . .
H2S3 H 0.288434 0.204318 0.844384 0.366 Uiso 1 1 calc R U . . .
N2S N 0.3949(10) 0.0699(9) 0.7870(9) 0.196(7) Uiso 0.5 1 d D U P O 1
C3S C 0.3533(11) 0.0775(10) 0.7541(10) 0.179(7) Uiso 0.5 1 d D U P O 1
C4S C 0.3035(12) 0.0841(11) 0.7076(10) 0.196(9) Uiso 0.5 1 d D U P O 1
N2A N 0.530(3) 0.112(2) 0.944(2) 0.239(17) Uiso 0.25 1 d D U P P 3
C3A C 0.488(3) 0.079(3) 0.900(3) 0.25(2) Uiso 0.25 1 d D U P P 3
C4A C 0.437(3) 0.058(3) 0.838(3) 0.25(2) Uiso 0.25 1 d D U P P 3
N3S N 1.0232(7) 0.9266(6) 0.9502(6) 0.128(4) Uiso 0.5 1 d D U P Q 1
C5S C 1.0569(11) 0.9744(8) 0.9762(10) 0.160(7) Uiso 0.5 1 d D U P Q 1
C6S C 1.1112(12) 1.0326(8) 1.0036(11) 0.197(8) Uiso 0.5 1 d D U P Q 1
N3A N 1.0574(15) 0.9427(12) 0.9445(12) 0.141(8) Uiso 0.25 1 d D U P R 2
C5A C 1.0801(17) 0.9871(13) 0.9745(14) 0.121(8) Uiso 0.25 1 d D U P R 2
C6A C 1.0721(16) 1.0212(12) 1.0096(12) 0.124(8) Uiso 0.25 1 d D U P R 2
N4S N 1.1146(4) 0.7260(3) 0.5624(3) 0.160(3) Uani 1 1 d D U . . .
C7S C 1.1265(4) 0.7384(4) 0.6066(4) 0.138(3) Uani 1 1 d D U . . .
C8S C 1.1409(5) 0.7572(4) 0.6637(3) 0.154(3) Uani 1 1 d D U . . .
H8S1 H 1.164540 0.798513 0.676113 0.231 Uiso 1 1 calc R U . . .
H8S2 H 1.167279 0.743297 0.690316 0.231 Uiso 1 1 calc R U . . .
H8S3 H 1.100425 0.742174 0.662768 0.231 Uiso 1 1 calc R U . . .
N5S N 0.2409(5) 0.8777(5) 0.3434(4) 0.216(4) Uani 1 1 d D U . . .
C9S C 0.2477(6) 0.8642(6) 0.3087(5) 0.191(4) Uani 1 1 d D U . . .
C10S C 0.2588(6) 0.8494(5) 0.2658(5) 0.206(5) Uani 1 1 d D U . . .
H10A H 0.249427 0.870006 0.237348 0.308 Uiso 1 1 calc R U . . .
H10B H 0.230493 0.808671 0.247376 0.308 Uiso 1 1 calc R U . . .
H10C H 0.303975 0.859398 0.284019 0.308 Uiso 1 1 calc R U . . .
N6S N 0.7524(5) 0.5982(4) 0.4835(4) 0.197(4) Uani 1 1 d D U . . .
C11S C 0.7817(5) 0.6413(5) 0.5143(4) 0.150(3) Uani 1 1 d D U . . .
C12S C 0.8206(5) 0.6973(5) 0.5557(4) 0.170(3) Uani 1 1 d D U . . .
H12A H 0.855734 0.698263 0.590579 0.255 Uiso 1 1 calc R U . . .
H12B H 0.793133 0.704069 0.564361 0.255 Uiso 1 1 calc R U . . .
H12C H 0.838816 0.726622 0.539409 0.255 Uiso 1 1 calc R U . . .
N7S N 0.6023(3) 0.3114(3) 0.5421(3) 0.131(2) Uani 1 1 d D U . . .
C13S C 0.6314(4) 0.3459(4) 0.5836(4) 0.130(2) Uani 1 1 d D U . . .
C14S C 0.6703(5) 0.3844(5) 0.6394(4) 0.187(4) Uani 1 1 d D U . . .
H14A H 0.656042 0.365505 0.663960 0.280 Uiso 1 1 calc R U . . .
H14B H 0.665437 0.417564 0.636755 0.280 Uiso 1 1 calc R U . . .
H14C H 0.715684 0.396265 0.655550 0.280 Uiso 1 1 calc R U . . .
N8S N 0.5030(4) 0.3322(3) 0.6815(3) 0.153(2) Uani 1 1 d D U . . .
C15S C 0.5025(3) 0.3055(3) 0.6497(3) 0.116(2) Uani 1 1 d D U . . .
C16S C 0.5028(4) 0.2692(4) 0.6120(3) 0.141(3) Uani 1 1 d D U . . .
H16A H 0.536526 0.260331 0.634401 0.211 Uiso 1 1 calc R U . . .
H16B H 0.511532 0.288724 0.585126 0.211 Uiso 1 1 calc R U . . .
H16C H 0.460715 0.234239 0.591041 0.211 Uiso 1 1 calc R U . . .
N9S N 0.8172(3) 0.5588(3) 0.7210(3) 0.143(2) Uani 1 1 d D U . . .
C17S C 0.8159(4) 0.5576(4) 0.6798(3) 0.122(2) Uani 1 1 d D U . . .
C18S C 0.8130(6) 0.5544(5) 0.6255(4) 0.182(4) Uani 1 1 d D U . . .
N10S N 0.3436(12) 0.2251(9) 0.7717(11) 0.226(9) Uiso 0.5 1 d D U P . .
C19S C 0.3444(13) 0.2679(9) 0.7752(11) 0.190(8) Uiso 0.5 1 d D U P . .
C20S C 0.3426(8) 0.3184(7) 0.7793(7) 0.132(5) Uiso 0.5 1 d D U P . .
N11S N 0.9997(8) 0.8858(7) 0.8121(7) 0.142(5) Uiso 0.5 1 d D U P S 1
C21S C 1.0502(10) 0.8859(10) 0.8386(10) 0.185(8) Uiso 0.5 1 d D U P S 1
C22S C 1.1113(9) 0.8901(9) 0.8699(9) 0.163(6) Uiso 0.5 1 d D U P S 1
N11A N 1.0274(16) 0.9571(12) 0.7593(14) 0.163(10) Uiso 0.25 1 d D U P T 2
C21A C 1.0095(16) 0.9231(12) 0.7823(13) 0.131(9) Uiso 0.25 1 d D U P T 2
C22A C 0.976(2) 0.8676(15) 0.790(2) 0.148(13) Uiso 0.25 1 d D U P T 2
C24S C 1.1484(15) 1.0508(16) 0.8702(16) 0.267(14) Uiso 0.5 1 d D U P . .
C23S C 1.0997(11) 1.0602(10) 0.8696(10) 0.180(8) Uiso 0.5 1 d D U P . .
N12S N 1.0572(9) 1.0618(8) 0.8668(8) 0.177(6) Uiso 0.5 1 d D U P . .
N13S N 0.500000 0.500000 1.000000 0.207(10) Uiso 0.5 2 d DS U P . .
C25S C 0.4463(7) 0.4663(8) 0.9672(9) 0.093(6) Uiso 0.25 1 d D U P . .
C26S C 0.3803(9) 0.4245(14) 0.9517(17) 0.168(13) Uiso 0.25 1 d D U P . .
N14S N 0.8565(11) 0.5437(9) 0.9902(9) 0.201(7) Uiso 0.5 1 d D U P U 1
C27S C 0.8573(16) 0.5165(12) 0.9582(12) 0.180(9) Uiso 0.5 1 d D U P U 1
C28S C 0.8533(18) 0.4835(15) 0.9141(13) 0.218(12) Uiso 0.5 1 d D U P U 1
C28A C 0.9393(10) 0.5304(9) 0.9443(9) 0.160(6) Uiso 0.5 1 d D U P V 2
N14A N 0.8336(12) 0.5096(13) 0.9344(14) 0.230(11) Uiso 0.5 1 d D U P V 2
C27A C 0.8777(12) 0.5091(11) 0.9345(12) 0.169(7) Uiso 0.5 1 d D U P V 2
N15S N 0.3666(3) 0.5438(3) 0.8443(3) 0.132(2) Uani 1 1 d D U . . .
C29S C 0.4040(4) 0.5639(4) 0.8913(3) 0.122(2) Uani 1 1 d D U . . .
C30S C 0.4523(5) 0.5919(6) 0.9510(3) 0.192(5) Uani 1 1 d D U . . .
H30A H 0.491047 0.623951 0.955154 0.289 Uiso 1 1 calc R U . . .
H30B H 0.463356 0.565210 0.969842 0.289 Uiso 1 1 calc R U . . .
H30C H 0.435252 0.605394 0.968327 0.289 Uiso 1 1 calc R U . . .
N16S N 0.7493(4) 0.7763(3) 0.5774(3) 0.143(2) Uani 1 1 d D U . . .
C31S C 0.7173(4) 0.7547(4) 0.5295(4) 0.132(2) Uani 1 1 d D U . . .
C32S C 0.6762(7) 0.7266(6) 0.4692(4) 0.242(7) Uani 1 1 d D U . . .
H32A H 0.659335 0.685879 0.463319 0.363 Uiso 1 1 calc R U . . .
H32B H 0.701312 0.741316 0.451262 0.363 Uiso 1 1 calc R U . . .
H32C H 0.640204 0.733450 0.452110 0.363 Uiso 1 1 calc R U . . .
N17S N 0.9457(3) 0.6812(3) 1.2265(3) 0.139(2) Uani 1 1 d D U . . .
C33S C 0.9158(4) 0.6644(4) 1.1787(3) 0.125(2) Uani 1 1 d D U . . .
C34S C 0.8747(6) 0.6450(5) 1.1168(3) 0.192(5) Uani 1 1 d D U . . .
H34A H 0.838056 0.606806 1.105189 0.288 Uiso 1 1 calc R U . . .
H34B H 0.899727 0.644461 1.100901 0.288 Uiso 1 1 calc R U . . .
H34C H 0.858801 0.670582 1.102767 0.288 Uiso 1 1 calc R U . . .
C36S C 1.0017(10) 1.0900(7) 0.9355(9) 0.167(7) Uiso 0.5 1 d D U P . .
C35S C 1.0219(7) 1.1440(6) 0.9680(6) 0.113(4) Uiso 0.5 1 d D U P . .
N18S N 1.0396(8) 1.1834(6) 0.9972(6) 0.152(5) Uiso 0.5 1 d D U P . .
N19S N 0.3366(10) 0.2568(9) 0.6658(9) 0.189(7) Uiso 0.5 1 d D U P . .
C37S C 0.2972(11) 0.2117(10) 0.6443(10) 0.176(7) Uiso 0.5 1 d D U P . .
C38S C 0.2574(15) 0.1506(10) 0.6347(14) 0.243(12) Uiso 0.5 1 d D U P . .
N20S N 1.0038(19) 0.8450(17) 0.6438(18) 0.192(11) Uiso 0.25 1 d D U P W 1
C39S C 0.967(2) 0.829(2) 0.659(3) 0.171(11) Uiso 0.25 1 d D U P W 1
C40S C 0.908(2) 0.8042(18) 0.6597(18) 0.161(11) Uiso 0.25 1 d D U P W 1
C40A C 0.948(2) 0.823(2) 0.6238(19) 0.184(13) Uiso 0.25 1 d D U P X 3
C39A C 0.991(2) 0.8221(19) 0.6817(17) 0.159(10) Uiso 0.25 1 d D U P X 3
N20A N 1.040(2) 0.8251(18) 0.7181(16) 0.199(13) Uiso 0.25 1 d D U P X 3
N20B N 1.014(2) 0.9320(13) 0.6925(18) 0.205(13) Uiso 0.25 1 d D U P Y 4
C39B C 0.988(2) 0.8832(13) 0.6759(18) 0.165(10) Uiso 0.25 1 d D U P Y 4
C40B C 0.9518(19) 0.8221(13) 0.6689(16) 0.123(8) Uiso 0.25 1 d D U P Y 4
N21S N 0.581(2) 0.1564(17) 0.9979(16) 0.158(12) Uiso 0.2 1 d D U P Z 1
C41S C 0.5986(18) 0.1601(15) 1.0460(16) 0.128(11) Uiso 0.2 1 d D U P Z 1
C42S C 0.590(3) 0.137(2) 1.0913(19) 0.179(16) Uiso 0.2 1 d D U P Z 1
N21A N 0.569(5) 0.006(4) 0.932(4) 0.28(3) Uiso 0.15 1 d D U P A 2
C41A C 0.525(5) 0.012(5) 0.920(4) 0.27(3) Uiso 0.15 1 d D U P A 2
C42A C 0.484(5) 0.031(5) 0.921(5) 0.24(3) Uiso 0.15 1 d D U P A 2
N21B N 0.6233(17) 0.0941(15) 1.0783(14) 0.176(11) Uiso 0.25 1 d D U P B 3
C41B C 0.635(2) 0.0741(16) 1.1192(15) 0.188(14) Uiso 0.25 1 d D U P B 3
C42B C 0.680(2) 0.0966(18) 1.1835(14) 0.171(13) Uiso 0.25 1 d D U P B 3
N21C N 0.659(3) 0.040(3) 1.133(3) 0.181(16) Uiso 0.15 1 d D U P C 4
C41C C 0.654(3) 0.018(3) 1.093(3) 0.20(2) Uiso 0.15 1 d D U P C 4
C42C C 0.671(3) 0.003(3) 1.055(3) 0.155(19) Uiso 0.15 1 d D U P C 4
N22S N 1.0154(18) 1.0439(13) 0.5878(14) 0.144(9) Uiso 0.25 1 d D U P D 1
C43S C 1.0191(17) 1.0048(14) 0.5807(15) 0.137(9) Uiso 0.25 1 d D U P D 1
C44S C 1.0255(19) 0.9554(14) 0.5759(16) 0.150(11) Uiso 0.25 1 d D U P D 1
N22A N 1.017(2) 1.0720(19) 0.5133(17) 0.215(14) Uiso 0.25 1 d D U P E 2
C43A C 1.014(2) 1.0715(19) 0.5542(17) 0.150(10) Uiso 0.25 1 d D U P E 2
C44A C 0.9976(17) 1.0568(16) 0.5963(14) 0.121(9) Uiso 0.25 1 d D U P E 2
N22B N 1.0082(13) 1.0743(13) 0.5768(15) 0.121(7) Uiso 0.25 1 d D U P F 3
C43B C 1.0394(16) 1.0576(18) 0.573(2) 0.161(10) Uiso 0.25 1 d D U P F 3
C44B C 1.1044(16) 1.0685(18) 0.5912(18) 0.165(13) Uiso 0.25 1 d D U P F 3
C506 C 0.1839(8) 0.1998(7) 0.9846(8) 0.147(6) Uiso 0.5 1 d D U P . .
H50A H 0.165819 0.223461 0.984428 0.220 Uiso 0.5 1 calc R U P . .
H50B H 0.162703 0.177788 0.945724 0.220 Uiso 0.5 1 calc R U P . .
H50C H 0.176843 0.174136 1.008001 0.220 Uiso 0.5 1 calc R U P . .
C505 C 0.2520(8) 0.2351(7) 1.0078(8) 0.151(6) Uiso 0.5 1 d D U P . .
H505 H 0.273211 0.257966 1.047211 0.181 Uiso 0.5 1 calc R U P . .
C504 C 0.3926(12) 0.2666(10) 1.0691(12) 0.232(11) Uiso 0.5 1 d D U P . .
H50D H 0.431657 0.277771 1.106253 0.348 Uiso 0.5 1 calc R U P . .
H50E H 0.398643 0.257529 1.039037 0.348 Uiso 0.5 1 calc R U P . .
H50F H 0.384107 0.297764 1.064678 0.348 Uiso 0.5 1 calc R U P . .
C502 C 0.3380(8) 0.2172(8) 1.0654(7) 0.155(6) Uiso 0.5 1 d D U P . .
H502 H 0.331097 0.225688 1.095903 0.186 Uiso 0.5 1 calc R U P . .
C507 C 0.2605(11) 0.2741(9) 0.9711(10) 0.190(8) Uiso 0.5 1 d D U P . .
H50G H 0.240105 0.295937 0.970106 0.284 Uiso 0.5 1 calc R U P . .
H50H H 0.306606 0.299963 0.986882 0.284 Uiso 0.5 1 calc R U P . .
H50I H 0.240198 0.251965 0.932529 0.284 Uiso 0.5 1 calc R U P . .
C503 C 0.3475(17) 0.1687(12) 1.0688(16) 0.293(17) Uiso 0.5 1 d D U P . .
H50J H 0.310318 0.136047 1.066238 0.439 Uiso 0.5 1 calc R U P . .
H50K H 0.351895 0.159739 1.037493 0.439 Uiso 0.5 1 calc R U P . .
H50L H 0.386776 0.178094 1.105105 0.439 Uiso 0.5 1 calc R U P . .
O1S O 0.2818(6) 0.2030(5) 1.0094(5) 0.151(4) Uiso 0.5 1 d D U P . .
N23S N 0.4139(6) 0.5462(5) 0.4587(6) 0.112(3) Uiso 0.5 1 d D U P G 1
C45S C 0.4673(10) 0.5562(12) 0.4748(15) 0.189(7) Uiso 0.5 1 d D U P G 1
C46S C 0.5318(9) 0.5842(11) 0.4822(11) 0.184(7) Uiso 0.5 1 d D U P G 1
C513 C 0.6241(4) 0.5773(4) 0.5000(4) 0.065(2) Uiso 0.5 1 d D U P H -2
C514 C 0.5705(8) 0.6215(6) 0.4947(7) 0.127(4) Uiso 0.5 1 d D U P H -2
C517 C 0.4402(15) 0.5565(13) 0.464(2) 0.218(8) Uiso 0.5 1 d D U P H -2
C515 C 0.4564(9) 0.5139(9) 0.4832(12) 0.207(5) Uiso 0.5 1 d D U P H -2
C512 C 0.5523(8) 0.5614(7) 0.4729(9) 0.181(4) Uiso 0.5 1 d D U P H -2
C516 C 0.4049(9) 0.4625(9) 0.4810(12) 0.187(7) Uiso 0.5 1 d D U P H -2
O2S O 0.5170(7) 0.5238(6) 0.4970(8) 0.208(4) Uiso 0.5 1 d D U P H -2
N24S N 0.4781(5) 0.5773(4) 0.4251(4) 0.139(3) Uiso 0.75 1 d D U P I 3
C48S C 0.4501(10) 0.4776(7) 0.4300(9) 0.216(7) Uiso 0.75 1 d D U P I 3
C47S C 0.4506(9) 0.5280(7) 0.4279(9) 0.200(5) Uiso 0.75 1 d D U P I 3
N27S N 0.3512(6) 0.4578(4) 0.4239(5) 0.107(3) Uiso 0.5 1 d D U P J 4
C53S C 0.3965(12) 0.4592(12) 0.4359(14) 0.214(8) Uiso 0.5 1 d D U P J 4
C54S C 0.4345(16) 0.4287(17) 0.4499(17) 0.265(13) Uiso 0.5 1 d D U P J 4
N25S N 0.7014(9) 0.0679(7) 0.9457(8) 0.162(5) Uiso 0.5 1 d D U P . .
C50S C 0.645(2) -0.0116(15) 0.8546(13) 0.169(14) Uiso 0.25 1 d D U P K 1
C49S C 0.6750(16) 0.0249(11) 0.9113(11) 0.133(9) Uiso 0.25 1 d D U P K 1
C50A C 0.767(3) 0.019(2) 1.001(3) 0.23(2) Uiso 0.25 1 d D U P K 2
C49A C 0.733(2) 0.050(2) 0.975(2) 0.198(15) Uiso 0.25 1 d D U P K 2

loop_
_atom_site_aniso_label
_atom_site_aniso_U_11
_atom_site_aniso_U_22
_atom_site_aniso_U_33
_atom_site_aniso_U_23
_atom_site_aniso_U_13
_atom_site_aniso_U_12
Co1 0.0641(4) 0.1037(5) 0.0801(4) 0.0132(4) 0.0403(3) 0.0344(4)
Co2 0.0830(5) 0.0966(5) 0.0744(4) 0.0136(4) 0.0408(4) 0.0409(4)
Co3 0.0900(5) 0.1108(6) 0.0785(4) 0.0187(4) 0.0444(4) 0.0512(4)
Co4 0.1018(6) 0.1463(7) 0.0923(5) 0.0335(5) 0.0570(5) 0.0730(6)
Co5 0.1420(8) 0.0932(6) 0.0952(6) 0.0239(5) 0.0488(6) 0.0497(6)
S1 0.0847(9) 0.1079(11) 0.0951(10) -0.0031(8) 0.0358(8) 0.0405(8)
N1 0.062(2) 0.098(3) 0.086(3) 0.005(2) 0.036(2) 0.025(2)
N2 0.076(3) 0.110(3) 0.083(3) 0.017(2) 0.044(2) 0.042(3)
N3 0.066(2) 0.110(3) 0.083(3) 0.018(2) 0.043(2) 0.040(2)
C1 0.073(3) 0.097(4) 0.104(4) 0.012(3) 0.053(3) 0.021(3)
C2 0.082(4) 0.099(4) 0.113(4) 0.012(3) 0.056(3) 0.022(3)
C3 0.081(3) 0.092(4) 0.116(4) 0.011(3) 0.052(3) 0.021(3)
C4 0.080(3) 0.098(4) 0.105(4) 0.005(3) 0.048(3) 0.029(3)
C5 0.065(3) 0.103(4) 0.095(3) 0.011(3) 0.042(3) 0.029(3)
C6 0.075(3) 0.106(4) 0.088(3) 0.009(3) 0.042(3) 0.035(3)
C7 0.114(4) 0.129(5) 0.100(4) 0.021(3) 0.060(4) 0.067(4)
C8 0.123(5) 0.129(5) 0.101(4) 0.015(4) 0.058(4) 0.064(4)
C9 0.096(4) 0.114(4) 0.101(4) 0.010(3) 0.048(3) 0.049(4)
C10 0.130(5) 0.141(5) 0.100(4) 0.030(4) 0.068(4) 0.080(5)
C11 0.126(5) 0.145(5) 0.098(4) 0.037(4) 0.072(4) 0.079(5)
C12 0.091(4) 0.124(4) 0.083(3) 0.020(3) 0.049(3) 0.056(3)
C13 0.087(4) 0.112(4) 0.093(4) 0.023(3) 0.051(3) 0.047(3)
C14 0.068(3) 0.105(4) 0.089(3) 0.024(3) 0.045(3) 0.037(3)
C15 0.073(3) 0.112(4) 0.089(3) 0.023(3) 0.048(3) 0.041(3)
C16 0.073(3) 0.113(4) 0.086(3) 0.011(3) 0.043(3) 0.033(3)
C17 0.076(3) 0.096(4) 0.091(3) 0.011(3) 0.045(3) 0.032(3)
C18 0.079(3) 0.106(4) 0.082(3) 0.008(3) 0.039(3) 0.039(3)
C19 0.079(3) 0.099(4) 0.083(3) 0.014(3) 0.044(3) 0.036(3)
S2 0.1123(11) 0.0993(10) 0.1128(11) 0.0109(8) 0.0732(10) 0.0448(9)
N4 0.080(3) 0.090(3) 0.087(3) 0.019(2) 0.043(2) 0.035(2)
N5 0.085(3) 0.097(3) 0.080(3) 0.014(2) 0.043(2) 0.044(2)
N6 0.083(3) 0.092(3) 0.079(3) 0.017(2) 0.045(2) 0.038(2)
C21 0.093(4) 0.091(4) 0.089(3) 0.025(3) 0.045(3) 0.042(3)
C22 0.089(4) 0.093(4) 0.095(4) 0.031(3) 0.040(3) 0.042(3)
C23 0.094(4) 0.095(4) 0.117(4) 0.026(3) 0.052(3) 0.047(3)
C24 0.091(4) 0.098(4) 0.104(4) 0.018(3) 0.049(3) 0.046(3)
C25 0.088(3) 0.081(3) 0.091(3) 0.016(3) 0.043(3) 0.040(3)
C26 0.085(3) 0.095(4) 0.090(3) 0.016(3) 0.048(3) 0.044(3)
C27 0.086(3) 0.111(4) 0.098(3) 0.005(3) 0.047(3) 0.044(3)
C28 0.104(4) 0.130(5) 0.111(4) -0.006(4) 0.053(3) 0.057(4)
C29 0.090(4) 0.132(5) 0.125(4) -0.006(4) 0.049(3) 0.054(4)
C30 0.096(4) 0.120(5) 0.090(4) 0.000(3) 0.046(3) 0.043(4)
C31 0.082(3) 0.114(4) 0.085(3) 0.001(3) 0.044(3) 0.034(3)
C32 0.078(3) 0.101(4) 0.080(3) 0.013(3) 0.040(3) 0.036(3)
C33 0.081(3) 0.101(4) 0.073(3) 0.015(3) 0.040(3) 0.038(3)
C34 0.083(3) 0.098(3) 0.077(3) 0.018(3) 0.044(3) 0.046(3)
C35 0.082(3) 0.103(4) 0.079(3) 0.010(3) 0.040(3) 0.040(3)
C36 0.110(4) 0.096(4) 0.085(3) 0.014(3) 0.056(3) 0.047(3)
C37 0.102(4) 0.099(4) 0.095(4) 0.021(3) 0.063(3) 0.047(3)
C38 0.092(3) 0.099(4) 0.091(3) 0.011(3) 0.054(3) 0.041(3)
C39 0.084(3) 0.101(4) 0.083(3) 0.007(3) 0.046(3) 0.035(3)
S3 0.1430(14) 0.1458(14) 0.1199(12) 0.0503(11) 0.0947(12) 0.0934(13)
N7 0.096(3) 0.129(4) 0.102(3) 0.031(3) 0.057(3) 0.048(3)
N8 0.099(3) 0.123(4) 0.081(3) 0.023(3) 0.047(3) 0.059(3)
N9 0.091(3) 0.114(3) 0.076(3) 0.008(2) 0.043(2) 0.047(3)
C41 0.118(5) 0.138(6) 0.119(5) 0.028(4) 0.059(4) 0.030(4)
C42 0.134(6) 0.171(8) 0.161(6) 0.051(6) 0.088(6) 0.044(6)
C43 0.147(7) 0.179(8) 0.168(7) 0.063(6) 0.103(6) 0.057(5)
C44 0.142(6) 0.171(7) 0.127(5) 0.064(5) 0.085(5) 0.082(5)
C45 0.113(4) 0.139(5) 0.105(4) 0.044(4) 0.065(4) 0.070(4)
C46 0.117(4) 0.133(5) 0.089(3) 0.032(3) 0.061(3) 0.072(4)
C47 0.137(5) 0.158(6) 0.087(4) 0.038(4) 0.060(4) 0.080(4)
C48 0.187(8) 0.207(9) 0.112(5) 0.068(5) 0.095(6) 0.106(6)
C49 0.177(8) 0.202(8) 0.124(5) 0.075(5) 0.098(6) 0.105(6)
C50 0.135(6) 0.194(7) 0.083(4) 0.032(4) 0.056(4) 0.089(5)
C51 0.135(6) 0.159(6) 0.083(4) 0.018(4) 0.054(4) 0.067(5)
C52 0.104(4) 0.131(5) 0.078(3) 0.014(3) 0.042(3) 0.059(4)
C53 0.102(4) 0.128(5) 0.081(3) 0.016(3) 0.046(3) 0.049(4)
C54 0.084(3) 0.107(4) 0.078(3) 0.012(3) 0.043(3) 0.036(3)
C55 0.105(4) 0.117(4) 0.097(4) 0.017(3) 0.059(4) 0.046(4)
C56 0.110(4) 0.101(4) 0.112(4) 0.024(3) 0.074(4) 0.048(3)
C57 0.101(4) 0.119(4) 0.102(4) 0.035(3) 0.065(3) 0.060(4)
C58 0.098(4) 0.132(5) 0.094(4) 0.028(3) 0.056(3) 0.070(4)
C59 0.092(4) 0.119(4) 0.087(3) 0.025(3) 0.051(3) 0.058(3)
S4 0.0969(10) 0.1710(16) 0.0940(10) 0.0459(10) 0.0628(9) 0.0701(11)
N10 0.141(5) 0.142(4) 0.100(3) 0.033(3) 0.068(3) 0.085(4)
N11 0.103(3) 0.125(4) 0.102(3) 0.031(3) 0.057(3) 0.062(3)
N12 0.095(3) 0.140(4) 0.101(3) 0.033(3) 0.054(3) 0.066(3)
C61 0.156(6) 0.167(7) 0.110(5) 0.040(5) 0.066(5) 0.105(6)
C62 0.214(9) 0.199(8) 0.100(4) 0.047(5) 0.079(5) 0.153(7)
C63 0.162(7) 0.191(7) 0.107(5) 0.041(5) 0.058(5) 0.120(7)
C64 0.158(6) 0.163(6) 0.096(4) 0.040(4) 0.064(4) 0.099(5)
C65 0.125(5) 0.146(5) 0.085(3) 0.036(3) 0.055(3) 0.081(4)
C66 0.107(4) 0.126(5) 0.097(4) 0.028(3) 0.056(3) 0.060(4)
C67 0.131(5) 0.157(6) 0.100(4) 0.022(4) 0.051(4) 0.081(5)
C68 0.147(6) 0.185(8) 0.103(5) 0.021(5) 0.050(4) 0.095(6)
C69 0.166(7) 0.186(7) 0.083(4) 0.034(4) 0.050(4) 0.112(6)
C70 0.143(6) 0.134(6) 0.118(5) 0.014(4) 0.054(4) 0.070(5)
C71 0.113(5) 0.118(5) 0.133(5) 0.010(4) 0.049(4) 0.047(4)
C72 0.104(4) 0.129(5) 0.112(4) 0.035(4) 0.058(3) 0.061(4)
C73 0.099(4) 0.120(5) 0.111(4) 0.023(3) 0.055(3) 0.059(4)
C74 0.092(4) 0.119(4) 0.102(4) 0.032(3) 0.054(3) 0.058(3)
C75 0.100(4) 0.119(4) 0.103(4) 0.034(3) 0.059(3) 0.065(4)
C76 0.099(4) 0.131(5) 0.097(3) 0.042(3) 0.061(3) 0.068(4)
C77 0.099(4) 0.124(4) 0.101(4) 0.042(3) 0.063(3) 0.064(4)
C78 0.095(4) 0.139(5) 0.105(4) 0.040(4) 0.065(3) 0.060(4)
C79 0.098(4) 0.152(6) 0.108(4) 0.043(4) 0.064(3) 0.071(4)
S5 0.0937(10) 0.1343(13) 0.0886(10) 0.0345(9) 0.0410(8) 0.0491(10)
N13 0.170(7) 0.126(5) 0.112(5) 0.029(4) 0.022(5) 0.077(5)
N14 0.191(6) 0.096(4) 0.093(4) 0.021(3) 0.048(4) 0.066(4)
N15 0.181(5) 0.105(4) 0.105(4) 0.038(3) 0.081(4) 0.083(4)
C81 0.155(7) 0.155(7) 0.150(7) 0.047(5) 0.031(5) 0.090(6)
C82 0.180(8) 0.185(9) 0.218(10) 0.048(7) 0.056(7) 0.098(7)
C83 0.160(8) 0.149(7) 0.164(8) 0.042(6) 0.032(6) 0.069(7)
C84 0.194(8) 0.126(6) 0.139(7) 0.032(5) 0.039(6) 0.067(6)
C85 0.176(6) 0.094(4) 0.106(5) 0.026(4) 0.025(5) 0.061(5)
C86 0.211(8) 0.113(5) 0.122(6) 0.024(4) 0.056(6) 0.074(5)
C87 0.238(9) 0.100(5) 0.134(6) 0.017(4) 0.066(7) 0.067(6)
C88 0.269(11) 0.140(7) 0.200(10) 0.024(7) 0.098(9) 0.073(8)
C89 0.205(9) 0.124(6) 0.141(7) 0.018(5) 0.043(7) 0.048(7)
C90 0.289(11) 0.144(7) 0.180(9) 0.032(6) 0.117(9) 0.098(7)
C91 0.280(10) 0.129(6) 0.147(7) 0.031(5) 0.112(7) 0.102(6)
C92 0.244(9) 0.123(6) 0.128(6) 0.036(4) 0.096(6) 0.092(6)
C93 0.221(8) 0.122(5) 0.112(5) 0.035(4) 0.092(6) 0.098(5)
C94 0.159(6) 0.120(4) 0.099(4) 0.042(3) 0.083(4) 0.087(4)
C95 0.135(5) 0.130(5) 0.102(4) 0.039(4) 0.072(4) 0.080(4)
C96 0.111(4) 0.137(5) 0.097(4) 0.040(3) 0.065(4) 0.069(4)
C97 0.094(4) 0.114(4) 0.095(4) 0.027(3) 0.051(3) 0.055(3)
C98 0.111(4) 0.113(4) 0.099(4) 0.035(3) 0.063(3) 0.062(3)
C99 0.139(5) 0.112(4) 0.098(4) 0.036(3) 0.069(4) 0.077(4)
S6 0.0796(8) 0.0969(10) 0.0836(9) 0.0095(7) 0.0271(7) 0.0379(8)
N16 0.069(2) 0.090(3) 0.101(3) 0.019(2) 0.050(2) 0.034(2)
N17 0.064(2) 0.112(3) 0.076(2) 0.007(2) 0.032(2) 0.037(2)
N18 0.065(2) 0.104(3) 0.082(2) 0.014(2) 0.041(2) 0.036(2)
C101 0.071(3) 0.092(4) 0.114(4) 0.025(3) 0.056(3) 0.034(3)
C102 0.067(3) 0.092(4) 0.127(4) 0.026(3) 0.054(3) 0.035(3)
C103 0.068(3) 0.089(4) 0.113(4) 0.013(3) 0.038(3) 0.031(3)
C104 0.067(3) 0.089(3) 0.100(3) 0.008(3) 0.035(3) 0.031(3)
C105 0.065(3) 0.096(4) 0.090(3) 0.010(3) 0.036(2) 0.031(3)
C106 0.072(3) 0.115(4) 0.079(3) 0.005(3) 0.031(2) 0.045(3)
C107 0.087(4) 0.158(6) 0.079(3) 0.003(4) 0.032(3) 0.063(4)
C108 0.088(4) 0.199(8) 0.086(4) -0.010(4) 0.028(3) 0.067(5)
C109 0.081(4) 0.153(6) 0.095(4) -0.005(4) 0.026(3) 0.048(4)
C110 0.097(4) 0.191(7) 0.077(3) 0.004(4) 0.041(3) 0.064(5)
C111 0.096(4) 0.164(6) 0.090(3) 0.014(4) 0.049(3) 0.067(4)
C112 0.070(3) 0.120(4) 0.076(3) 0.012(3) 0.040(2) 0.040(3)
C113 0.065(3) 0.126(4) 0.087(3) 0.018(3) 0.045(3) 0.040(3)
C114 0.062(3) 0.101(4) 0.079(3) 0.015(3) 0.040(2) 0.030(3)
C115 0.072(3) 0.105(4) 0.084(3) 0.020(3) 0.042(3) 0.040(3)
C116 0.073(3) 0.095(4) 0.082(3) 0.010(3) 0.038(3) 0.032(3)
C117 0.061(3) 0.093(3) 0.083(3) 0.016(3) 0.033(2) 0.026(3)
C118 0.071(3) 0.105(4) 0.090(3) 0.016(3) 0.040(3) 0.039(3)
C119 0.066(3) 0.112(4) 0.081(3) 0.012(3) 0.036(2) 0.036(3)
S7 0.0916(9) 0.0988(10) 0.1080(11) 0.0068(8) 0.0569(9) 0.0406(8)
N19 0.073(3) 0.104(3) 0.086(3) 0.022(2) 0.042(2) 0.041(2)
N20 0.087(3) 0.098(3) 0.073(2) 0.012(2) 0.041(2) 0.041(2)
N21 0.097(3) 0.091(3) 0.084(3) 0.021(2) 0.050(2) 0.045(2)
C121 0.081(3) 0.112(4) 0.096(4) 0.029(3) 0.046(3) 0.048(3)
C122 0.077(4) 0.123(5) 0.121(4) 0.045(4) 0.053(3) 0.041(3)
C123 0.081(4) 0.115(5) 0.129(5) 0.033(4) 0.051(4) 0.031(3)
C124 0.073(3) 0.101(4) 0.108(4) 0.015(3) 0.042(3) 0.031(3)
C125 0.071(3) 0.107(4) 0.088(3) 0.019(3) 0.039(3) 0.041(3)
C126 0.074(3) 0.103(4) 0.083(3) 0.010(3) 0.033(3) 0.040(3)
C127 0.094(4) 0.111(4) 0.086(3) 0.003(3) 0.043(3) 0.037(3)
C128 0.090(4) 0.106(4) 0.104(4) -0.008(3) 0.038(4) 0.024(3)
C129 0.084(4) 0.103(4) 0.121(4) 0.005(4) 0.039(4) 0.024(3)
C130 0.100(4) 0.119(4) 0.076(3) 0.005(3) 0.036(3) 0.041(4)
C131 0.111(5) 0.133(5) 0.078(3) 0.018(3) 0.049(3) 0.051(4)
C132 0.091(4) 0.107(4) 0.079(3) 0.016(3) 0.041(3) 0.045(3)
C133 0.105(4) 0.098(4) 0.078(3) 0.023(3) 0.047(3) 0.049(3)
C134 0.089(3) 0.092(3) 0.085(3) 0.022(3) 0.044(3) 0.043(3)
C135 0.102(4) 0.095(4) 0.088(3) 0.021(3) 0.059(3) 0.042(3)
C136 0.094(4) 0.103(4) 0.100(4) 0.014(3) 0.059(3) 0.041(3)
C137 0.079(3) 0.093(3) 0.089(3) 0.014(3) 0.043(3) 0.038(3)
C138 0.096(3) 0.094(3) 0.084(3) 0.021(3) 0.052(3) 0.048(3)
C139 0.086(3) 0.102(4) 0.082(3) 0.020(3) 0.042(3) 0.050(3)
S8 0.1599(16) 0.1284(13) 0.1354(14) 0.0503(11) 0.1132(13) 0.0877(13)
N22 0.103(3) 0.131(4) 0.098(3) 0.025(3) 0.051(3) 0.070(3)
N23 0.091(3) 0.107(3) 0.088(3) 0.015(2) 0.046(2) 0.046(3)
N24 0.086(3) 0.115(3) 0.081(3) 0.017(2) 0.045(2) 0.051(3)
C141 0.106(5) 0.161(6) 0.101(4) 0.023(4) 0.047(4) 0.078(5)
C142 0.121(5) 0.196(8) 0.103(5) 0.031(4) 0.047(4) 0.103(6)
C143 0.161(7) 0.201(8) 0.133(5) 0.043(5) 0.072(5) 0.131(7)
C144 0.143(6) 0.148(6) 0.117(4) 0.032(4) 0.070(4) 0.090(5)
C145 0.100(4) 0.129(5) 0.102(4) 0.029(3) 0.053(3) 0.067(4)
C146 0.101(4) 0.104(4) 0.105(4) 0.024(3) 0.060(3) 0.051(3)
C147 0.128(5) 0.110(4) 0.107(4) 0.016(3) 0.064(4) 0.060(4)
C148 0.168(7) 0.141(6) 0.132(5) 0.022(5) 0.080(5) 0.091(6)
C149 0.159(7) 0.148(6) 0.150(6) 0.028(5) 0.077(5) 0.102(6)
C150 0.148(6) 0.123(5) 0.104(4) 0.009(4) 0.067(4) 0.064(5)
C151 0.111(4) 0.113(4) 0.086(4) 0.008(3) 0.048(3) 0.047(4)
C152 0.086(3) 0.102(4) 0.086(3) 0.008(3) 0.040(3) 0.041(3)
C153 0.085(3) 0.109(4) 0.084(3) 0.011(3) 0.043(3) 0.046(3)
C154 0.095(4) 0.108(4) 0.081(3) 0.016(3) 0.046(3) 0.053(3)
C155 0.111(4) 0.118(4) 0.087(3) 0.030(3) 0.059(3) 0.065(4)
C156 0.119(5) 0.128(5) 0.095(4) 0.032(3) 0.068(4) 0.072(4)
C157 0.116(4) 0.110(4) 0.108(4) 0.036(3) 0.077(4) 0.067(4)
C158 0.129(5) 0.134(5) 0.101(4) 0.047(4) 0.077(4) 0.085(4)
C159 0.110(4) 0.121(4) 0.084(3) 0.026(3) 0.056(3) 0.064(4)
S9 0.1428(15) 0.1832(18) 0.1012(11) 0.0623(12) 0.0838(11) 0.1116(15)
N25 0.105(4) 0.204(6) 0.128(5) 0.070(4) 0.071(4) 0.091(4)
N26 0.129(4) 0.196(6) 0.086(3) 0.041(3) 0.068(3) 0.107(4)
N27 0.112(3) 0.125(4) 0.089(3) 0.018(3) 0.057(3) 0.068(3)
C161 0.116(6) 0.219(8) 0.178(8) 0.080(6) 0.086(6) 0.083(5)
C162 0.155(7) 0.267(10) 0.230(10) 0.101(8) 0.131(7) 0.087(7)
C163 0.181(9) 0.292(11) 0.226(11) 0.101(8) 0.149(8) 0.097(7)
C164 0.167(7) 0.292(9) 0.138(6) 0.079(6) 0.108(6) 0.132(6)
C165 0.121(5) 0.253(8) 0.122(5) 0.080(5) 0.076(5) 0.118(5)
C166 0.140(5) 0.237(7) 0.095(4) 0.064(4) 0.075(4) 0.128(5)
C167 0.180(6) 0.275(9) 0.103(5) 0.065(5) 0.093(5) 0.157(6)
C168 0.191(8) 0.307(10) 0.125(6) 0.061(7) 0.103(6) 0.163(7)
C169 0.187(8) 0.317(11) 0.158(8) 0.084(7) 0.117(7) 0.158(7)
C170 0.194(7) 0.253(9) 0.121(6) 0.029(6) 0.090(6) 0.153(6)
C171 0.172(6) 0.214(8) 0.110(5) 0.003(5) 0.064(5) 0.128(6)
C172 0.145(5) 0.188(6) 0.090(4) 0.018(4) 0.065(4) 0.107(5)
C173 0.120(5) 0.138(5) 0.100(4) 0.018(4) 0.058(4) 0.073(4)
C174 0.107(4) 0.113(4) 0.091(3) 0.025(3) 0.059(3) 0.063(4)
C175 0.107(4) 0.106(4) 0.099(4) 0.023(3) 0.063(3) 0.053(3)
C176 0.106(4) 0.111(4) 0.097(4) 0.029(3) 0.064(3) 0.055(3)
C177 0.119(4) 0.131(5) 0.094(4) 0.043(3) 0.069(3) 0.077(4)
C178 0.127(4) 0.144(5) 0.087(4) 0.031(4) 0.061(3) 0.082(4)
C179 0.126(5) 0.151(5) 0.091(4) 0.033(4) 0.065(4) 0.089(4)
S10 0.0858(9) 0.1371(13) 0.0794(9) 0.0211(9) 0.0359(8) 0.0503(9)
N28 0.094(3) 0.094(3) 0.096(3) 0.021(3) 0.029(3) 0.029(3)
N29 0.125(4) 0.091(3) 0.113(4) 0.033(3) 0.062(3) 0.043(3)
N30 0.149(5) 0.100(4) 0.103(4) 0.035(3) 0.071(4) 0.058(3)
C181 0.093(4) 0.081(4) 0.128(5) 0.032(3) 0.039(4) 0.034(3)
C182 0.078(4) 0.105(5) 0.132(5) 0.040(4) 0.040(4) 0.026(3)
C183 0.079(4) 0.105(5) 0.125(5) 0.045(4) 0.031(4) 0.031(3)
C184 0.071(3) 0.103(4) 0.102(4) 0.027(3) 0.024(3) 0.017(3)
C185 0.082(4) 0.078(3) 0.104(4) 0.021(3) 0.031(3) 0.014(3)
C186 0.097(4) 0.094(4) 0.089(4) 0.021(3) 0.039(3) 0.029(3)
C187 0.126(5) 0.108(5) 0.106(4) 0.032(4) 0.058(4) 0.036(4)
C188 0.119(5) 0.119(5) 0.109(5) 0.032(4) 0.060(4) 0.034(4)
C189 0.087(4) 0.118(5) 0.124(5) 0.039(4) 0.046(4) 0.028(4)
C190 0.157(7) 0.136(6) 0.115(5) 0.039(4) 0.087(5) 0.064(5)
C191 0.160(7) 0.122(5) 0.136(6) 0.043(4) 0.089(5) 0.062(5)
C192 0.137(5) 0.114(5) 0.116(4) 0.044(4) 0.077(4) 0.063(4)
C193 0.148(6) 0.106(5) 0.125(5) 0.043(4) 0.079(5) 0.069(4)
C194 0.123(5) 0.100(4) 0.101(4) 0.033(3) 0.056(4) 0.060(4)
C195 0.125(5) 0.103(4) 0.106(4) 0.022(3) 0.053(4) 0.054(4)
C196 0.103(4) 0.116(4) 0.092(4) 0.025(3) 0.038(3) 0.056(4)
C197 0.097(4) 0.120(4) 0.087(3) 0.031(3) 0.045(3) 0.064(3)
C198 0.100(4) 0.111(4) 0.096(4) 0.031(3) 0.051(3) 0.056(3)
C199 0.107(4) 0.108(4) 0.084(3) 0.025(3) 0.049(3) 0.054(3)
C201 0.084(3) 0.101(4) 0.097(4) 0.010(3) 0.049(3) 0.047(3)
C202 0.085(3) 0.099(4) 0.090(3) 0.001(3) 0.050(3) 0.036(3)
C203 0.090(3) 0.100(3) 0.082(3) 0.010(3) 0.055(3) 0.042(3)
C204 0.105(4) 0.103(4) 0.085(3) 0.010(3) 0.060(3) 0.049(3)
C205 0.109(4) 0.113(4) 0.085(3) 0.022(3) 0.065(3) 0.060(3)
C206 0.104(4) 0.113(4) 0.086(3) 0.027(3) 0.062(3) 0.058(3)
C207 0.111(4) 0.132(5) 0.086(3) 0.031(3) 0.063(3) 0.069(4)
C208 0.104(4) 0.136(5) 0.087(4) 0.034(3) 0.061(3) 0.069(4)
C209 0.083(3) 0.124(4) 0.079(3) 0.024(3) 0.048(3) 0.052(3)
C210 0.088(3) 0.125(4) 0.086(3) 0.030(3) 0.052(3) 0.053(3)
C211 0.081(3) 0.122(4) 0.076(3) 0.022(3) 0.043(3) 0.046(3)
C212 0.086(3) 0.111(4) 0.079(3) 0.017(3) 0.041(3) 0.045(3)
C213 0.083(3) 0.119(4) 0.079(3) 0.018(3) 0.042(3) 0.045(3)
C214 0.085(3) 0.113(4) 0.089(4) 0.018(3) 0.040(3) 0.049(3)
C215 0.080(3) 0.102(4) 0.091(3) 0.013(3) 0.047(3) 0.045(3)
C216 0.087(3) 0.099(4) 0.079(3) 0.012(3) 0.045(3) 0.043(3)
C217 0.090(3) 0.101(3) 0.080(3) 0.010(3) 0.049(3) 0.047(3)
C218 0.096(3) 0.107(4) 0.080(3) 0.024(3) 0.058(3) 0.055(3)
C219 0.085(3) 0.106(4) 0.072(3) 0.016(3) 0.043(3) 0.045(3)
C220 0.091(3) 0.103(4) 0.079(3) 0.018(3) 0.050(3) 0.046(3)
C221 0.080(3) 0.105(4) 0.081(3) 0.013(3) 0.037(3) 0.043(3)
C222 0.086(3) 0.096(3) 0.080(3) 0.011(3) 0.044(3) 0.041(3)
C223 0.090(3) 0.101(4) 0.080(3) 0.008(3) 0.042(3) 0.047(3)
C224 0.087(3) 0.097(4) 0.080(3) 0.007(3) 0.044(3) 0.037(3)
C225 0.102(4) 0.091(3) 0.090(3) 0.007(3) 0.056(3) 0.044(3)
C226 0.113(4) 0.098(4) 0.109(4) 0.018(3) 0.075(4) 0.049(3)
C227 0.124(4) 0.108(4) 0.108(4) 0.035(3) 0.084(4) 0.067(4)
C228 0.130(4) 0.111(4) 0.104(4) 0.031(3) 0.082(4) 0.070(4)
C229 0.143(5) 0.133(5) 0.111(4) 0.048(4) 0.092(4) 0.091(4)
C230 0.122(4) 0.134(5) 0.092(4) 0.032(3) 0.071(3) 0.079(4)
C231 0.108(4) 0.130(4) 0.085(3) 0.034(3) 0.061(3) 0.073(4)
C232 0.097(4) 0.134(4) 0.075(3) 0.022(3) 0.049(3) 0.067(3)
C233 0.082(3) 0.127(4) 0.070(3) 0.019(3) 0.040(3) 0.051(3)
C234 0.093(3) 0.111(4) 0.070(3) 0.021(3) 0.044(3) 0.053(3)
C235 0.081(3) 0.110(4) 0.071(3) 0.014(3) 0.034(3) 0.042(3)
C236 0.090(3) 0.103(4) 0.070(3) 0.015(3) 0.045(3) 0.046(3)
C237 0.100(4) 0.099(4) 0.078(3) 0.009(3) 0.051(3) 0.046(3)
C238 0.113(4) 0.105(4) 0.089(3) 0.020(3) 0.064(3) 0.061(3)
C239 0.109(4) 0.120(4) 0.082(3) 0.024(3) 0.061(3) 0.066(3)
C240 0.099(3) 0.110(4) 0.074(3) 0.024(3) 0.052(3) 0.056(3)
C301 0.101(4) 0.103(4) 0.097(4) 0.035(3) 0.047(3) 0.045(3)
C302 0.109(5) 0.110(5) 0.092(4) 0.036(3) 0.039(3) 0.039(4)
C303 0.153(6) 0.116(5) 0.105(5) 0.028(4) 0.058(5) 0.039(5)
C304 0.184(7) 0.123(6) 0.108(5) 0.028(4) 0.081(5) 0.056(5)
C305 0.138(5) 0.122(5) 0.122(5) 0.043(4) 0.086(4) 0.060(4)
C306 0.097(4) 0.098(4) 0.100(4) 0.035(3) 0.056(3) 0.044(3)
C307 0.093(4) 0.108(4) 0.111(4) 0.048(3) 0.061(3) 0.053(3)
C308 0.104(4) 0.118(5) 0.137(5) 0.063(4) 0.069(4) 0.061(4)
C309 0.137(5) 0.152(6) 0.165(6) 0.076(5) 0.107(5) 0.089(5)
C310 0.165(6) 0.143(6) 0.164(6) 0.075(5) 0.117(5) 0.092(5)
C311 0.085(4) 0.126(6) 0.158(6) 0.059(5) 0.056(4) 0.048(4)
C312 0.096(5) 0.118(6) 0.129(6) 0.049(4) 0.030(4) 0.031(4)
C331 0.138(7) 0.113(5) 0.333(10) 0.027(7) 0.174(7) 0.040(5)
C332 0.172(8) 0.152(8) 0.311(11) 0.030(7) 0.178(9) 0.050(6)
C333 0.151(8) 0.147(7) 0.316(11) 0.017(7) 0.172(8) 0.040(6)
C334 0.174(9) 0.168(8) 0.298(10) -0.009(8) 0.162(8) 0.046(6)
C335 0.175(8) 0.183(9) 0.313(10) 0.021(7) 0.183(8) 0.050(6)
C336 0.155(7) 0.150(7) 0.310(9) 0.010(7) 0.179(7) 0.031(5)
C337 0.132(7) 0.171(8) 0.290(10) 0.044(7) 0.158(7) 0.043(5)
C338 0.171(9) 0.235(11) 0.312(11) 0.060(8) 0.168(9) 0.058(7)
C339 0.185(9) 0.260(12) 0.296(11) 0.062(9) 0.179(9) 0.061(8)
C340 0.187(10) 0.257(12) 0.314(11) 0.044(9) 0.166(9) 0.063(8)
C341 0.174(9) 0.208(11) 0.303(12) 0.081(8) 0.169(9) 0.051(7)
C342 0.134(8) 0.202(10) 0.257(11) 0.092(8) 0.137(9) 0.032(7)
B1 0.121(6) 0.113(5) 0.104(5) 0.012(4) 0.061(5) 0.042(5)
F1 0.117(3) 0.153(4) 0.164(4) 0.003(3) 0.068(3) 0.046(3)
F2 0.147(3) 0.135(3) 0.108(3) -0.002(2) 0.074(3) 0.028(3)
F3 0.126(3) 0.156(3) 0.092(2) 0.000(2) 0.049(2) 0.032(3)
F4 0.213(5) 0.146(4) 0.190(5) 0.055(3) 0.125(4) 0.097(4)
B2 0.127(6) 0.151(7) 0.131(6) 0.026(5) 0.073(5) 0.055(6)
F5 0.234(13) 0.248(11) 0.157(9) 0.065(8) 0.122(9) 0.147(10)
F6 0.197(11) 0.230(12) 0.185(11) 0.062(9) 0.115(10) 0.041(9)
F7 0.177(13) 0.193(12) 0.162(10) -0.020(9) 0.066(9) 0.060(10)
F8 0.147(7) 0.192(12) 0.159(8) -0.015(8) 0.056(5) 0.059(7)
F8' 0.234(19) 0.165(9) 0.236(19) 0.010(11) 0.074(16) 0.071(12)
F6' 0.190(14) 0.240(19) 0.132(8) 0.016(12) 0.073(9) 0.117(14)
F5' 0.157(9) 0.245(17) 0.152(14) 0.002(13) 0.097(10) 0.074(10)
F7' 0.091(8) 0.140(10) 0.110(7) 0.060(7) 0.059(7) 0.060(8)
B3 0.112(5) 0.146(6) 0.093(4) 0.033(4) 0.059(4) 0.069(5)
F9 0.140(9) 0.179(10) 0.154(13) 0.065(9) 0.108(9) 0.097(8)
F10 0.155(11) 0.168(9) 0.169(13) 0.047(9) 0.098(10) 0.099(9)
F11 0.180(14) 0.213(13) 0.094(5) 0.032(6) 0.076(7) 0.096(11)
F12 0.107(5) 0.179(11) 0.155(9) 0.040(7) 0.046(5) 0.080(6)
F9' 0.31(2) 0.170(10) 0.124(11) 0.062(8) 0.152(12) 0.138(12)
F10' 0.173(11) 0.221(15) 0.157(11) 0.098(10) 0.128(9) 0.134(12)
F11' 0.263(17) 0.171(9) 0.127(8) -0.014(7) -0.002(9) 0.126(11)
F12' 0.168(13) 0.139(9) 0.163(11) 0.050(8) 0.127(11) 0.087(9)
B4 0.089(5) 0.188(8) 0.103(5) 0.004(5) 0.033(4) 0.059(5)
F13 0.079(5) 0.178(9) 0.095(6) 0.009(5) 0.039(4) 0.046(5)
F14 0.114(6) 0.208(11) 0.151(10) -0.049(9) 0.046(6) 0.052(6)
F15 0.159(9) 0.200(10) 0.109(6) 0.016(6) 0.061(6) 0.104(8)
F16 0.212(13) 0.305(14) 0.123(7) 0.051(8) 0.100(8) 0.145(11)
F15' 0.142(11) 0.246(15) 0.078(5) 0.030(7) 0.054(6) 0.072(11)
F16' 0.207(13) 0.214(11) 0.155(12) 0.067(10) 0.121(11) 0.115(10)
F14' 0.097(8) 0.43(3) 0.210(16) 0.070(17) 0.063(9) 0.086(12)
F13' 0.30(2) 0.181(14) 0.105(11) -0.005(11) 0.067(13) 0.100(15)
B6 0.133(6) 0.179(8) 0.120(6) 0.044(5) 0.079(5) 0.107(6)
F21 0.158(4) 0.164(4) 0.131(3) 0.028(3) 0.096(3) 0.091(3)
F22 0.286(7) 0.307(8) 0.173(5) 0.120(5) 0.148(5) 0.230(7)
F23 0.275(7) 0.172(4) 0.170(5) 0.017(4) 0.142(5) 0.115(5)
F24 0.158(4) 0.309(8) 0.145(4) 0.010(5) 0.091(4) 0.059(5)
B7 0.154(8) 0.201(9) 0.146(6) -0.017(6) 0.080(6) 0.072(7)
F25 0.151(7) 0.208(9) 0.191(10) 0.002(7) 0.099(7) 0.074(6)
F26 0.160(8) 0.225(11) 0.154(10) -0.042(9) 0.084(7) 0.053(8)
F27 0.203(14) 0.256(15) 0.134(6) -0.010(8) 0.046(8) 0.082(12)
F28 0.131(7) 0.189(7) 0.126(6) -0.010(5) 0.064(5) 0.061(6)
F25' 0.159(9) 0.201(13) 0.126(11) -0.033(10) 0.039(8) 0.080(9)
F26' 0.219(15) 0.202(10) 0.184(14) -0.019(9) 0.086(12) 0.097(11)
F28' 0.151(13) 0.211(14) 0.110(7) -0.016(8) 0.025(8) 0.093(12)
F27' 0.165(11) 0.195(11) 0.113(8) 0.019(7) 0.052(8) 0.121(9)
B8 0.102(10) 0.165(14) 0.141(10) 0.034(9) 0.023(10) 0.050(8)
F30 0.103(6) 0.241(11) 0.169(8) 0.020(7) 0.065(6) 0.076(7)
F31 0.163(10) 0.140(9) 0.203(10) 0.054(8) 0.034(9) 0.020(8)
F32 0.264(14) 0.264(15) 0.167(11) 0.062(10) 0.112(11) 0.165(13)
F29 0.159(9) 0.227(13) 0.242(14) 0.061(11) 0.066(10) 0.012(9)
B9 0.156(9) 0.228(10) 0.104(6) 0.053(6) 0.087(6) 0.120(7)
F33 0.207(18) 0.259(18) 0.156(11) 0.059(12) 0.110(12) 0.160(16)
F34 0.188(12) 0.289(19) 0.128(11) 0.064(11) 0.104(9) 0.163(13)
F35 0.201(13) 0.320(18) 0.146(10) 0.095(11) 0.117(10) 0.152(12)
F36 0.195(12) 0.261(15) 0.205(14) 0.024(11) 0.127(11) 0.086(10)
F33' 0.143(11) 0.30(2) 0.111(9) 0.065(12) 0.081(8) 0.121(12)
F35' 0.225(14) 0.228(13) 0.089(5) 0.058(7) 0.085(7) 0.170(12)
F34' 0.237(17) 0.35(2) 0.104(10) 0.080(13) 0.094(10) 0.208(16)
F36' 0.196(16) 0.236(12) 0.203(16) 0.020(12) 0.110(14) 0.048(12)
B10 0.089(7) 0.129(9) 0.115(8) -0.026(6) 0.027(6) 0.043(6)
F38 0.133(5) 0.182(7) 0.171(7) -0.039(5) 0.008(5) 0.093(5)
F39 0.125(5) 0.156(6) 0.127(5) -0.032(4) 0.019(4) 0.060(4)
F40 0.103(4) 0.105(3) 0.105(4) 0.010(3) 0.043(3) 0.047(3)
F37 0.129(6) 0.274(10) 0.114(5) -0.027(5) 0.050(4) 0.060(6)
B11 0.115(5) 0.120(5) 0.099(5) 0.014(4) 0.058(4) 0.040(4)
F42 0.124(5) 0.168(6) 0.096(4) 0.015(4) 0.059(4) 0.063(5)
F43 0.143(6) 0.202(8) 0.089(4) -0.005(4) 0.024(4) 0.072(6)
F44 0.135(6) 0.141(6) 0.105(5) -0.013(4) 0.046(4) 0.063(5)
F41 0.125(5) 0.320(12) 0.134(6) 0.037(7) 0.078(5) 0.072(7)
N1S 0.165(7) 0.209(9) 0.160(7) 0.064(6) 0.099(7) 0.075(6)
C1S 0.144(7) 0.211(11) 0.160(9) 0.061(8) 0.087(7) 0.083(6)
C2S 0.152(9) 0.230(13) 0.250(15) 0.026(11) 0.064(10) 0.072(8)
N4S 0.158(6) 0.174(6) 0.122(5) 0.009(5) 0.086(5) 0.055(5)
C7S 0.112(5) 0.161(7) 0.117(5) 0.006(5) 0.064(5) 0.049(5)
C8S 0.143(7) 0.170(7) 0.111(5) 0.000(5) 0.063(5) 0.057(6)
N5S 0.206(9) 0.281(11) 0.116(6) -0.016(6) 0.067(6) 0.112(8)
C9S 0.208(10) 0.213(10) 0.123(7) 0.009(7) 0.080(7) 0.097(8)
C10S 0.186(10) 0.219(11) 0.149(8) -0.013(7) 0.107(7) 0.040(8)
N6S 0.143(7) 0.150(7) 0.179(8) 0.051(5) 0.059(6) 0.017(5)
C11S 0.126(7) 0.178(8) 0.136(7) 0.061(5) 0.073(6) 0.066(6)
C12S 0.172(9) 0.228(10) 0.155(8) 0.052(6) 0.105(7) 0.116(8)
N7S 0.116(4) 0.172(6) 0.106(4) 0.025(4) 0.062(4) 0.071(4)
C13S 0.110(5) 0.157(7) 0.121(5) 0.020(4) 0.076(4) 0.053(5)
C14S 0.155(8) 0.201(10) 0.151(7) -0.030(7) 0.078(6) 0.058(7)
N8S 0.170(6) 0.140(6) 0.155(6) 0.032(5) 0.083(5) 0.086(5)
C15S 0.100(4) 0.119(5) 0.105(5) 0.027(4) 0.044(4) 0.051(4)
C16S 0.125(6) 0.177(7) 0.089(4) 0.013(4) 0.056(4) 0.057(5)
N9S 0.139(5) 0.191(6) 0.134(5) 0.040(5) 0.092(4) 0.089(5)
C17S 0.125(5) 0.157(6) 0.113(5) 0.037(4) 0.072(4) 0.083(5)
C18S 0.214(10) 0.203(9) 0.111(6) 0.020(6) 0.089(7) 0.092(8)
N15S 0.122(5) 0.145(5) 0.115(4) 0.010(4) 0.069(4) 0.052(4)
C29S 0.145(6) 0.156(6) 0.109(4) 0.040(4) 0.086(4) 0.088(5)
C30S 0.200(10) 0.293(13) 0.102(5) 0.024(7) 0.060(6) 0.160(10)
N16S 0.162(6) 0.138(5) 0.138(5) 0.033(4) 0.090(5) 0.073(5)
C31S 0.145(7) 0.133(6) 0.141(5) 0.030(5) 0.080(5) 0.084(5)
C32S 0.281(14) 0.231(11) 0.154(7) -0.027(8) 0.029(8) 0.181(11)
N17S 0.097(4) 0.157(5) 0.105(4) 0.015(4) 0.038(3) 0.040(4)
C33S 0.111(5) 0.142(6) 0.106(4) 0.028(4) 0.051(4) 0.060(5)
C34S 0.214(11) 0.166(8) 0.109(5) 0.019(6) 0.072(6) 0.051(8)

loop_
_atom_type_symbol
_atom_type_description
_atom_type_scat_dispersion_real
_atom_type_scat_dispersion_imag
_atom_type_scat_source
C C 0.0032 0.0016 'International Tables Vol C Tables 4.2.6.8 and 6.1.1.4'
H H 0.0000 0.0000 'International Tables Vol C Tables 4.2.6.8 and 6.1.1.4'
N N 0.0061 0.0032 'International Tables Vol C Tables 4.2.6.8 and 6.1.1.4'
O O 0.0106 0.0058 'International Tables Vol C Tables 4.2.6.8 and 6.1.1.4'
S S 0.1203 0.1179 'International Tables Vol C Tables 4.2.6.8 and 6.1.1.4'
Co Co 0.3483 0.9277 'International Tables Vol C Tables 4.2.6.8 and 6.1.1.4'
B B 0.0013 0.0007 'International Tables Vol C Tables 4.2.6.8 and 6.1.1.4'
F F 0.0168 0.0099 'International Tables Vol C Tables 4.2.6.8 and 6.1.1.4'

loop_
_geom_angle_atom_site_label_1
_geom_angle_atom_site_label_2
_geom_angle_atom_site_label_3
_geom_angle
_geom_angle_site_symmetry_1
_geom_angle_site_symmetry_3
_geom_angle_publ_flag
N17 Co1 N2 167.98(19) . . ?
N17 Co1 N3 114.68(19) . . ?
N2 Co1 N3 74.38(18) . . ?
N17 Co1 N18 74.77(16) . . ?
N2 Co1 N18 114.85(17) . . ?
N3 Co1 N18 86.10(16) . . ?
N17 Co1 N1 95.77(19) . . ?
N2 Co1 N1 76.19(18) . . ?
N3 Co1 N1 149.21(17) . . ?
N18 Co1 N1 98.25(17) . . ?
N17 Co1 N16 75.41(16) . . ?
N2 Co1 N16 95.85(17) . . ?
N3 Co1 N16 98.83(16) . . ?
N18 Co1 N16 149.00(16) . . ?
N1 Co1 N16 92.95(16) . . ?
N20 Co2 N5 168.24(18) . . ?
N20 Co2 N21 74.89(18) . . ?
N5 Co2 N21 110.72(18) . . ?
N20 Co2 N6 116.43(17) . . ?
N5 Co2 N6 74.85(16) . . ?
N21 Co2 N6 85.63(17) . . ?
N20 Co2 N19 76.49(18) . . ?
N5 Co2 N19 99.72(18) . . ?
N21 Co2 N19 148.82(17) . . ?
N6 Co2 N19 96.27(17) . . ?
N20 Co2 N4 92.31(18) . . ?
N5 Co2 N4 76.75(17) . . ?
N21 Co2 N4 99.07(17) . . ?
N6 Co2 N4 150.99(16) . . ?
N19 Co2 N4 94.17(17) . . ?
N8 Co3 N23 164.3(2) . . ?
N8 Co3 N24 118.39(19) . . ?
N23 Co3 N24 74.71(18) . . ?
N8 Co3 N9 74.60(19) . . ?
N23 Co3 N9 116.78(19) . . ?
N24 Co3 N9 86.01(19) . . ?
N8 Co3 N22 90.9(2) . . ?
N23 Co3 N22 77.23(19) . . ?
N24 Co3 N22 150.21(18) . . ?
N9 Co3 N22 97.9(2) . . ?
N8 Co3 N7 76.2(2) . . ?
N23 Co3 N7 94.0(2) . . ?
N24 Co3 N7 98.3(2) . . ?
N9 Co3 N7 148.81(19) . . ?
N22 Co3 N7 93.4(2) . . ?
N26 Co4 N11 165.7(2) . . ?
N26 Co4 N27 74.5(2) . . ?
N11 Co4 N27 118.11(19) . . ?
N26 Co4 N12 116.2(2) . . ?
N11 Co4 N12 73.5(2) . . ?
N27 Co4 N12 85.0(2) . . ?
N26 Co4 N10 95.4(2) . . ?
N11 Co4 N10 76.4(2) . . ?
N27 Co4 N10 100.0(2) . . ?
N12 Co4 N10 148.1(2) . . ?
N26 Co4 N25 75.9(3) . . ?
N11 Co4 N25 92.6(3) . . ?
N27 Co4 N25 148.7(2) . . ?
N12 Co4 N25 99.4(2) . . ?
N10 Co4 N25 92.5(2) . . ?
N29 Co5 N14 168.2(3) . . ?
N29 Co5 N15 115.4(2) . . ?
N14 Co5 N15 73.1(3) . . ?
N29 Co5 N30 75.7(2) . . ?
N14 Co5 N30 114.3(2) . . ?
N15 Co5 N30 85.2(2) . . ?
N29 Co5 N13 95.9(3) . . ?
N14 Co5 N13 76.7(3) . . ?
N15 Co5 N13 148.4(3) . . ?
N30 Co5 N13 99.1(3) . . ?
N29 Co5 N28 76.0(2) . . ?
N14 Co5 N28 94.9(2) . . ?
N15 Co5 N28 98.5(2) . . ?
N30 Co5 N28 150.2(2) . . ?
N13 Co5 N28 93.0(2) . . ?
C201 S1 C17 105.4(3) . . ?
C1 N1 C5 117.1(5) . . ?
C1 N1 Co1 131.2(4) . . ?
C5 N1 Co1 111.2(4) . . ?
C12 N2 C6 120.8(5) . . ?
C12 N2 Co1 120.2(4) . . ?
C6 N2 Co1 118.7(4) . . ?
C13 N3 C14 119.6(5) . . ?
C13 N3 Co1 114.7(4) . . ?
C14 N3 Co1 124.7(3) . . ?
N1 C1 C2 122.8(6) . . ?
N1 C1 H1 118.6 . . ?
C2 C1 H1 118.6 . . ?
C3 C2 C1 120.5(6) . . ?
C3 C2 H2 119.8 . . ?
C1 C2 H2 119.8 . . ?
C2 C3 C4 119.8(6) . . ?
C2 C3 H3 120.1 . . ?
C4 C3 H3 120.1 . . ?
C9 C4 C3 124.9(6) . . ?
C9 C4 C5 119.3(6) . . ?
C3 C4 C5 115.7(5) . . ?
N1 C5 C6 117.6(5) . . ?
N1 C5 C4 124.1(5) . . ?
C6 C5 C4 118.3(5) . . ?
N2 C6 C7 122.5(5) . . ?
N2 C6 C5 115.5(5) . . ?
C7 C6 C5 122.0(6) . . ?
C6 C7 C10 116.6(6) . . ?
C6 C7 C8 118.6(6) . . ?
C10 C7 C8 124.8(6) . . ?
C9 C8 C7 119.6(6) . . ?
C9 C8 H8 120.2 . . ?
C7 C8 H8 120.2 . . ?
C8 C9 C4 122.1(6) . . ?
C8 C9 H9 118.9 . . ?
C4 C9 H9 118.9 . . ?
C11 C10 C7 120.0(6) . . ?
C11 C10 H10 120.0 . . ?
C7 C10 H10 120.0 . . ?
C10 C11 C12 118.9(6) . . ?
C10 C11 H11 120.5 . . ?
C12 C11 H11 120.5 . . ?
N2 C12 C11 121.0(6) . . ?
N2 C12 C13 112.4(5) . . ?
C11 C12 C13 126.6(6) . . ?
N3 C13 C12 117.6(5) . . ?
N3 C13 H13 121.2 . . ?
C12 C13 H13 121.2 . . ?
C15 C14 C19 119.2(5) . . ?
C15 C14 N3 120.1(5) . . ?
C19 C14 N3 120.4(5) . . ?
C16 C15 C14 122.2(5) . . ?
C16 C15 H15 118.9 . . ?
C14 C15 H15 118.9 . . ?
C15 C16 C17 119.6(5) . . ?
C15 C16 H16 120.2 . . ?
C17 C16 H16 120.2 . . ?
C18 C17 C16 119.6(5) . . ?
C18 C17 S1 123.8(5) . . ?
C16 C17 S1 116.6(4) . . ?
C17 C18 C19 119.5(5) . . ?
C17 C18 H18 120.2 . . ?
C19 C18 H18 120.2 . . ?
C14 C19 C18 119.9(5) . . ?
C14 C19 H19 120.1 . . ?
C18 C19 H19 120.1 . . ?
C204 S2 C37 105.4(3) . . ?
C21 N4 C25 118.3(5) . . ?
C21 N4 Co2 131.2(4) . . ?
C25 N4 Co2 110.1(3) . . ?
C32 N5 C26 121.7(4) . . ?
C32 N5 Co2 120.0(4) . . ?
C26 N5 Co2 118.3(3) . . ?
C33 N6 C34 121.2(4) . . ?
C33 N6 Co2 114.2(4) . . ?
C34 N6 Co2 123.7(3) . . ?
N4 C21 C22 121.5(5) . . ?
N4 C21 H21 119.2 . . ?
C22 C21 H21 119.2 . . ?
C23 C22 C21 121.4(6) . . ?
C23 C22 H22 119.3 . . ?
C21 C22 H22 119.3 . . ?
C22 C23 C24 119.5(6) . . ?
C22 C23 H23 120.3 . . ?
C24 C23 H23 120.3 . . ?
C29 C24 C25 118.3(5) . . ?
C29 C24 C23 125.7(6) . . ?
C25 C24 C23 116.0(5) . . ?
N4 C25 C26 118.0(5) . . ?
N4 C25 C24 123.3(5) . . ?
C26 C25 C24 118.7(5) . . ?
N5 C26 C25 116.6(5) . . ?
N5 C26 C27 121.1(5) . . ?
C25 C26 C27 122.2(5) . . ?
C30 C27 C26 116.4(5) . . ?
C30 C27 C28 127.1(5) . . ?
C26 C27 C28 116.5(5) . . ?
C29 C28 C27 121.1(6) . . ?
C29 C28 H28 119.5 . . ?
C27 C28 H28 119.5 . . ?
C28 C29 C24 123.2(6) . . ?
C28 C29 H29 118.4 . . ?
C24 C29 H29 118.4 . . ?
C27 C30 C31 121.1(5) . . ?
C27 C30 H30 119.4 . . ?
C31 C30 H30 119.4 . . ?
C32 C31 C30 119.0(5) . . ?
C32 C31 H31 120.5 . . ?
C30 C31 H31 120.5 . . ?
N5 C32 C31 120.6(5) . . ?
N5 C32 C33 113.2(4) . . ?
C31 C32 C33 126.1(5) . . ?
N6 C33 C32 117.5(5) . . ?
N6 C33 H33 121.2 . . ?
C32 C33 H33 121.2 . . ?
C39 C34 C35 118.6(5) . . ?
C39 C34 N6 122.3(4) . . ?
C35 C34 N6 118.8(5) . . ?
C36 C35 C34 121.4(5) . . ?
C36 C35 H35 119.3 . . ?
C34 C35 H35 119.3 . . ?
C35 C36 C37 120.2(5) . . ?
C35 C36 H36 119.9 . . ?
C37 C36 H36 119.9 . . ?
C38 C37 C36 119.0(5) . . ?
C38 C37 S2 123.8(4) . . ?
C36 C37 S2 117.0(4) . . ?
C39 C38 C37 119.6(5) . . ?
C39 C38 H38 120.2 . . ?
C37 C38 H38 120.2 . . ?
C34 C39 C38 121.1(5) . . ?
C34 C39 H39 119.4 . . ?
C38 C39 H39 119.4 . . ?
C207 S3 C57 107.0(3) . . ?
C41 N7 C45 118.8(6) . . ?
C41 N7 Co3 130.7(5) . . ?
C45 N7 Co3 110.3(4) . . ?
C52 N8 C46 121.0(5) . . ?
C52 N8 Co3 120.2(4) . . ?
C46 N8 Co3 118.0(4) . . ?
C53 N9 C54 119.7(5) . . ?
C53 N9 Co3 115.4(4) . . ?
C54 N9 Co3 124.2(3) . . ?
N7 C41 C42 121.7(7) . . ?
N7 C41 H41 119.2 . . ?
C42 C41 H41 119.2 . . ?
C43 C42 C41 119.7(8) . . ?
C43 C42 H42 120.2 . . ?
C41 C42 H42 120.2 . . ?
C42 C43 C44 120.9(8) . . ?
C42 C43 H43 119.6 . . ?
C44 C43 H43 119.6 . . ?
C49 C44 C43 126.1(8) . . ?
C49 C44 C45 118.4(7) . . ?
C43 C44 C45 115.5(7) . . ?
N7 C45 C46 117.3(5) . . ?
N7 C45 C44 123.3(6) . . ?
C46 C45 C44 119.3(6) . . ?
N8 C46 C45 116.5(5) . . ?
N8 C46 C47 121.9(6) . . ?
C45 C46 C47 121.6(6) . . ?
C50 C47 C46 116.5(6) . . ?
C50 C47 C48 126.4(7) . . ?
C46 C47 C48 117.1(7) . . ?
C49 C48 C47 121.4(8) . . ?
C49 C48 H48 119.3 . . ?
C47 C48 H48 119.3 . . ?
C48 C49 C44 122.2(8) . . ?
C48 C49 H49 118.9 . . ?
C44 C49 H49 118.9 . . ?
C51 C50 C47 120.6(6) . . ?
C51 C50 H50 119.7 . . ?
C47 C50 H50 119.7 . . ?
C50 C51 C52 118.9(7) . . ?
C50 C51 H51 120.5 . . ?
C52 C51 H51 120.5 . . ?
N8 C52 C51 120.8(6) . . ?
N8 C52 C53 112.6(5) . . ?
C51 C52 C53 126.5(6) . . ?
N9 C53 C52 116.0(6) . . ?
N9 C53 H53 122.0 . . ?
C52 C53 H53 122.0 . . ?
C59 C54 C55 119.7(5) . . ?
C59 C54 N9 117.3(5) . . ?
C55 C54 N9 122.5(5) . . ?
C56 C55 C54 120.2(6) . . ?
C56 C55 H55 119.9 . . ?
C54 C55 H55 119.9 . . ?
C55 C56 C57 120.8(6) . . ?
C55 C56 H56 119.6 . . ?
C57 C56 H56 119.6 . . ?
C56 C57 C58 119.0(5) . . ?
C56 C57 S3 124.7(5) . . ?
C58 C57 S3 116.2(4) . . ?
C57 C58 C59 121.1(5) . . ?
C57 C58 H58 119.4 . . ?
C59 C58 H58 119.4 . . ?
C54 C59 C58 119.2(6) . . ?
C54 C59 H59 120.4 . . ?
C58 C59 H59 120.4 . . ?
C77 S4 C210 106.3(3) . . ?
C61 N10 C65 116.8(6) . . ?
C61 N10 Co4 132.0(5) . . ?
C65 N10 Co4 110.3(4) . . ?
C72 N11 C66 120.1(6) . . ?
C72 N11 Co4 121.1(4) . . ?
C66 N11 Co4 117.8(4) . . ?
C73 N12 C74 119.5(5) . . ?
C73 N12 Co4 116.4(4) . . ?
C74 N12 Co4 123.3(4) . . ?
N10 C61 C62 122.5(7) . . ?
N10 C61 H61 118.7 . . ?
C62 C61 H61 118.7 . . ?
C63 C62 C61 121.2(7) . . ?
C63 C62 H62 119.4 . . ?
C61 C62 H62 119.4 . . ?
C62 C63 C64 119.8(7) . . ?
C62 C63 H63 120.1 . . ?
C64 C63 H63 120.1 . . ?
C69 C64 C65 119.2(7) . . ?
C69 C64 C63 125.5(7) . . ?
C65 C64 C63 115.2(6) . . ?
N10 C65 C64 124.4(6) . . ?
N10 C65 C66 116.9(5) . . ?
C64 C65 C66 118.7(6) . . ?
N11 C66 C65 116.5(6) . . ?
N11 C66 C67 122.3(6) . . ?
C65 C66 C67 121.2(6) . . ?
C70 C67 C66 116.3(6) . . ?
C70 C67 C68 126.4(7) . . ?
C66 C67 C68 117.3(7) . . ?
C69 C68 C67 120.9(8) . . ?
C69 C68 H68 119.6 . . ?
C67 C68 H68 119.6 . . ?
C68 C69 C64 122.5(7) . . ?
C68 C69 H69 118.7 . . ?
C64 C69 H69 118.7 . . ?
C67 C70 C71 121.5(7) . . ?
C67 C70 H70 119.2 . . ?
C71 C70 H70 119.2 . . ?
C72 C71 C70 117.2(7) . . ?
C72 C71 H71 121.4 . . ?
C70 C71 H71 121.4 . . ?
N11 C72 C71 122.5(6) . . ?
N11 C72 C73 112.7(6) . . ?
C71 C72 C73 124.7(7) . . ?
N12 C73 C72 114.8(6) . . ?
N12 C73 H73 122.6 . . ?
C72 C73 H73 122.6 . . ?
C79 C74 C75 120.6(5) . . ?
C79 C74 N12 118.4(5) . . ?
C75 C74 N12 120.7(5) . . ?
C76 C75 C74 119.0(5) . . ?
C76 C75 H75 120.5 . . ?
C74 C75 H75 120.5 . . ?
C75 C76 C77 121.6(5) . . ?
C75 C76 H76 119.2 . . ?
C77 C76 H76 119.2 . . ?
C78 C77 C76 118.6(5) . . ?
C78 C77 S4 115.5(4) . . ?
C76 C77 S4 126.0(4) . . ?
C79 C78 C77 120.4(6) . . ?
C79 C78 H78 119.8 . . ?
C77 C78 H78 119.8 . . ?
C78 C79 C74 119.7(6) . . ?
C78 C79 H79 120.1 . . ?
C74 C79 H79 120.1 . . ?
C213 S5 C97 106.4(3) . . ?
C81 N13 C85 121.1(9) . . ?
C81 N13 Co5 129.5(7) . . ?
C85 N13 Co5 109.3(7) . . ?
C86 N14 C92 121.7(8) . . ?
C86 N14 Co5 117.2(7) . . ?
C92 N14 Co5 120.6(6) . . ?
C93 N15 C94 119.3(7) . . ?
C93 N15 Co5 115.4(6) . . ?
C94 N15 Co5 124.6(4) . . ?
N13 C81 C82 118.2(11) . . ?
N13 C81 H81 120.9 . . ?
C82 C81 H81 120.9 . . ?
C83 C82 C81 119.7(12) . . ?
C83 C82 H82 120.1 . . ?
C81 C82 H82 120.1 . . ?
C82 C83 C84 123.8(12) . . ?
C82 C83 H83 118.1 . . ?
C84 C83 H83 118.1 . . ?
C83 C84 C85 114.9(10) . . ?
C83 C84 C89 124.6(11) . . ?
C85 C84 C89 120.4(11) . . ?
N13 C85 C84 122.1(10) . . ?
N13 C85 C86 119.0(8) . . ?
C84 C85 C86 118.8(9) . . ?
N14 C86 C85 116.4(8) . . ?
N14 C86 C87 123.7(10) . . ?
C85 C86 C87 119.6(9) . . ?
C90 C87 C88 130.3(11) . . ?
C90 C87 C86 112.0(10) . . ?
C88 C87 C86 117.3(11) . . ?
C89 C88 C87 123.5(13) . . ?
C89 C88 H88 118.3 . . ?
C87 C88 H88 118.3 . . ?
C88 C89 C84 118.6(12) . . ?
C88 C89 H89 120.7 . . ?
C84 C89 H89 120.7 . . ?
C91 C90 C87 124.5(12) . . ?
C91 C90 H90 117.8 . . ?
C87 C90 H90 117.8 . . ?
C90 C91 C92 117.9(12) . . ?
C90 C91 H91 121.1 . . ?
C92 C91 H91 121.1 . . ?
N14 C92 C91 120.0(10) . . ?
N14 C92 C93 111.2(8) . . ?
C91 C92 C93 128.8(11) . . ?
N15 C93 C92 119.2(9) . . ?
N15 C93 H93 120.4 . . ?
C92 C93 H93 120.4 . . ?
C99 C94 C95 119.8(6) . . ?
C99 C94 N15 118.8(6) . . ?
C95 C94 N15 121.2(6) . . ?
C94 C95 C96 120.0(6) . . ?
C94 C95 H95 120.0 . . ?
C96 C95 H95 120.0 . . ?
C97 C96 C95 119.6(6) . . ?
C97 C96 H96 120.2 . . ?
C95 C96 H96 120.2 . . ?
C96 C97 C98 119.3(6) . . ?
C96 C97 S5 125.1(5) . . ?
C98 C97 S5 115.5(5) . . ?
C99 C98 C97 120.1(6) . . ?
C99 C98 H98 120.0 . . ?
C97 C98 H98 120.0 . . ?
C98 C99 C94 121.1(6) . . ?
C98 C99 H99 119.5 . . ?
C94 C99 H99 119.5 . . ?
C117 S6 C221 105.8(3) . . ?
C101 N16 C105 117.0(5) . . ?
C101 N16 Co1 130.3(4) . . ?
C105 N16 Co1 112.2(3) . . ?
C112 N17 C106 120.2(4) . . ?
C112 N17 Co1 120.1(3) . . ?
C106 N17 Co1 119.4(3) . . ?
C113 N18 C114 120.4(4) . . ?
C113 N18 Co1 113.8(3) . . ?
C114 N18 Co1 124.9(3) . . ?
N16 C101 C102 121.4(6) . . ?
N16 C101 H101 119.3 . . ?
C102 C101 H101 119.3 . . ?
C103 C102 C101 120.8(5) . . ?
C103 C102 H102 119.6 . . ?
C101 C102 H102 119.6 . . ?
C102 C103 C104 119.2(5) . . ?
C102 C103 H103 120.4 . . ?
C104 C103 H103 120.4 . . ?
C103 C104 C105 116.3(5) . . ?
C103 C104 C109 125.2(5) . . ?
C105 C104 C109 118.5(5) . . ?
N16 C105 C104 125.3(5) . . ?
N16 C105 C106 116.4(4) . . ?
C104 C105 C106 118.3(5) . . ?
N17 C106 C107 122.6(5) . . ?
N17 C106 C105 115.7(5) . . ?
C107 C106 C105 121.6(5) . . ?
C106 C107 C110 117.6(5) . . ?
C106 C107 C108 117.2(5) . . ?
C110 C107 C108 125.1(6) . . ?
C109 C108 C107 121.8(6) . . ?
C109 C108 H108 119.1 . . ?
C107 C108 H108 119.1 . . ?
C108 C109 C104 122.4(6) . . ?
C108 C109 H109 118.8 . . ?
C104 C109 H109 118.8 . . ?
C107 C110 C111 119.8(6) . . ?
C107 C110 H110 120.1 . . ?
C111 C110 H110 120.1 . . ?
C110 C111 C112 118.5(5) . . ?
C110 C111 H111 120.7 . . ?
C112 C111 H111 120.7 . . ?
N17 C112 C111 121.1(5) . . ?
N17 C112 C113 112.3(4) . . ?
C111 C112 C113 126.5(5) . . ?
N18 C113 C112 118.5(5) . . ?
N18 C113 H113 120.8 . . ?
C112 C113 H113 120.8 . . ?
C115 C114 C119 120.5(5) . . ?
C115 C114 N18 118.2(5) . . ?
C119 C114 N18 121.3(5) . . ?
C114 C115 C116 119.9(5) . . ?
C114 C115 H115 120.0 . . ?
C116 C115 H115 120.0 . . ?
C115 C116 C117 119.9(5) . . ?
C115 C116 H116 120.1 . . ?
C117 C116 H116 120.1 . . ?
C118 C117 C116 119.3(5) . . ?
C118 C117 S6 124.8(4) . . ?
C116 C117 S6 115.8(4) . . ?
C119 C118 C117 120.1(5) . . ?
C119 C118 H118 119.9 . . ?
C117 C118 H118 119.9 . . ?
C118 C119 C114 120.3(5) . . ?
C118 C119 H119 119.8 . . ?
C114 C119 H119 119.8 . . ?
C137 S7 C224 106.5(3) . . ?
C121 N19 C125 117.5(5) . . ?
C121 N19 Co2 130.9(4) . . ?
C125 N19 Co2 111.2(4) . . ?
C126 N20 C132 121.4(5) . . ?
C126 N20 Co2 118.4(4) . . ?
C132 N20 Co2 119.7(4) . . ?
C133 N21 C134 122.2(5) . . ?
C133 N21 Co2 114.2(4) . . ?
C134 N21 Co2 122.7(3) . . ?
N19 C121 C122 123.8(6) . . ?
N19 C121 H121 118.1 . . ?
C122 C121 H121 118.1 . . ?
C123 C122 C121 118.2(6) . . ?
C123 C122 H122 120.9 . . ?
C121 C122 H122 120.9 . . ?
C122 C123 C124 120.7(6) . . ?
C122 C123 H123 119.7 . . ?
C124 C123 H123 119.7 . . ?
C125 C124 C129 117.6(6) . . ?
C125 C124 C123 115.4(6) . . ?
C129 C124 C123 127.0(6) . . ?
N19 C125 C124 124.4(5) . . ?
N19 C125 C126 116.9(5) . . ?
C124 C125 C126 118.7(5) . . ?
N20 C126 C127 122.0(5) . . ?
N20 C126 C125 115.7(5) . . ?
C127 C126 C125 122.3(5) . . ?
C130 C127 C126 116.9(6) . . ?
C130 C127 C128 126.4(6) . . ?
C126 C127 C128 116.7(6) . . ?
C129 C128 C127 120.6(6) . . ?
C129 C128 H128 119.7 . . ?
C127 C128 H128 119.7 . . ?
C128 C129 C124 124.0(6) . . ?
C128 C129 H129 118.0 . . ?
C124 C129 H129 118.0 . . ?
C127 C130 C131 121.2(6) . . ?
C127 C130 H130 119.4 . . ?
C131 C130 H130 119.4 . . ?
C130 C131 C132 118.6(6) . . ?
C130 C131 H131 120.7 . . ?
C132 C131 H131 120.7 . . ?
N20 C132 C131 119.9(5) . . ?
N20 C132 C133 111.9(5) . . ?
C131 C132 C133 128.1(6) . . ?
N21 C133 C132 117.9(5) . . ?
N21 C133 H133 121.1 . . ?
C132 C133 H133 121.1 . . ?
C139 C134 C135 121.0(5) . . ?
C139 C134 N21 118.5(5) . . ?
C135 C134 N21 120.3(5) . . ?
C136 C135 C134 119.3(5) . . ?
C136 C135 H135 120.4 . . ?
C134 C135 H135 120.4 . . ?
C135 C136 C137 120.0(5) . . ?
C135 C136 H136 120.0 . . ?
C137 C136 H136 120.0 . . ?
C138 C137 C136 119.5(5) . . ?
C138 C137 S7 116.9(4) . . ?
C136 C137 S7 123.7(4) . . ?
C137 C138 C139 122.2(5) . . ?
C137 C138 H138 118.9 . . ?
C139 C138 H138 118.9 . . ?
C134 C139 C138 117.9(5) . . ?
C134 C139 H139 121.0 . . ?
C138 C139 H139 121.0 . . ?
C157 S8 C227 105.6(3) . . ?
C141 N22 C145 117.4(5) . . ?
C141 N22 Co3 133.0(5) . . ?
C145 N22 Co3 109.4(4) . . ?
C146 N23 C152 122.3(5) . . ?
C146 N23 Co3 117.9(4) . . ?
C152 N23 Co3 119.4(4) . . ?
C153 N24 C154 119.5(5) . . ?
C153 N24 Co3 115.3(4) . . ?
C154 N24 Co3 124.4(3) . . ?
N22 C141 C142 123.6(7) . . ?
N22 C141 H141 118.2 . . ?
C142 C141 H141 118.2 . . ?
C143 C142 C141 120.4(7) . . ?
C143 C142 H142 119.8 . . ?
C141 C142 H142 119.8 . . ?
C142 C143 C144 119.7(7) . . ?
C142 C143 H143 120.2 . . ?
C144 C143 H143 120.2 . . ?
C149 C144 C145 117.0(6) . . ?
C149 C144 C143 126.6(7) . . ?
C145 C144 C143 116.3(6) . . ?
N22 C145 C146 117.7(5) . . ?
N22 C145 C144 122.5(5) . . ?
C146 C145 C144 119.8(6) . . ?
N23 C146 C147 121.3(6) . . ?
N23 C146 C145 116.3(5) . . ?
C147 C146 C145 122.3(6) . . ?
C146 C147 C150 117.5(6) . . ?
C146 C147 C148 116.6(6) . . ?
C150 C147 C148 125.9(6) . . ?
C149 C148 C147 120.2(7) . . ?
C149 C148 H148 119.9 . . ?
C147 C148 H148 119.9 . . ?
C148 C149 C144 124.0(7) . . ?
C148 C149 H149 118.0 . . ?
C144 C149 H149 118.0 . . ?
C151 C150 C147 121.1(6) . . ?
C151 C150 H150 119.5 . . ?
C147 C150 H150 119.5 . . ?
C150 C151 C152 117.2(6) . . ?
C150 C151 H151 121.4 . . ?
C152 C151 H151 121.4 . . ?
N23 C152 C151 120.6(5) . . ?
N23 C152 C153 112.9(5) . . ?
C151 C152 C153 126.5(6) . . ?
N24 C153 C152 117.0(5) . . ?
N24 C153 H153 121.5 . . ?
C152 C153 H153 121.5 . . ?
C159 C154 C155 120.2(5) . . ?
C159 C154 N24 122.7(5) . . ?
C155 C154 N24 117.0(5) . . ?
C156 C155 C154 118.7(5) . . ?
C156 C155 H155 120.6 . . ?
C154 C155 H155 120.6 . . ?
C155 C156 C157 121.2(5) . . ?
C155 C156 H156 119.4 . . ?
C157 C156 H156 119.4 . . ?
C158 C157 C156 119.9(5) . . ?
C158 C157 S8 124.1(5) . . ?
C156 C157 S8 115.9(4) . . ?
C157 C158 C159 119.9(5) . . ?
C157 C158 H158 120.1 . . ?
C159 C158 H158 120.1 . . ?
C154 C159 C158 120.1(5) . . ?
C154 C159 H159 119.9 . . ?
C158 C159 H159 119.9 . . ?
C230 S9 C177 104.8(3) . . ?
C161 N25 C165 118.9(7) . . ?
C161 N25 Co4 130.8(6) . . ?
C165 N25 Co4 110.1(5) . . ?
C172 N26 C166 119.8(6) . . ?
C172 N26 Co4 120.8(4) . . ?
C166 N26 Co4 119.2(5) . . ?
C173 N27 C174 118.7(5) . . ?
C173 N27 Co4 114.9(4) . . ?
C174 N27 Co4 125.8(4) . . ?
N25 C161 C162 122.7(10) . . ?
N25 C161 H161 118.6 . . ?
C162 C161 H161 118.6 . . ?
C163 C162 C161 116.6(11) . . ?
C163 C162 H162 121.7 . . ?
C161 C162 H162 121.7 . . ?
C162 C163 C164 125.5(10) . . ?
C162 C163 H163 117.3 . . ?
C164 C163 H163 117.3 . . ?
C169 C164 C163 128.2(10) . . ?
C169 C164 C165 119.5(10) . . ?
C163 C164 C165 111.6(9) . . ?
N25 C165 C166 118.6(7) . . ?
N25 C165 C164 123.8(8) . . ?
C166 C165 C164 117.5(8) . . ?
N26 C166 C167 122.5(8) . . ?
N26 C166 C165 114.9(7) . . ?
C167 C166 C165 122.5(7) . . ?
C166 C167 C170 116.6(7) . . ?
C166 C167 C168 118.2(9) . . ?
C170 C167 C168 125.2(8) . . ?
C169 C168 C167 119.4(10) . . ?
C169 C168 H168 120.3 . . ?
C167 C168 H168 120.3 . . ?
C168 C169 C164 122.6(10) . . ?
C168 C169 H169 118.7 . . ?
C164 C169 H169 118.7 . . ?
C171 C170 C167 121.1(8) . . ?
C171 C170 H170 119.4 . . ?
C167 C170 H170 119.4 . . ?
C170 C171 C172 119.1(8) . . ?
C170 C171 H171 120.4 . . ?
C172 C171 H171 120.4 . . ?
N26 C172 C171 120.1(7) . . ?
N26 C172 C173 112.2(6) . . ?
C171 C172 C173 127.5(8) . . ?
N27 C173 C172 117.2(7) . . ?
N27 C173 H173 121.4 . . ?
C172 C173 H173 121.4 . . ?
C179 C174 C175 119.7(5) . . ?
C179 C174 N27 118.9(5) . . ?
C175 C174 N27 121.2(5) . . ?
C176 C175 C174 119.6(5) . . ?
C176 C175 H175 120.2 . . ?
C174 C175 H175 120.2 . . ?
C177 C176 C175 120.2(6) . . ?
C177 C176 H176 119.9 . . ?
C175 C176 H176 119.9 . . ?
C176 C177 C178 120.0(5) . . ?
C176 C177 S9 124.1(5) . . ?
C178 C177 S9 115.8(4) . . ?
C179 C178 C177 119.4(6) . . ?
C179 C178 H178 120.3 . . ?
C177 C178 H178 120.3 . . ?
C174 C179 C178 121.0(6) . . ?
C174 C179 H179 119.5 . . ?
C178 C179 H179 119.5 . . ?
C233 S10 C197 105.1(3) . . ?
C181 N28 C185 119.2(6) . . ?
C181 N28 Co5 130.4(5) . . ?
C185 N28 Co5 110.1(4) . . ?
C186 N29 C192 121.2(6) . . ?
C186 N29 Co5 119.4(4) . . ?
C192 N29 Co5 119.3(4) . . ?
C193 N30 C194 120.9(6) . . ?
C193 N30 Co5 113.5(4) . . ?
C194 N30 Co5 125.1(4) . . ?
N28 C181 C182 122.8(7) . . ?
N28 C181 H181 118.6 . . ?
C182 C181 H181 118.6 . . ?
C183 C182 C181 119.2(8) . . ?
C183 C182 H182 120.4 . . ?
C181 C182 H182 120.4 . . ?
C182 C183 C184 121.5(7) . . ?
C182 C183 H183 119.3 . . ?
C184 C183 H183 119.3 . . ?
C189 C184 C185 118.4(7) . . ?
C189 C184 C183 127.1(7) . . ?
C185 C184 C183 114.4(7) . . ?
N28 C185 C186 118.2(6) . . ?
N28 C185 C184 122.8(6) . . ?
C186 C185 C184 119.1(6) . . ?
N29 C186 C185 115.7(6) . . ?
N29 C186 C187 121.9(6) . . ?
C185 C186 C187 122.3(6) . . ?
C190 C187 C186 117.4(6) . . ?
C190 C187 C188 126.0(7) . . ?
C186 C187 C188 116.6(7) . . ?
C189 C188 C187 121.5(7) . . ?
C189 C188 H188 119.3 . . ?
C187 C188 H188 119.3 . . ?
C188 C189 C184 122.1(7) . . ?
C188 C189 H189 119.0 . . ?
C184 C189 H189 119.0 . . ?
C187 C190 C191 120.8(7) . . ?
C187 C190 H190 119.6 . . ?
C191 C190 H190 119.6 . . ?
C190 C191 C192 117.9(7) . . ?
C190 C191 H191 121.0 . . ?
C192 C191 H191 121.0 . . ?
N29 C192 C191 120.7(6) . . ?
N29 C192 C193 112.5(6) . . ?
C191 C192 C193 126.6(6) . . ?
N30 C193 C192 118.5(6) . . ?
N30 C193 H193 120.8 . . ?
C192 C193 H193 120.8 . . ?
C199 C194 C195 121.0(6) . . ?
C199 C194 N30 120.0(5) . . ?
C195 C194 N30 118.9(6) . . ?
C196 C195 C194 119.0(6) . . ?
C196 C195 H195 120.5 . . ?
C194 C195 H195 120.5 . . ?
C195 C196 C197 120.6(6) . . ?
C195 C196 H196 119.7 . . ?
C197 C196 H196 119.7 . . ?
C198 C197 C196 120.2(6) . . ?
C198 C197 S10 123.3(5) . . ?
C196 C197 S10 116.4(5) . . ?
C197 C198 C199 120.2(6) . . ?
C197 C198 H198 119.9 . . ?
C199 C198 H198 119.9 . . ?
C194 C199 C198 118.9(6) . . ?
C194 C199 H199 120.6 . . ?
C198 C199 H199 120.6 . . ?
C202 C201 C215 121.3(5) . . ?
C202 C201 S1 117.3(5) . . ?
C215 C201 S1 120.7(5) . . ?
C201 C202 C203 122.4(6) . . ?
C201 C202 H202 118.8 . . ?
C203 C202 H202 118.8 . . ?
C217 C203 C202 114.7(6) . . ?
C217 C203 C204 114.2(5) . . ?
C202 C203 C204 130.0(6) . . ?
C205 C204 C203 121.2(6) . . ?
C205 C204 S2 115.7(5) . . ?
C203 C204 S2 122.1(5) . . ?
C204 C205 C206 121.6(6) . . ?
C204 C205 H205 119.2 . . ?
C206 C205 H205 119.2 . . ?
C218 C206 C207 115.6(6) . . ?
C218 C206 C205 114.6(5) . . ?
C207 C206 C205 128.8(6) . . ?
C208 C207 C206 120.1(6) . . ?
C208 C207 S3 114.7(5) . . ?
C206 C207 S3 124.0(5) . . ?
C207 C208 C209 122.1(6) . . ?
C207 C208 H208 118.9 . . ?
C209 C208 H208 118.9 . . ?
C219 C209 C208 114.8(6) . . ?
C219 C209 C210 114.1(6) . . ?
C208 C209 C210 129.9(5) . . ?
C211 C210 C209 122.4(5) . . ?
C211 C210 S4 115.5(4) . . ?
C209 C210 S4 121.0(5) . . ?
C210 C211 C212 121.8(6) . . ?
C210 C211 H211 119.1 . . ?
C212 C211 H211 119.1 . . ?
C220 C212 C211 115.0(5) . . ?
C220 C212 C213 113.2(5) . . ?
C211 C212 C213 130.7(6) . . ?
C214 C213 C212 121.3(6) . . ?
C214 C213 S5 117.2(5) . . ?
C212 C213 S5 120.3(4) . . ?
C213 C214 C215 122.5(6) . . ?
C213 C214 H214 118.8 . . ?
C215 C214 H214 118.8 . . ?
C216 C215 C214 114.8(5) . . ?
C216 C215 C201 113.9(6) . . ?
C214 C215 C201 130.0(6) . . ?
C215 C216 C220 123.0(6) . . ?
C215 C216 C217 123.5(5) . . ?
C220 C216 C217 107.5(5) . . ?
C203 C217 C216 122.9(5) . . ?
C203 C217 C218 123.1(6) . . ?
C216 C217 C218 109.0(5) . . ?
C206 C218 C217 123.8(6) . . ?
C206 C218 C219 123.1(5) . . ?
C217 C218 C219 107.3(5) . . ?
C209 C219 C220 124.5(5) . . ?
C209 C219 C218 122.5(6) . . ?
C220 C219 C218 106.6(5) . . ?
C212 C220 C216 123.7(6) . . ?
C212 C220 C219 120.9(5) . . ?
C216 C220 C219 109.7(5) . . ?
C235 C221 C222 121.7(6) . . ?
C235 C221 S6 116.9(5) . . ?
C222 C221 S6 120.8(4) . . ?
C236 C222 C223 114.8(5) . . ?
C236 C222 C221 114.0(5) . . ?
C223 C222 C221 129.8(5) . . ?
C224 C223 C222 122.1(6) . . ?
C224 C223 H223 118.9 . . ?
C222 C223 H223 118.9 . . ?
C223 C224 C225 122.1(5) . . ?
C223 C224 S7 116.1(5) . . ?
C225 C224 S7 120.6(5) . . ?
C237 C225 C226 114.9(6) . . ?
C237 C225 C224 113.6(6) . . ?
C226 C225 C224 130.7(5) . . ?
C227 C226 C225 121.7(6) . . ?
C227 C226 H226 119.1 . . ?
C225 C226 H226 119.1 . . ?
C226 C227 C228 122.3(6) . . ?
C226 C227 S8 116.6(5) . . ?
C228 C227 S8 120.1(5) . . ?
C238 C228 C229 115.7(6) . . ?
C238 C228 C227 112.4(6) . . ?
C229 C228 C227 130.9(6) . . ?
C230 C229 C228 122.7(6) . . ?
C230 C229 H229 118.7 . . ?
C228 C229 H229 118.7 . . ?
C229 C230 C231 119.9(6) . . ?
C229 C230 S9 118.1(5) . . ?
C231 C230 S9 120.8(5) . . ?
C239 C231 C232 115.0(6) . . ?
C239 C231 C230 114.9(6) . . ?
C232 C231 C230 129.5(6) . . ?
C233 C232 C231 121.9(6) . . ?
C233 C232 H232 119.1 . . ?
C231 C232 H232 119.1 . . ?
C232 C233 C234 121.1(6) . . ?
C232 C233 S10 116.8(5) . . ?
C234 C233 S10 121.0(5) . . ?
C240 C234 C235 115.6(5) . . ?
C240 C234 C233 113.3(6) . . ?
C235 C234 C233 130.4(6) . . ?
C221 C235 C234 121.8(6) . . ?
C221 C235 H235 119.1 . . ?
C234 C235 H235 119.1 . . ?
C222 C236 C237 122.8(5) . . ?
C222 C236 C240 122.8(5) . . ?
C237 C236 C240 107.9(5) . . ?
C225 C237 C238 122.5(6) . . ?
C225 C237 C236 123.0(6) . . ?
C238 C237 C236 108.1(5) . . ?
C228 C238 C237 124.5(6) . . ?
C228 C238 C239 121.1(6) . . ?
C237 C238 C239 109.1(6) . . ?
C231 C239 C240 122.6(6) . . ?
C231 C239 C238 123.9(6) . . ?
C240 C239 C238 107.4(5) . . ?
C234 C240 C239 124.0(6) . . ?
C234 C240 C236 122.4(6) . . ?
C239 C240 C236 107.6(5) . . ?
C307 C301 C306 122.1(6) 2_566 . ?
C307 C301 C302 121.1(6) 2_566 . ?
C306 C301 C302 116.8(6) . . ?
C303 C302 C301 121.6(8) . . ?
C303 C302 C312 125.1(8) . 2_566 ?
C301 C302 C312 113.3(7) . 2_566 ?
C302 C303 C304 121.7(8) . . ?
C302 C303 H303 119.2 . . ?
C304 C303 H303 119.2 . . ?
C303 C304 C305 120.9(8) . . ?
C303 C304 H304 119.6 . . ?
C305 C304 H304 119.6 . . ?
C304 C305 C310 122.2(8) . . ?
C304 C305 C306 118.4(7) . . ?
C310 C305 C306 119.4(7) . . ?
C307 C306 C301 119.7(6) . . ?
C307 C306 C305 119.7(6) . . ?
C301 C306 C305 120.6(6) . . ?
C301 C307 C308 121.6(7) 2_566 . ?
C301 C307 C306 118.2(5) 2_566 . ?
C308 C307 C306 120.2(6) . . ?
C307 C308 C311 119.5(7) . . ?
C307 C308 C309 120.6(7) . . ?
C311 C308 C309 119.9(7) . . ?
C310 C309 C308 119.6(7) . . ?
C310 C309 H309 120.2 . . ?
C308 C309 H309 120.2 . . ?
C305 C310 C309 120.5(8) . . ?
C305 C310 H310 119.7 . . ?
C309 C310 H310 119.7 . . ?
C312 C311 C308 119.5(7) . . ?
C312 C311 H311 120.2 . . ?
C308 C311 H311 120.2 . . ?
C311 C312 C302 124.9(7) . 2_566 ?
C311 C312 H312 117.5 . . ?
C302 C312 H312 117.5 2_566 . ?
C337 C331 C336 123.8(10) 2_676 . ?
C337 C331 C332 120.5(12) 2_676 . ?
C336 C331 C332 115.5(10) . . ?
C342 C332 C333 128.7(13) 2_676 . ?
C342 C332 C331 110.0(12) 2_676 . ?
C333 C332 C331 121.2(11) . . ?
C332 C333 C334 123.0(11) . . ?
C332 C333 H333 118.5 . . ?
C334 C333 H333 118.5 . . ?
C333 C334 C335 120.3(11) . . ?
C333 C334 H334 119.8 . . ?
C335 C334 H334 119.8 . . ?
C340 C335 C334 123.8(11) . . ?
C340 C335 C336 118.5(11) . . ?
C334 C335 C336 117.0(10) . . ?
C337 C336 C331 118.3(9) . . ?
C337 C336 C335 119.2(10) . . ?
C331 C336 C335 122.6(10) . . ?
C338 C337 C331 121.8(12) . 2_676 ?
C338 C337 C336 120.3(11) . . ?
C331 C337 C336 117.9(10) 2_676 . ?
C337 C338 C339 121.7(11) . . ?
C337 C338 C341 116.9(12) . . ?
C339 C338 C341 121.4(12) . . ?
C338 C339 C340 117.8(12) . . ?
C338 C339 H339 121.1 . . ?
C340 C339 H339 121.1 . . ?
C335 C340 C339 122.1(12) . . ?
C335 C340 H340 118.9 . . ?
C339 C340 H340 118.9 . . ?
C342 C341 C338 115.0(13) . . ?
C342 C341 H341 122.5 . . ?
C338 C341 H341 122.5 . . ?
C332 C342 C341 135.7(15) 2_676 . ?
C332 C342 H342 112.2 2_676 . ?
C341 C342 H342 112.2 . . ?
F4 B1 F2 111.7(7) . . ?
F4 B1 F1 109.6(8) . . ?
F2 B1 F1 108.1(8) . . ?
F4 B1 F3 113.5(8) . . ?
F2 B1 F3 107.6(7) . . ?
F1 B1 F3 106.0(7) . . ?
F7' B2 F5' 112.9(14) . . ?
F7' B2 F8' 116.5(15) . . ?
F5' B2 F8' 111.9(18) . . ?
F6 B2 F7 110.6(15) . . ?
F6 B2 F8 112.9(13) . . ?
F7 B2 F8 108.5(13) . . ?
F6 B2 F5 107.0(13) . . ?
F7 B2 F5 106.6(12) . . ?
F8 B2 F5 111.1(11) . . ?
F7' B2 F6' 106.1(13) . . ?
F5' B2 F6' 104.9(17) . . ?
F8' B2 F6' 103.1(15) . . ?
F11' B3 F12' 118.6(16) . . ?
F11' B3 F9' 110.4(13) . . ?
F12' B3 F9' 105.2(13) . . ?
F9 B3 F11 115.5(15) . . ?
F9 B3 F10 113.9(10) . . ?
F11 B3 F10 111.1(12) . . ?
F11' B3 F10' 106.3(11) . . ?
F12' B3 F10' 107.7(10) . . ?
F9' B3 F10' 108.2(13) . . ?
F9 B3 F12 109.5(11) . . ?
F11 B3 F12 102.9(11) . . ?
F10 B3 F12 102.5(9) . . ?
F14' B4 F15' 122.8(14) . . ?
F13 B4 F15 113.8(9) . . ?
F14' B4 F16' 119.1(17) . . ?
F15' B4 F16' 108.0(11) . . ?
F13 B4 F14 113.8(9) . . ?
F15 B4 F14 106.7(11) . . ?
F13 B4 F16 116.6(11) . . ?
F15 B4 F16 102.5(9) . . ?
F14 B4 F16 101.9(10) . . ?
F14' B4 F13' 101.5(16) . . ?
F15' B4 F13' 97.8(14) . . ?
F16' B4 F13' 102.5(15) . . ?
F18 B5 F19 108.0(15) . . ?
F18 B5 F17 110.0(16) . . ?
F19 B5 F17 112.8(14) . . ?
F18 B5 F20 104.3(15) . . ?
F19 B5 F20 113.6(14) . . ?
F17 B5 F20 107.8(14) . . ?
F18' B5' F19' 116(2) . . ?
F18' B5' F20' 108.1(18) . . ?
F19' B5' F20' 110.8(18) . . ?
F18' B5' F17' 106.5(18) . . ?
F19' B5' F17' 107.6(19) . . ?
F20' B5' F17' 107.6(19) . . ?
F22 B6 F21 119.3(7) . . ?
F22 B6 F23 116.0(8) . . ?
F21 B6 F23 112.3(9) . . ?
F22 B6 F24 99.7(9) . . ?
F21 B6 F24 107.9(8) . . ?
F23 B6 F24 97.8(7) . . ?
F27' B7 F26' 135.0(18) . . ?
F27 B7 F26 114.5(14) . . ?
F27 B7 F25 118.1(13) . . ?
F26 B7 F25 108.0(12) . . ?
F27' B7 F25' 116.0(15) . . ?
F26' B7 F25' 99.3(14) . . ?
F27' B7 F28' 110.4(17) . . ?
F26' B7 F28' 93.0(14) . . ?
F25' B7 F28' 94.0(14) . . ?
F27 B7 F28 108.2(14) . . ?
F26 B7 F28 103.0(13) . . ?
F25 B7 F28 103.4(10) . . ?
F30 B8 F32 108.0(12) . . ?
F30 B8 F31 109.9(14) . . ?
F32 B8 F31 113.5(14) . . ?
F30 B8 F29 101.7(13) . . ?
F32 B8 F29 109.7(15) . . ?
F31 B8 F29 113.2(13) . . ?
F29' B8' F31' 102(2) . . ?
F29' B8' F32' 116(2) . . ?
F31' B8' F32' 105(2) . . ?
F29' B8' F30' 114(2) . . ?
F31' B8' F30' 111(3) . . ?
F32' B8' F30' 108(2) . . ?
F35' B9 F33' 111.9(14) . . ?
F35' B9 F34' 108.2(14) . . ?
F33' B9 F34' 111.8(18) . . ?
F33 B9 F36 115.0(13) . . ?
F33 B9 F34 109.5(13) . . ?
F36 B9 F34 111.1(15) . . ?
F33 B9 F35 107.8(13) . . ?
F36 B9 F35 108.3(11) . . ?
F34 B9 F35 104.6(13) . . ?
F35' B9 F36' 116.8(13) . . ?
F33' B9 F36' 96.6(14) . . ?
F34' B9 F36' 111.3(18) . . ?
F40 B10 F37 115.5(14) . . ?
F40 B10 F39 110.5(12) . . ?
F37 B10 F39 113.4(13) . . ?
F40 B10 F38 104.5(12) . . ?
F37 B10 F38 107.7(12) . . ?
F39 B10 F38 104.3(12) . . ?
F44 B11 F42 107.9(13) . . ?
F44 B11 F43 114.3(13) . . ?
F42 B11 F43 109.2(15) . . ?
F44 B11 F41 103.8(15) . . ?
F42 B11 F41 112.5(13) . . ?
F43 B11 F41 109.1(13) . . ?
F41' B11' F43' 114(2) . . ?
F41' B11' F44' 109(2) . . ?
F43' B11' F44' 104.1(19) . . ?
F41' B11' F42' 108(2) . . ?
F43' B11' F42' 109(2) . . ?
F44' B11' F42' 112(2) . . ?
F48 B12 F45 115.4(15) . . ?
F48 B12 F47 111.7(15) . . ?
F45 B12 F47 109.5(14) . . ?
F48 B12 F46 110.4(13) . . ?
F45 B12 F46 109.3(13) . . ?
F47 B12 F46 99.4(13) . . ?
F49 B13 F50 115.1(17) . . ?
F49 B13 F51 110.4(16) . . ?
F50 B13 F51 111.3(17) . . ?
F49 B13 F52 104.5(17) . . ?
F50 B13 F52 105.7(17) . . ?
F51 B13 F52 109.4(18) . . ?
N26S C51S C52S 169.9(17) . . ?
N26A C52S C51S 167(4) . . ?
N1S C1S C2S 174.3(15) . . ?
C1S C2S H2S1 109.5 . . ?
C1S C2S H2S2 109.5 . . ?
H2S1 C2S H2S2 109.5 . . ?
C1S C2S H2S3 109.5 . . ?
H2S1 C2S H2S3 109.5 . . ?
H2S2 C2S H2S3 109.5 . . ?
N2S C3S C4S 172(3) . . ?
N2A C3A C4A 158(6) . . ?
N3S C5S C6S 163(3) . . ?
N3A C5A C6A 146(3) . . ?
N4S C7S C8S 176.7(11) . . ?
C7S C8S H8S1 109.5 . . ?
C7S C8S H8S2 109.5 . . ?
H8S1 C8S H8S2 109.5 . . ?
C7S C8S H8S3 109.5 . . ?
H8S1 C8S H8S3 109.5 . . ?
H8S2 C8S H8S3 109.5 . . ?
N5S C9S C10S 177.7(15) . . ?
C9S C10S H10A 109.5 . . ?
C9S C10S H10B 109.5 . . ?
H10A C10S H10B 109.5 . . ?
C9S C10S H10C 109.5 . . ?
H10A C10S H10C 109.5 . . ?
H10B C10S H10C 109.5 . . ?
N6S C11S C12S 178.8(14) . . ?
C11S C12S H12A 109.5 . . ?
C11S C12S H12B 109.5 . . ?
H12A C12S H12B 109.5 . . ?
C11S C12S H12C 109.5 . . ?
H12A C12S H12C 109.5 . . ?
H12B C12S H12C 109.5 . . ?
N7S C13S C14S 172.7(11) . . ?
C13S C14S H14A 109.5 . . ?
C13S C14S H14B 109.5 . . ?
H14A C14S H14B 109.5 . . ?
C13S C14S H14C 109.5 . . ?
H14A C14S H14C 109.5 . . ?
H14B C14S H14C 109.5 . . ?
N8S C15S C16S 176.0(9) . . ?
C15S C16S H16A 109.5 . . ?
C15S C16S H16B 109.5 . . ?
H16A C16S H16B 109.5 . . ?
C15S C16S H16C 109.5 . . ?
H16A C16S H16C 109.5 . . ?
H16B C16S H16C 109.5 . . ?
N9S C17S C18S 178.4(11) . . ?
N10S C19S C20S 177(3) . . ?
N11S C21S C22S 176(3) . . ?
N11A C21A C22A 158(4) . . ?
N12S C23S C24S 173(3) . . ?
C25S N13S C25S 180.0(16) 2_667 . ?
N13S C25S C26S 152(2) . . ?
N14S C27S C28S 174(4) . . ?
N14A C27A C28A 158(3) . . ?
N15S C29S C30S 177.6(10) . . ?
C29S C30S H30A 109.5 . . ?
C29S C30S H30B 109.5 . . ?
H30A C30S H30B 109.5 . . ?
C29S C30S H30C 109.5 . . ?
H30A C30S H30C 109.5 . . ?
H30B C30S H30C 109.5 . . ?
N16S C31S C32S 179.0(14) . . ?
C31S C32S H32A 109.5 . . ?
C31S C32S H32B 109.5 . . ?
H32A C32S H32B 109.5 . . ?
C31S C32S H32C 109.5 . . ?
H32A C32S H32C 109.5 . . ?
H32B C32S H32C 109.5 . . ?
N17S C33S C34S 175.5(10) . . ?
C33S C34S H34A 109.5 . . ?
C33S C34S H34B 109.5 . . ?
H34A C34S H34B 109.5 . . ?
C33S C34S H34C 109.5 . . ?
H34A C34S H34C 109.5 . . ?
H34B C34S H34C 109.5 . . ?
N18S C35S C36S 173.4(19) . . ?
N19S C37S C38S 161(3) . . ?
N20S C39S C40S 163(6) . . ?
N20A C39A C40A 154(4) . . ?
N20B C39B C40B 163(5) . . ?
N21S C41S C42S 151(4) . . ?
N21A C41A C42A 163(9) . . ?
N21B C41B C42B 137(3) . . ?
N21C C41C C42C 162(7) . . ?
N22S C43S C44S 176(4) . . ?
N22A C43A C44A 166(5) . . ?
N22B C43B C44B 147(3) . . ?
C505 C506 H50A 109.5 . . ?
C505 C506 H50B 109.5 . . ?
H50A C506 H50B 109.5 . . ?
C505 C506 H50C 109.5 . . ?
H50A C506 H50C 109.5 . . ?
H50B C506 H50C 109.5 . . ?
O1S C505 C506 112.5(14) . . ?
O1S C505 C507 109.6(15) . . ?
C506 C505 C507 107.5(15) . . ?
O1S C505 H505 109.1 . . ?
C506 C505 H505 109.1 . . ?
C507 C505 H505 109.1 . . ?
C502 C504 H50D 109.5 . . ?
C502 C504 H50E 109.5 . . ?
H50D C504 H50E 109.5 . . ?
C502 C504 H50F 109.5 . . ?
H50D C504 H50F 109.5 . . ?
H50E C504 H50F 109.5 . . ?
C504 C502 O1S 106.5(16) . . ?
C504 C502 C503 111(2) . . ?
O1S C502 C503 107.8(18) . . ?
C504 C502 H502 110.5 . . ?
O1S C502 H502 110.5 . . ?
C503 C502 H502 110.5 . . ?
C505 C507 H50G 109.5 . . ?
C505 C507 H50H 109.5 . . ?
H50G C507 H50H 109.5 . . ?
C505 C507 H50I 109.5 . . ?
H50G C507 H50I 109.5 . . ?
H50H C507 H50I 109.5 . . ?
C502 C503 H50J 109.5 . . ?
C502 C503 H50K 109.5 . . ?
H50J C503 H50K 109.5 . . ?
C502 C503 H50L 109.5 . . ?
H50J C503 H50L 109.5 . . ?
H50K C503 H50L 109.5 . . ?
C505 O1S C502 113.0(13) . . ?
N23S C45S C46S 158(3) . . ?
O2S C515 C517 117.5(15) . . ?
O2S C515 C516 126.5(15) . . ?
C517 C515 C516 115.7(14) . . ?
O2S C512 C514 108.7(13) . . ?
O2S C512 C513 116.3(13) . . ?
C514 C512 C513 93.5(10) . . ?
C515 O2S C512 121.8(14) . . ?
N24S C47S C48S 147.0(19) . . ?
N27S C53S C54S 149(3) . . ?
N25S C49S C50S 156(3) . . ?
N25S C49A C50A 169(6) . . ?

loop_
_geom_bond_atom_site_label_1
_geom_bond_atom_site_label_2
_geom_bond_distance
_geom_bond_site_symmetry_2
_geom_bond_publ_flag
Co1 N17 2.047(4) . ?
Co1 N2 2.046(4) . ?
Co1 N3 2.173(5) . ?
Co1 N18 2.192(4) . ?
Co1 N1 2.216(5) . ?
Co1 N16 2.236(4) . ?
Co2 N20 2.028(4) . ?
Co2 N5 2.038(4) . ?
Co2 N21 2.175(5) . ?
Co2 N6 2.189(4) . ?
Co2 N19 2.202(5) . ?
Co2 N4 2.236(5) . ?
Co3 N8 2.038(5) . ?
Co3 N23 2.047(5) . ?
Co3 N24 2.157(5) . ?
Co3 N9 2.173(5) . ?
Co3 N22 2.192(5) . ?
Co3 N7 2.207(5) . ?
Co4 N26 2.033(6) . ?
Co4 N11 2.044(5) . ?
Co4 N27 2.173(5) . ?
Co4 N12 2.182(5) . ?
Co4 N10 2.211(6) . ?
Co4 N25 2.220(6) . ?
Co5 N29 2.033(6) . ?
Co5 N14 2.095(7) . ?
Co5 N15 2.177(7) . ?
Co5 N30 2.179(5) . ?
Co5 N13 2.198(9) . ?
Co5 N28 2.233(5) . ?
S1 C201 1.766(6) . ?
S1 C17 1.773(6) . ?
N1 C1 1.330(7) . ?
N1 C5 1.365(6) . ?
N2 C12 1.324(7) . ?
N2 C6 1.346(7) . ?
N3 C13 1.281(6) . ?
N3 C14 1.429(6) . ?
C1 C2 1.396(8) . ?
C1 H1 0.9500 . ?
C2 C3 1.357(8) . ?
C2 H2 0.9500 . ?
C3 C4 1.417(8) . ?
C3 H3 0.9500 . ?
C4 C9 1.413(8) . ?
C4 C5 1.421(7) . ?
C5 C6 1.421(7) . ?
C6 C7 1.397(7) . ?
C7 C10 1.414(8) . ?
C7 C8 1.441(8) . ?
C8 C9 1.370(8) . ?
C8 H8 0.9500 . ?
C9 H9 0.9500 . ?
C10 C11 1.389(8) . ?
C10 H10 0.9500 . ?
C11 C12 1.402(7) . ?
C11 H11 0.9500 . ?
C12 C13 1.450(7) . ?
C13 H13 0.9500 . ?
C14 C15 1.387(7) . ?
C14 C19 1.391(7) . ?
C15 C16 1.351(7) . ?
C15 H15 0.9500 . ?
C16 C17 1.411(7) . ?
C16 H16 0.9500 . ?
C17 C18 1.396(7) . ?
C18 C19 1.405(7) . ?
C18 H18 0.9500 . ?
C19 H19 0.9500 . ?
S2 C204 1.762(6) . ?
S2 C37 1.777(5) . ?
N4 C21 1.346(6) . ?
N4 C25 1.357(6) . ?
N5 C32 1.320(6) . ?
N5 C26 1.338(6) . ?
N6 C33 1.271(6) . ?
N6 C34 1.431(6) . ?
C21 C22 1.392(7) . ?
C21 H21 0.9500 . ?
C22 C23 1.351(8) . ?
C22 H22 0.9500 . ?
C23 C24 1.425(8) . ?
C23 H23 0.9500 . ?
C24 C29 1.413(8) . ?
C24 C25 1.425(7) . ?
C25 C26 1.421(7) . ?
C26 C27 1.424(7) . ?
C27 C30 1.376(8) . ?
C27 C28 1.446(8) . ?
C28 C29 1.344(8) . ?
C28 H28 0.9500 . ?
C29 H29 0.9500 . ?
C30 C31 1.388(7) . ?
C30 H30 0.9500 . ?
C31 C32 1.383(7) . ?
C31 H31 0.9500 . ?
C32 C33 1.462(7) . ?
C33 H33 0.9500 . ?
C34 C39 1.386(7) . ?
C34 C35 1.389(7) . ?
C35 C36 1.368(7) . ?
C35 H35 0.9500 . ?
C36 C37 1.403(7) . ?
C36 H36 0.9500 . ?
C37 C38 1.398(7) . ?
C38 C39 1.389(7) . ?
C38 H38 0.9500 . ?
C39 H39 0.9500 . ?
S3 C207 1.757(7) . ?
S3 C57 1.781(6) . ?
N7 C41 1.338(8) . ?
N7 C45 1.377(7) . ?
N8 C52 1.327(7) . ?
N8 C46 1.329(7) . ?
N9 C53 1.291(7) . ?
N9 C54 1.434(7) . ?
C41 C42 1.419(9) . ?
C41 H41 0.9500 . ?
C42 C43 1.378(10) . ?
C42 H42 0.9500 . ?
C43 C44 1.420(10) . ?
C43 H43 0.9500 . ?
C44 C49 1.414(9) . ?
C44 C45 1.432(8) . ?
C45 C46 1.397(8) . ?
C46 C47 1.425(8) . ?
C47 C50 1.388(9) . ?
C47 C48 1.436(9) . ?
C48 C49 1.341(10) . ?
C48 H48 0.9500 . ?
C49 H49 0.9500 . ?
C50 C51 1.378(9) . ?
C50 H50 0.9500 . ?
C51 C52 1.400(8) . ?
C51 H51 0.9500 . ?
C52 C53 1.470(8) . ?
C53 H53 0.9500 . ?
C54 C59 1.390(7) . ?
C54 C55 1.398(8) . ?
C55 C56 1.375(8) . ?
C55 H55 0.9500 . ?
C56 C57 1.387(7) . ?
C56 H56 0.9500 . ?
C57 C58 1.387(8) . ?
C58 C59 1.392(7) . ?
C58 H58 0.9500 . ?
C59 H59 0.9500 . ?
S4 C77 1.764(6) . ?
S4 C210 1.787(6) . ?
N10 C61 1.317(8) . ?
N10 C65 1.390(7) . ?
N11 C72 1.327(7) . ?
N11 C66 1.341(7) . ?
N12 C73 1.303(7) . ?
N12 C74 1.425(7) . ?
C61 C62 1.404(9) . ?
C61 H61 0.9500 . ?
C62 C63 1.333(9) . ?
C62 H62 0.9500 . ?
C63 C64 1.438(9) . ?
C63 H63 0.9500 . ?
C64 C69 1.389(9) . ?
C64 C65 1.404(8) . ?
C65 C66 1.408(8) . ?
C66 C67 1.416(8) . ?
C67 C70 1.383(9) . ?
C67 C68 1.420(9) . ?
C68 C69 1.338(9) . ?
C68 H68 0.9500 . ?
C69 H69 0.9500 . ?
C70 C71 1.404(9) . ?
C70 H70 0.9500 . ?
C71 C72 1.388(8) . ?
C71 H71 0.9500 . ?
C72 C73 1.462(8) . ?
C73 H73 0.9500 . ?
C74 C79 1.383(7) . ?
C74 C75 1.395(7) . ?
C75 C76 1.366(7) . ?
C75 H75 0.9500 . ?
C76 C77 1.395(7) . ?
C76 H76 0.9500 . ?
C77 C78 1.393(7) . ?
C78 C79 1.382(8) . ?
C78 H78 0.9500 . ?
C79 H79 0.9500 . ?
S5 C213 1.754(6) . ?
S5 C97 1.763(6) . ?
N13 C81 1.334(11) . ?
N13 C85 1.383(10) . ?
N14 C86 1.293(10) . ?
N14 C92 1.329(11) . ?
N15 C93 1.280(8) . ?
N15 C94 1.412(8) . ?
C81 C82 1.438(13) . ?
C81 H81 0.9500 . ?
C82 C83 1.338(12) . ?
C82 H82 0.9500 . ?
C83 C84 1.386(12) . ?
C83 H83 0.9500 . ?
C84 C85 1.411(11) . ?
C84 C89 1.416(12) . ?
C85 C86 1.418(11) . ?
C86 C87 1.431(11) . ?
C87 C90 1.394(13) . ?
C87 C88 1.395(13) . ?
C88 C89 1.337(13) . ?
C88 H88 0.9500 . ?
C89 H89 0.9500 . ?
C90 C91 1.347(12) . ?
C90 H90 0.9500 . ?
C91 C92 1.386(11) . ?
C91 H91 0.9500 . ?
C92 C93 1.432(11) . ?
C93 H93 0.9500 . ?
C94 C99 1.376(8) . ?
C94 C95 1.386(8) . ?
C95 C96 1.406(9) . ?
C95 H95 0.9500 . ?
C96 C97 1.388(8) . ?
C96 H96 0.9500 . ?
C97 C98 1.406(8) . ?
C98 C99 1.371(8) . ?
C98 H98 0.9500 . ?
C99 H99 0.9500 . ?
S6 C117 1.762(5) . ?
S6 C221 1.772(6) . ?
N16 C101 1.344(6) . ?
N16 C105 1.349(6) . ?
N17 C112 1.332(6) . ?
N17 C106 1.341(6) . ?
N18 C113 1.280(6) . ?
N18 C114 1.427(6) . ?
C101 C102 1.410(8) . ?
C101 H101 0.9500 . ?
C102 C103 1.369(8) . ?
C102 H102 0.9500 . ?
C103 C104 1.400(8) . ?
C103 H103 0.9500 . ?
C104 C105 1.406(7) . ?
C104 C109 1.427(8) . ?
C105 C106 1.443(7) . ?
C106 C107 1.393(7) . ?
C107 C110 1.393(8) . ?
C107 C108 1.436(8) . ?
C108 C109 1.317(9) . ?
C108 H108 0.9500 . ?
C109 H109 0.9500 . ?
C110 C111 1.401(8) . ?
C110 H110 0.9500 . ?
C111 C112 1.405(7) . ?
C111 H111 0.9500 . ?
C112 C113 1.455(7) . ?
C113 H113 0.9500 . ?
C114 C115 1.382(7) . ?
C114 C119 1.381(7) . ?
C115 C116 1.392(7) . ?
C115 H115 0.9500 . ?
C116 C117 1.401(7) . ?
C116 H116 0.9500 . ?
C117 C118 1.399(7) . ?
C118 C119 1.381(7) . ?
C118 H118 0.9500 . ?
C119 H119 0.9500 . ?
S7 C137 1.773(5) . ?
S7 C224 1.774(6) . ?
N19 C121 1.315(7) . ?
N19 C125 1.351(7) . ?
N20 C126 1.334(7) . ?
N20 C132 1.335(7) . ?
N21 C133 1.272(6) . ?
N21 C134 1.422(7) . ?
C121 C122 1.409(8) . ?
C121 H121 0.9500 . ?
C122 C123 1.370(9) . ?
C122 H122 0.9500 . ?
C123 C124 1.418(8) . ?
C123 H123 0.9500 . ?
C124 C125 1.416(8) . ?
C124 C129 1.418(8) . ?
C125 C126 1.431(8) . ?
C126 C127 1.400(7) . ?
C127 C130 1.378(8) . ?
C127 C128 1.454(9) . ?
C128 C129 1.323(9) . ?
C128 H128 0.9500 . ?
C129 H129 0.9500 . ?
C130 C131 1.384(8) . ?
C130 H130 0.9500 . ?
C131 C132 1.403(7) . ?
C131 H131 0.9500 . ?
C132 C133 1.457(8) . ?
C133 H133 0.9500 . ?
C134 C139 1.385(7) . ?
C134 C135 1.403(7) . ?
C135 C136 1.395(8) . ?
C135 H135 0.9500 . ?
C136 C137 1.400(7) . ?
C136 H136 0.9500 . ?
C137 C138 1.360(7) . ?
C138 C139 1.408(7) . ?
C138 H138 0.9500 . ?
C139 H139 0.9500 . ?
S8 C157 1.773(6) . ?
S8 C227 1.782(6) . ?
N22 C141 1.316(7) . ?
N22 C145 1.395(7) . ?
N23 C146 1.317(7) . ?
N23 C152 1.339(7) . ?
N24 C153 1.291(6) . ?
N24 C154 1.430(7) . ?
C141 C142 1.395(9) . ?
C141 H141 0.9500 . ?
C142 C143 1.346(9) . ?
C142 H142 0.9500 . ?
C143 C144 1.437(9) . ?
C143 H143 0.9500 . ?
C144 C149 1.404(9) . ?
C144 C145 1.417(8) . ?
C145 C146 1.415(8) . ?
C146 C147 1.388(8) . ?
C147 C150 1.404(8) . ?
C147 C148 1.462(9) . ?
C148 C149 1.340(9) . ?
C148 H148 0.9500 . ?
C149 H149 0.9500 . ?
C150 C151 1.384(8) . ?
C150 H150 0.9500 . ?
C151 C152 1.409(7) . ?
C151 H151 0.9500 . ?
C152 C153 1.439(7) . ?
C153 H153 0.9500 . ?
C154 C159 1.376(7) . ?
C154 C155 1.423(7) . ?
C155 C156 1.373(7) . ?
C155 H155 0.9500 . ?
C156 C157 1.391(7) . ?
C156 H156 0.9500 . ?
C157 C158 1.385(7) . ?
C158 C159 1.396(7) . ?
C158 H158 0.9500 . ?
C159 H159 0.9500 . ?
S9 C230 1.767(7) . ?
S9 C177 1.779(5) . ?
N25 C161 1.326(10) . ?
N25 C165 1.376(9) . ?
N26 C172 1.338(9) . ?
N26 C166 1.354(8) . ?
N27 C173 1.295(7) . ?
N27 C174 1.442(7) . ?
C161 C162 1.409(10) . ?
C161 H161 0.9500 . ?
C162 C163 1.350(12) . ?
C162 H162 0.9500 . ?
C163 C164 1.423(11) . ?
C163 H163 0.9500 . ?
C164 C169 1.393(11) . ?
C164 C165 1.433(9) . ?
C165 C166 1.389(10) . ?
C166 C167 1.386(9) . ?
C167 C170 1.393(10) . ?
C167 C168 1.449(10) . ?
C168 C169 1.333(11) . ?
C168 H168 0.9500 . ?
C169 H169 0.9500 . ?
C170 C171 1.356(10) . ?
C170 H170 0.9500 . ?
C171 C172 1.404(8) . ?
C171 H171 0.9500 . ?
C172 C173 1.444(8) . ?
C173 H173 0.9500 . ?
C174 C179 1.367(7) . ?
C174 C175 1.405(8) . ?
C175 C176 1.386(7) . ?
C175 H175 0.9500 . ?
C176 C177 1.379(7) . ?
C176 H176 0.9500 . ?
C177 C178 1.399(8) . ?
C178 C179 1.383(8) . ?
C178 H178 0.9500 . ?
C179 H179 0.9500 . ?
S10 C233 1.774(7) . ?
S10 C197 1.779(6) . ?
N28 C181 1.308(7) . ?
N28 C185 1.367(8) . ?
N29 C186 1.338(7) . ?
N29 C192 1.338(8) . ?
N30 C193 1.276(7) . ?
N30 C194 1.421(7) . ?
C181 C182 1.396(8) . ?
C181 H181 0.9500 . ?
C182 C183 1.350(9) . ?
C182 H182 0.9500 . ?
C183 C184 1.434(9) . ?
C183 H183 0.9500 . ?
C184 C189 1.405(9) . ?
C184 C185 1.430(8) . ?
C185 C186 1.406(8) . ?
C186 C187 1.411(8) . ?
C187 C190 1.389(9) . ?
C187 C188 1.441(8) . ?
C188 C189 1.357(9) . ?
C188 H188 0.9500 . ?
C189 H189 0.9500 . ?
C190 C191 1.403(9) . ?
C190 H190 0.9500 . ?
C191 C192 1.417(9) . ?
C191 H191 0.9500 . ?
C192 C193 1.462(8) . ?
C193 H193 0.9500 . ?
C194 C199 1.382(8) . ?
C194 C195 1.409(8) . ?
C195 C196 1.375(8) . ?
C195 H195 0.9500 . ?
C196 C197 1.395(8) . ?
C196 H196 0.9500 . ?
C197 C198 1.379(7) . ?
C198 C199 1.407(7) . ?
C198 H198 0.9500 . ?
C199 H199 0.9500 . ?
C201 C202 1.396(9) . ?
C201 C215 1.456(8) . ?
C202 C203 1.434(8) . ?
C202 H202 0.9500 . ?
C203 C217 1.372(8) . ?
C203 C204 1.460(9) . ?
C204 C205 1.407(8) . ?
C205 C206 1.460(9) . ?
C205 H205 0.9500 . ?
C206 C218 1.346(8) . ?
C206 C207 1.430(9) . ?
C207 C208 1.412(9) . ?
C208 C209 1.443(9) . ?
C208 H208 0.9500 . ?
C209 C219 1.337(8) . ?
C209 C210 1.455(9) . ?
C210 C211 1.364(8) . ?
C211 C212 1.434(8) . ?
C211 H211 0.9500 . ?
C212 C220 1.394(8) . ?
C212 C213 1.475(8) . ?
C213 C214 1.392(8) . ?
C214 C215 1.441(9) . ?
C214 H214 0.9500 . ?
C215 C216 1.378(8) . ?
C216 C220 1.409(8) . ?
C216 C217 1.412(8) . ?
C217 C218 1.430(8) . ?
C218 C219 1.442(8) . ?
C219 C220 1.424(8) . ?
C221 C235 1.378(8) . ?
C221 C222 1.470(8) . ?
C222 C236 1.364(8) . ?
C222 C223 1.451(8) . ?
C223 C224 1.373(8) . ?
C223 H223 0.9500 . ?
C224 C225 1.470(9) . ?
C225 C237 1.376(8) . ?
C225 C226 1.425(9) . ?
C226 C227 1.383(9) . ?
C226 H226 0.9500 . ?
C227 C228 1.479(9) . ?
C228 C238 1.367(8) . ?
C228 C229 1.425(9) . ?
C229 C230 1.381(10) . ?
C229 H229 0.9500 . ?
C230 C231 1.482(9) . ?
C231 C239 1.323(8) . ?
C231 C232 1.449(9) . ?
C232 C233 1.380(9) . ?
C232 H232 0.9500 . ?
C233 C234 1.461(8) . ?
C234 C240 1.345(8) . ?
C234 C235 1.443(8) . ?
C235 H235 0.9500 . ?
C236 C237 1.439(8) . ?
C236 C240 1.451(8) . ?
C237 C238 1.410(8) . ?
C238 C239 1.446(9) . ?
C239 C240 1.435(8) . ?
C301 C307 1.394(9) 2_566 ?
C301 C306 1.430(9) . ?
C301 C302 1.460(9) . ?
C302 C303 1.334(10) . ?
C302 C312 1.466(12) 2_566 ?
C303 C304 1.395(11) . ?
C303 H303 0.9500 . ?
C304 C305 1.408(10) . ?
C304 H304 0.9500 . ?
C305 C310 1.409(10) . ?
C305 C306 1.433(9) . ?
C306 C307 1.411(8) . ?
C307 C308 1.400(9) . ?
C308 C311 1.411(10) . ?
C308 C309 1.413(10) . ?
C309 C310 1.411(11) . ?
C309 H309 0.9500 . ?
C310 H310 0.9500 . ?
C311 C312 1.348(11) . ?
C311 H311 0.9500 . ?
C312 H312 0.9500 . ?
C331 C337 1.407(15) 2_676 ?
C331 C336 1.425(11) . ?
C331 C332 1.475(11) . ?
C332 C342 1.262(17) 2_676 ?
C332 C333 1.323(12) . ?
C333 C334 1.406(13) . ?
C333 H333 0.9500 . ?
C334 C335 1.411(12) . ?
C334 H334 0.9500 . ?
C335 C340 1.404(12) . ?
C335 C336 1.444(11) . ?
C336 C337 1.419(10) . ?
C337 C338 1.397(11) . ?
C338 C339 1.409(12) . ?
C338 C341 1.414(12) . ?
C339 C340 1.424(13) . ?
C339 H339 0.9500 . ?
C340 H340 0.9500 . ?
C341 C342 1.363(12) . ?
C341 H341 0.9500 . ?
C342 H342 0.9500 . ?
B1 F4 1.322(11) . ?
B1 F2 1.367(10) . ?
B1 F1 1.377(11) . ?
B1 F3 1.408(9) . ?
B2 F7' 1.345(14) . ?
B2 F6 1.347(14) . ?
B2 F5' 1.356(16) . ?
B2 F8' 1.367(15) . ?
B2 F7 1.369(14) . ?
B2 F8 1.368(13) . ?
B2 F5 1.385(12) . ?
B2 F6' 1.414(16) . ?
B3 F11' 1.319(13) . ?
B3 F9 1.343(13) . ?
B3 F12' 1.350(13) . ?
B3 F9' 1.357(15) . ?
B3 F11 1.358(13) . ?
B3 F10 1.375(12) . ?
B3 F10' 1.404(12) . ?
B3 F12 1.432(12) . ?
B4 F14' 1.294(14) . ?
B4 F13 1.341(12) . ?
B4 F15' 1.359(13) . ?
B4 F15 1.372(12) . ?
B4 F16' 1.374(13) . ?
B4 F14 1.380(11) . ?
B4 F16 1.412(13) . ?
B4 F13' 1.414(16) . ?
B5 F18 1.368(16) . ?
B5 F19 1.388(15) . ?
B5 F17 1.400(16) . ?
B5 F20 1.416(16) . ?
B5' F18' 1.357(17) . ?
B5' F19' 1.371(17) . ?
B5' F20' 1.385(17) . ?
B5' F17' 1.402(17) . ?
B6 F22 1.294(11) . ?
B6 F21 1.335(9) . ?
B6 F23 1.358(11) . ?
B6 F24 1.360(11) . ?
B7 F27' 1.269(16) . ?
B7 F27 1.285(14) . ?
B7 F26' 1.334(15) . ?
B7 F26 1.373(14) . ?
B7 F25 1.414(13) . ?
B7 F25' 1.451(14) . ?
B7 F28' 1.456(16) . ?
B7 F28 1.459(13) . ?
B8 F30 1.331(13) . ?
B8 F32 1.348(12) . ?
B8 F31 1.363(12) . ?
B8 F29 1.375(12) . ?
B8' F29' 1.361(19) . ?
B8' F31' 1.364(19) . ?
B8' F32' 1.370(19) . ?
B8' F30' 1.372(19) . ?
B9 F35' 1.323(13) . ?
B9 F33 1.328(11) . ?
B9 F33' 1.331(14) . ?
B9 F34' 1.332(16) . ?
B9 F36 1.356(12) . ?
B9 F34 1.364(12) . ?
B9 F35 1.382(11) . ?
B9 F36' 1.446(15) . ?
B10 F40 1.297(15) . ?
B10 F37 1.31(2) . ?
B10 F39 1.406(15) . ?
B10 F38 1.517(18) . ?
B11 F44 1.33(2) . ?
B11 F42 1.328(18) . ?
B11 F43 1.385(18) . ?
B11 F41 1.391(18) . ?
B11' F41' 1.335(18) . ?
B11' F43' 1.351(18) . ?
B11' F44' 1.362(18) . ?
B11' F42' 1.375(18) . ?
B12 F48 1.259(15) . ?
B12 F45 1.310(15) . ?
B12 F47 1.407(16) . ?
B12 F46 1.429(15) . ?
B13 F49 1.335(18) . ?
B13 F50 1.350(18) . ?
B13 F51 1.355(18) . ?
B13 F52 1.362(18) . ?
N26S C51S 1.162(10) . ?
C51S C52S 1.465(11) . ?
C52S N26A 1.15(2) . ?
N1S C1S 1.151(10) . ?
C1S C2S 1.457(12) . ?
C2S H2S1 0.9800 . ?
C2S H2S2 0.9800 . ?
C2S H2S3 0.9800 . ?
N2S C3S 1.185(14) . ?
C3S C4S 1.457(15) . ?
N2A C3A 1.172(19) . ?
C3A C4A 1.483(19) . ?
N3S C5S 1.175(14) . ?
C5S C6S 1.463(16) . ?
N3A C5A 1.181(17) . ?
C5A C6A 1.509(18) . ?
N4S C7S 1.119(8) . ?
C7S C8S 1.472(9) . ?
C8S H8S1 0.9800 . ?
C8S H8S2 0.9800 . ?
C8S H8S3 0.9800 . ?
N5S C9S 1.157(10) . ?
C9S C10S 1.461(11) . ?
C10S H10A 0.9800 . ?
C10S H10B 0.9800 . ?
C10S H10C 0.9800 . ?
N6S C11S 1.130(11) . ?
C11S C12S 1.479(11) . ?
C12S H12A 0.9800 . ?
C12S H12B 0.9800 . ?
C12S H12C 0.9800 . ?
N7S C13S 1.144(8) . ?
C13S C14S 1.442(10) . ?
C14S H14A 0.9800 . ?
C14S H14B 0.9800 . ?
C14S H14C 0.9800 . ?
N8S C15S 1.141(8) . ?
C15S C16S 1.452(9) . ?
C16S H16A 0.9800 . ?
C16S H16B 0.9800 . ?
C16S H16C 0.9800 . ?
N9S C17S 1.131(8) . ?
C17S C18S 1.474(10) . ?
N10S C19S 1.175(15) . ?
C19S C20S 1.421(15) . ?
N11S C21S 1.221(14) . ?
C21S C22S 1.420(15) . ?
N11A C21A 1.191(17) . ?
C21A C22A 1.463(17) . ?
C24S C23S 1.464(16) . ?
C23S N12S 1.151(14) . ?
N13S C25S 1.163(15) 2_667 ?
N13S C25S 1.163(15) . ?
C25S C26S 1.474(17) . ?
N14S C27S 1.177(15) . ?
C27S C28S 1.456(16) . ?
C28A C27A 1.393(15) . ?
N14A C27A 1.213(16) . ?
N15S C29S 1.132(8) . ?
C29S C30S 1.446(10) . ?
C30S H30A 0.9800 . ?
C30S H30B 0.9800 . ?
C30S H30C 0.9800 . ?
N16S C31S 1.148(9) . ?
C31S C32S 1.449(11) . ?
C32S H32A 0.9800 . ?
C32S H32B 0.9800 . ?
C32S H32C 0.9800 . ?
N17S C33S 1.131(8) . ?
C33S C34S 1.460(10) . ?
C34S H34A 0.9800 . ?
C34S H34B 0.9800 . ?
C34S H34C 0.9800 . ?
C36S C35S 1.456(14) . ?
C35S N18S 1.105(12) . ?
N19S C37S 1.117(15) . ?
C37S C38S 1.473(16) . ?
N20S C39S 1.185(18) . ?
C39S C40S 1.451(18) . ?
C40A C39A 1.487(18) . ?
C39A N20A 1.188(18) . ?
N20B C39B 1.164(17) . ?
C39B C40B 1.475(17) . ?
N21S C41S 1.174(17) . ?
C41S C42S 1.485(18) . ?
N21A C41A 1.169(19) . ?
C41A C42A 1.46(2) . ?
N21B C41B 1.235(19) . ?
C41B C42B 1.522(19) . ?
N21C C41C 1.178(19) . ?
C41C C42C 1.462(19) . ?
N22S C43S 1.153(16) . ?
C43S C44S 1.465(16) . ?
N22A C43A 1.172(17) . ?
C43A C44A 1.442(17) . ?
N22B C43B 1.186(18) . ?
C43B C44B 1.473(18) . ?
C506 C505 1.436(18) . ?
C506 H50A 0.9800 . ?
C506 H50B 0.9800 . ?
C506 H50C 0.9800 . ?
C505 O1S 1.437(13) . ?
C505 C507 1.504(19) . ?
C505 H505 1.0000 . ?
C504 C502 1.46(2) . ?
C504 H50D 0.9800 . ?
C504 H50E 0.9800 . ?
C504 H50F 0.9800 . ?
C502 O1S 1.460(13) . ?
C502 C503 1.47(2) . ?
C502 H502 1.0000 . ?
C507 H50G 0.9800 . ?
C507 H50H 0.9800 . ?
C507 H50I 0.9800 . ?
C503 H50J 0.9800 . ?
C503 H50K 0.9800 . ?
C503 H50L 0.9800 . ?
N23S C45S 1.198(15) . ?
C45S C46S 1.478(16) . ?
C513 C512 1.563(15) . ?
C514 C512 1.525(16) . ?
C517 C515 1.455(17) . ?
C515 O2S 1.402(13) . ?
C515 C516 1.457(15) . ?
C512 O2S 1.477(14) . ?
N24S C47S 1.247(13) . ?
C48S C47S 1.386(14) . ?
N27S C53S 1.103(16) . ?
C53S C54S 1.534(17) . ?
N25S C49A 1.176(19) . ?
N25S C49S 1.188(16) . ?
C50S C49S 1.480(17) . ?
C50A C49A 1.49(2) . ?

loop_
_geom_torsion_atom_site_label_1
_geom_torsion_atom_site_label_2
_geom_torsion_atom_site_label_3
_geom_torsion_atom_site_label_4
_geom_torsion
_geom_torsion_site_symmetry_1
_geom_torsion_site_symmetry_2
_geom_torsion_site_symmetry_3
_geom_torsion_site_symmetry_4
_geom_torsion_publ_flag
C5 N1 C1 C2 -0.2(8) . . . . ?
Co1 N1 C1 C2 171.3(4) . . . . ?
N1 C1 C2 C3 2.2(9) . . . . ?
C1 C2 C3 C4 -2.0(9) . . . . ?
C2 C3 C4 C9 -175.9(6) . . . . ?
C2 C3 C4 C5 -0.1(9) . . . . ?
C1 N1 C5 C6 177.4(5) . . . . ?
Co1 N1 C5 C6 4.2(6) . . . . ?
C1 N1 C5 C4 -2.0(8) . . . . ?
Co1 N1 C5 C4 -175.2(4) . . . . ?
C9 C4 C5 N1 178.2(5) . . . . ?
C3 C4 C5 N1 2.2(8) . . . . ?
C9 C4 C5 C6 -1.2(8) . . . . ?
C3 C4 C5 C6 -177.2(5) . . . . ?
C12 N2 C6 C7 -0.5(9) . . . . ?
Co1 N2 C6 C7 172.9(5) . . . . ?
C12 N2 C6 C5 178.0(5) . . . . ?
Co1 N2 C6 C5 -8.6(6) . . . . ?
N1 C5 C6 N2 2.3(7) . . . . ?
C4 C5 C6 N2 -178.3(5) . . . . ?
N1 C5 C6 C7 -179.2(5) . . . . ?
C4 C5 C6 C7 0.3(8) . . . . ?
N2 C6 C7 C10 -3.0(9) . . . . ?
C5 C6 C7 C10 178.6(6) . . . . ?
N2 C6 C7 C8 179.7(6) . . . . ?
C5 C6 C7 C8 1.3(9) . . . . ?
C6 C7 C8 C9 -2.0(10) . . . . ?
C10 C7 C8 C9 -179.0(7) . . . . ?
C7 C8 C9 C4 1.1(11) . . . . ?
C3 C4 C9 C8 176.1(6) . . . . ?
C5 C4 C9 C8 0.5(10) . . . . ?
C6 C7 C10 C11 5.2(10) . . . . ?
C8 C7 C10 C11 -177.8(7) . . . . ?
C7 C10 C11 C12 -4.0(11) . . . . ?
C6 N2 C12 C11 1.8(9) . . . . ?
Co1 N2 C12 C11 -171.4(5) . . . . ?
C6 N2 C12 C13 -176.5(5) . . . . ?
Co1 N2 C12 C13 10.2(7) . . . . ?
C10 C11 C12 N2 0.4(10) . . . . ?
C10 C11 C12 C13 178.5(6) . . . . ?
C14 N3 C13 C12 170.7(5) . . . . ?
Co1 N3 C13 C12 1.0(7) . . . . ?
N2 C12 C13 N3 -7.0(8) . . . . ?
C11 C12 C13 N3 174.7(6) . . . . ?
C13 N3 C14 C15 144.1(5) . . . . ?
Co1 N3 C14 C15 -47.3(6) . . . . ?
C13 N3 C14 C19 -42.1(7) . . . . ?
Co1 N3 C14 C19 126.5(5) . . . . ?
C19 C14 C15 C16 2.6(8) . . . . ?
N3 C14 C15 C16 176.5(5) . . . . ?
C14 C15 C16 C17 -0.7(8) . . . . ?
C15 C16 C17 C18 -2.4(8) . . . . ?
C15 C16 C17 S1 176.1(4) . . . . ?
C201 S1 C17 C18 -15.9(6) . . . . ?
C201 S1 C17 C16 165.7(4) . . . . ?
C16 C17 C18 C19 3.6(8) . . . . ?
S1 C17 C18 C19 -174.8(4) . . . . ?
C15 C14 C19 C18 -1.4(8) . . . . ?
N3 C14 C19 C18 -175.2(5) . . . . ?
C17 C18 C19 C14 -1.7(8) . . . . ?
C25 N4 C21 C22 0.6(8) . . . . ?
Co2 N4 C21 C22 172.3(4) . . . . ?
N4 C21 C22 C23 -0.1(9) . . . . ?
C21 C22 C23 C24 0.7(9) . . . . ?
C22 C23 C24 C29 178.3(7) . . . . ?
C22 C23 C24 C25 -1.6(9) . . . . ?
C21 N4 C25 C26 178.9(5) . . . . ?
Co2 N4 C25 C26 5.5(6) . . . . ?
C21 N4 C25 C24 -1.7(8) . . . . ?
Co2 N4 C25 C24 -175.1(5) . . . . ?
C29 C24 C25 N4 -177.8(6) . . . . ?
C23 C24 C25 N4 2.2(9) . . . . ?
C29 C24 C25 C26 1.6(9) . . . . ?
C23 C24 C25 C26 -178.4(5) . . . . ?
C32 N5 C26 C25 -180.0(5) . . . . ?
Co2 N5 C26 C25 -2.2(7) . . . . ?
C32 N5 C26 C27 -0.7(9) . . . . ?
Co2 N5 C26 C27 177.1(5) . . . . ?
N4 C25 C26 N5 -2.7(8) . . . . ?
C24 C25 C26 N5 177.9(5) . . . . ?
N4 C25 C26 C27 178.0(6) . . . . ?
C24 C25 C26 C27 -1.4(9) . . . . ?
N5 C26 C27 C30 0.5(9) . . . . ?
C25 C26 C27 C30 179.7(6) . . . . ?
N5 C26 C27 C28 -178.8(6) . . . . ?
C25 C26 C27 C28 0.5(9) . . . . ?
C30 C27 C28 C29 -179.0(8) . . . . ?
C26 C27 C28 C29 0.1(11) . . . . ?
C27 C28 C29 C24 0.1(13) . . . . ?
C25 C24 C29 C28 -1.0(11) . . . . ?
C23 C24 C29 C28 179.0(7) . . . . ?
C26 C27 C30 C31 0.7(10) . . . . ?
C28 C27 C30 C31 179.8(7) . . . . ?
C27 C30 C31 C32 -1.6(10) . . . . ?
C26 N5 C32 C31 -0.3(9) . . . . ?
Co2 N5 C32 C31 -178.1(5) . . . . ?
C26 N5 C32 C33 -176.8(5) . . . . ?
Co2 N5 C32 C33 5.5(7) . . . . ?
C30 C31 C32 N5 1.4(10) . . . . ?
C30 C31 C32 C33 177.4(6) . . . . ?
C34 N6 C33 C32 169.1(5) . . . . ?
Co2 N6 C33 C32 -0.1(7) . . . . ?
N5 C32 C33 N6 -3.3(8) . . . . ?
C31 C32 C33 N6 -179.6(6) . . . . ?
C33 N6 C34 C39 -33.8(8) . . . . ?
Co2 N6 C34 C39 134.4(5) . . . . ?
C33 N6 C34 C35 152.3(6) . . . . ?
Co2 N6 C34 C35 -39.5(7) . . . . ?
C39 C34 C35 C36 0.1(9) . . . . ?
N6 C34 C35 C36 174.2(5) . . . . ?
C34 C35 C36 C37 -1.0(9) . . . . ?
C35 C36 C37 C38 1.5(9) . . . . ?
C35 C36 C37 S2 177.6(5) . . . . ?
C204 S2 C37 C38 -25.4(6) . . . . ?
C204 S2 C37 C36 158.7(5) . . . . ?
C36 C37 C38 C39 -1.1(9) . . . . ?
S2 C37 C38 C39 -176.9(5) . . . . ?
C35 C34 C39 C38 0.3(9) . . . . ?
N6 C34 C39 C38 -173.6(6) . . . . ?
C37 C38 C39 C34 0.3(10) . . . . ?
C45 N7 C41 C42 -2.6(13) . . . . ?
Co3 N7 C41 C42 171.5(7) . . . . ?
N7 C41 C42 C43 2.8(16) . . . . ?
C41 C42 C43 C44 -3.0(17) . . . . ?
C42 C43 C44 C49 -179.4(11) . . . . ?
C42 C43 C44 C45 2.9(15) . . . . ?
C41 N7 C45 C46 -179.7(7) . . . . ?
Co3 N7 C45 C46 5.1(8) . . . . ?
C41 N7 C45 C44 2.7(11) . . . . ?
Co3 N7 C45 C44 -172.5(6) . . . . ?
C49 C44 C45 N7 179.4(8) . . . . ?
C43 C44 C45 N7 -2.8(12) . . . . ?
C49 C44 C45 C46 1.8(12) . . . . ?
C43 C44 C45 C46 179.6(8) . . . . ?
C52 N8 C46 C45 176.8(6) . . . . ?
Co3 N8 C46 C45 -12.9(8) . . . . ?
C52 N8 C46 C47 0.0(10) . . . . ?
Co3 N8 C46 C47 170.4(5) . . . . ?
N7 C45 C46 N8 4.4(9) . . . . ?
C44 C45 C46 N8 -177.9(7) . . . . ?
N7 C45 C46 C47 -178.9(6) . . . . ?
C44 C45 C46 C47 -1.2(11) . . . . ?
N8 C46 C47 C50 -2.5(11) . . . . ?
C45 C46 C47 C50 -179.0(7) . . . . ?
N8 C46 C47 C48 177.3(7) . . . . ?
C45 C46 C47 C48 0.8(11) . . . . ?
C50 C47 C48 C49 178.7(10) . . . . ?
C46 C47 C48 C49 -1.1(14) . . . . ?
C47 C48 C49 C44 1.9(17) . . . . ?
C43 C44 C49 C48 -179.8(11) . . . . ?
C45 C44 C49 C48 -2.2(15) . . . . ?
C46 C47 C50 C51 5.8(12) . . . . ?
C48 C47 C50 C51 -174.0(9) . . . . ?
C47 C50 C51 C52 -6.7(13) . . . . ?
C46 N8 C52 C51 -0.8(10) . . . . ?
Co3 N8 C52 C51 -171.0(5) . . . . ?
C46 N8 C52 C53 -177.5(6) . . . . ?
Co3 N8 C52 C53 12.4(8) . . . . ?
C50 C51 C52 N8 4.2(11) . . . . ?
C50 C51 C52 C53 -179.7(7) . . . . ?
C54 N9 C53 C52 172.3(5) . . . . ?
Co3 N9 C53 C52 1.3(7) . . . . ?
N8 C52 C53 N9 -8.5(9) . . . . ?
C51 C52 C53 N9 175.1(7) . . . . ?
C53 N9 C54 C59 146.0(6) . . . . ?
Co3 N9 C54 C59 -43.9(7) . . . . ?
C53 N9 C54 C55 -41.6(9) . . . . ?
Co3 N9 C54 C55 128.5(5) . . . . ?
C59 C54 C55 C56 -0.8(9) . . . . ?
N9 C54 C55 C56 -173.0(6) . . . . ?
C54 C55 C56 C57 -0.7(10) . . . . ?
C55 C56 C57 C58 0.7(10) . . . . ?
C55 C56 C57 S3 -175.3(5) . . . . ?
C207 S3 C57 C56 -24.7(7) . . . . ?
C207 S3 C57 C58 159.2(5) . . . . ?
C56 C57 C58 C59 0.8(9) . . . . ?
S3 C57 C58 C59 177.1(5) . . . . ?
C55 C54 C59 C58 2.2(9) . . . . ?
N9 C54 C59 C58 174.8(5) . . . . ?
C57 C58 C59 C54 -2.3(9) . . . . ?
C65 N10 C61 C62 2.0(12) . . . . ?
Co4 N10 C61 C62 169.8(7) . . . . ?
N10 C61 C62 C63 0.5(15) . . . . ?
C61 C62 C63 C64 -2.7(15) . . . . ?
C62 C63 C64 C69 -175.9(10) . . . . ?
C62 C63 C64 C65 2.3(14) . . . . ?
C61 N10 C65 C64 -2.3(11) . . . . ?
Co4 N10 C65 C64 -172.7(6) . . . . ?
C61 N10 C65 C66 178.3(7) . . . . ?
Co4 N10 C65 C66 7.9(8) . . . . ?
C69 C64 C65 N10 178.5(8) . . . . ?
C63 C64 C65 N10 0.2(12) . . . . ?
C69 C64 C65 C66 -2.1(12) . . . . ?
C63 C64 C65 C66 179.6(7) . . . . ?
C72 N11 C66 C65 178.3(6) . . . . ?
Co4 N11 C66 C65 -12.9(8) . . . . ?
C72 N11 C66 C67 0.5(10) . . . . ?
Co4 N11 C66 C67 169.3(6) . . . . ?
N10 C65 C66 N11 2.4(10) . . . . ?
C64 C65 C66 N11 -177.0(7) . . . . ?
N10 C65 C66 C67 -179.7(7) . . . . ?
C64 C65 C66 C67 0.8(11) . . . . ?
N11 C66 C67 C70 -0.4(12) . . . . ?
C65 C66 C67 C70 -178.1(8) . . . . ?
N11 C66 C67 C68 -179.7(7) . . . . ?
C65 C66 C67 C68 2.6(12) . . . . ?
C70 C67 C68 C69 175.8(10) . . . . ?
C66 C67 C68 C69 -4.9(14) . . . . ?
C67 C68 C69 C64 3.8(16) . . . . ?
C65 C64 C69 C68 -0.2(15) . . . . ?
C63 C64 C69 C68 177.9(10) . . . . ?
C66 C67 C70 C71 1.3(13) . . . . ?
C68 C67 C70 C71 -179.4(9) . . . . ?
C67 C70 C71 C72 -2.4(14) . . . . ?
C66 N11 C72 C71 -1.6(11) . . . . ?
Co4 N11 C72 C71 -170.0(6) . . . . ?
C66 N11 C72 C73 -177.6(6) . . . . ?
Co4 N11 C72 C73 14.0(8) . . . . ?
C70 C71 C72 N11 2.5(12) . . . . ?
C70 C71 C72 C73 178.0(8) . . . . ?
C74 N12 C73 C72 173.8(6) . . . . ?
Co4 N12 C73 C72 3.6(8) . . . . ?
N11 C72 C73 N12 -10.8(9) . . . . ?
C71 C72 C73 N12 173.2(7) . . . . ?
C73 N12 C74 C79 141.5(7) . . . . ?
Co4 N12 C74 C79 -48.9(8) . . . . ?
C73 N12 C74 C75 -44.9(9) . . . . ?
Co4 N12 C74 C75 124.7(6) . . . . ?
C79 C74 C75 C76 -1.8(10) . . . . ?
N12 C74 C75 C76 -175.3(6) . . . . ?
C74 C75 C76 C77 -1.6(10) . . . . ?
C75 C76 C77 C78 3.1(10) . . . . ?
C75 C76 C77 S4 -177.1(5) . . . . ?
C210 S4 C77 C78 171.1(5) . . . . ?
C210 S4 C77 C76 -8.7(7) . . . . ?
C76 C77 C78 C79 -1.0(10) . . . . ?
S4 C77 C78 C79 179.2(6) . . . . ?
C77 C78 C79 C74 -2.4(11) . . . . ?
C75 C74 C79 C78 3.8(11) . . . . ?
N12 C74 C79 C78 177.4(6) . . . . ?
C85 N13 C81 C82 0.4(15) . . . . ?
Co5 N13 C81 C82 176.6(7) . . . . ?
N13 C81 C82 C83 -4.2(18) . . . . ?
C81 C82 C83 C84 5(2) . . . . ?
C82 C83 C84 C85 -1.7(19) . . . . ?
C82 C83 C84 C89 174.8(12) . . . . ?
C81 N13 C85 C84 2.8(14) . . . . ?
Co5 N13 C85 C84 -174.1(7) . . . . ?
C81 N13 C85 C86 -179.6(9) . . . . ?
Co5 N13 C85 C86 3.6(10) . . . . ?
C83 C84 C85 N13 -2.2(15) . . . . ?
C89 C84 C85 N13 -178.9(10) . . . . ?
C83 C84 C85 C86 -179.8(10) . . . . ?
C89 C84 C85 C86 3.5(15) . . . . ?
C92 N14 C86 C85 175.5(9) . . . . ?
Co5 N14 C86 C85 -11.8(12) . . . . ?
C92 N14 C86 C87 2.3(15) . . . . ?
Co5 N14 C86 C87 175.0(8) . . . . ?
N13 C85 C86 N14 5.1(14) . . . . ?
C84 C85 C86 N14 -177.2(8) . . . . ?
N13 C85 C86 C87 178.6(8) . . . . ?
C84 C85 C86 C87 -3.7(15) . . . . ?
N14 C86 C87 C90 -4.3(17) . . . . ?
C85 C86 C87 C90 -177.2(11) . . . . ?
N14 C86 C87 C88 -177.6(12) . . . . ?
C85 C86 C87 C88 9.4(17) . . . . ?
C90 C87 C88 C89 172.0(17) . . . . ?
C86 C87 C88 C89 -16(2) . . . . ?
C87 C88 C89 C84 16(3) . . . . ?
C83 C84 C89 C88 174.4(15) . . . . ?
C85 C84 C89 C88 -9(2) . . . . ?
C88 C87 C90 C91 177.6(14) . . . . ?
C86 C87 C90 C91 5(2) . . . . ?
C87 C90 C91 C92 -4(2) . . . . ?
C86 N14 C92 C91 -0.8(15) . . . . ?
Co5 N14 C92 C91 -173.3(7) . . . . ?
C86 N14 C92 C93 -179.6(8) . . . . ?
Co5 N14 C92 C93 7.9(11) . . . . ?
C90 C91 C92 N14 1.7(17) . . . . ?
C90 C91 C92 C93 -179.7(11) . . . . ?
C94 N15 C93 C92 170.8(7) . . . . ?
Co5 N15 C93 C92 0.4(10) . . . . ?
N14 C92 C93 N15 -5.2(13) . . . . ?
C91 C92 C93 N15 176.1(10) . . . . ?
C93 N15 C94 C99 143.0(7) . . . . ?
Co5 N15 C94 C99 -47.5(8) . . . . ?
C93 N15 C94 C95 -42.0(10) . . . . ?
Co5 N15 C94 C95 127.5(6) . . . . ?
C99 C94 C95 C96 1.3(10) . . . . ?
N15 C94 C95 C96 -173.7(6) . . . . ?
C94 C95 C96 C97 -2.9(10) . . . . ?
C95 C96 C97 C98 2.8(9) . . . . ?
C95 C96 C97 S5 -175.5(5) . . . . ?
C213 S5 C97 C96 -13.3(6) . . . . ?
C213 S5 C97 C98 168.3(5) . . . . ?
C96 C97 C98 C99 -1.1(9) . . . . ?
S5 C97 C98 C99 177.4(5) . . . . ?
C97 C98 C99 C94 -0.5(10) . . . . ?
C95 C94 C99 C98 0.4(10) . . . . ?
N15 C94 C99 C98 175.5(6) . . . . ?
C105 N16 C101 C102 -0.5(8) . . . . ?
Co1 N16 C101 C102 171.3(4) . . . . ?
N16 C101 C102 C103 -0.3(9) . . . . ?
C101 C102 C103 C104 0.7(9) . . . . ?
C102 C103 C104 C105 -0.4(9) . . . . ?
C102 C103 C104 C109 178.9(7) . . . . ?
C101 N16 C105 C104 0.9(9) . . . . ?
Co1 N16 C105 C104 -172.3(5) . . . . ?
C101 N16 C105 C106 -179.3(5) . . . . ?
Co1 N16 C105 C106 7.5(6) . . . . ?
C103 C104 C105 N16 -0.5(9) . . . . ?
C109 C104 C105 N16 -179.8(6) . . . . ?
C103 C104 C105 C106 179.7(5) . . . . ?
C109 C104 C105 C106 0.3(9) . . . . ?
C112 N17 C106 C107 -3.5(10) . . . . ?
Co1 N17 C106 C107 171.5(5) . . . . ?
C112 N17 C106 C105 178.6(6) . . . . ?
Co1 N17 C106 C105 -6.4(8) . . . . ?
N16 C105 C106 N17 -1.4(8) . . . . ?
C104 C105 C106 N17 178.4(6) . . . . ?
N16 C105 C106 C107 -179.4(6) . . . . ?
C104 C105 C106 C107 0.5(10) . . . . ?
N17 C106 C107 C110 3.9(11) . . . . ?
C105 C106 C107 C110 -178.3(7) . . . . ?
N17 C106 C107 C108 179.8(7) . . . . ?
C105 C106 C107 C108 -2.4(11) . . . . ?
C106 C107 C108 C109 3.7(13) . . . . ?
C110 C107 C108 C109 179.3(9) . . . . ?
C107 C108 C109 C104 -3.0(14) . . . . ?
C103 C104 C109 C108 -178.3(8) . . . . ?
C105 C104 C109 C108 0.9(12) . . . . ?
C106 C107 C110 C111 -2.2(13) . . . . ?
C108 C107 C110 C111 -177.7(9) . . . . ?
C107 C110 C111 C112 0.1(13) . . . . ?
C106 N17 C112 C111 1.2(10) . . . . ?
Co1 N17 C112 C111 -173.7(5) . . . . ?
C106 N17 C112 C113 -177.0(6) . . . . ?
Co1 N17 C112 C113 8.1(7) . . . . ?
C110 C111 C112 N17 0.4(11) . . . . ?
C110 C111 C112 C113 178.4(7) . . . . ?
C114 N18 C113 C112 171.2(5) . . . . ?
Co1 N18 C113 C112 1.4(7) . . . . ?
N17 C112 C113 N18 -5.9(9) . . . . ?
C111 C112 C113 N18 176.0(7) . . . . ?
C113 N18 C114 C115 145.3(6) . . . . ?
Co1 N18 C114 C115 -46.1(6) . . . . ?
C113 N18 C114 C119 -36.8(8) . . . . ?
Co1 N18 C114 C119 131.8(4) . . . . ?
C119 C114 C115 C116 1.6(8) . . . . ?
N18 C114 C115 C116 179.5(5) . . . . ?
C114 C115 C116 C117 -0.6(8) . . . . ?
C115 C116 C117 C118 -0.8(8) . . . . ?
C115 C116 C117 S6 174.8(4) . . . . ?
C221 S6 C117 C118 -22.4(6) . . . . ?
C221 S6 C117 C116 162.4(4) . . . . ?
C116 C117 C118 C119 1.2(8) . . . . ?
S6 C117 C118 C119 -173.9(4) . . . . ?
C117 C118 C119 C114 -0.2(8) . . . . ?
C115 C114 C119 C118 -1.2(8) . . . . ?
N18 C114 C119 C118 -179.0(5) . . . . ?
C125 N19 C121 C122 0.2(8) . . . . ?
Co2 N19 C121 C122 173.5(4) . . . . ?
N19 C121 C122 C123 0.4(10) . . . . ?
C121 C122 C123 C124 -1.4(10) . . . . ?
C122 C123 C124 C125 1.7(10) . . . . ?
C122 C123 C124 C129 -178.6(7) . . . . ?
C121 N19 C125 C124 0.2(8) . . . . ?
Co2 N19 C125 C124 -174.3(5) . . . . ?
C121 N19 C125 C126 -178.9(5) . . . . ?
Co2 N19 C125 C126 6.5(6) . . . . ?
C129 C124 C125 N19 179.2(6) . . . . ?
C123 C124 C125 N19 -1.2(9) . . . . ?
C129 C124 C125 C126 -1.7(9) . . . . ?
C123 C124 C125 C126 178.0(6) . . . . ?
C132 N20 C126 C127 -0.9(9) . . . . ?
Co2 N20 C126 C127 170.7(5) . . . . ?
C132 N20 C126 C125 178.7(5) . . . . ?
Co2 N20 C126 C125 -9.7(7) . . . . ?
N19 C125 C126 N20 1.4(8) . . . . ?
C124 C125 C126 N20 -177.8(5) . . . . ?
N19 C125 C126 C127 -179.0(5) . . . . ?
C124 C125 C126 C127 1.8(9) . . . . ?
N20 C126 C127 C130 -1.1(9) . . . . ?
C125 C126 C127 C130 179.4(6) . . . . ?
N20 C126 C127 C128 179.9(6) . . . . ?
C125 C126 C127 C128 0.3(9) . . . . ?
C130 C127 C128 C129 178.5(8) . . . . ?
C126 C127 C128 C129 -2.5(11) . . . . ?
C127 C128 C129 C124 2.7(12) . . . . ?
C125 C124 C129 C128 -0.5(11) . . . . ?
C123 C124 C129 C128 179.9(7) . . . . ?
C126 C127 C130 C131 2.5(10) . . . . ?
C128 C127 C130 C131 -178.5(7) . . . . ?
C127 C130 C131 C132 -2.0(11) . . . . ?
C126 N20 C132 C131 1.4(9) . . . . ?
Co2 N20 C132 C131 -170.1(5) . . . . ?
C126 N20 C132 C133 -175.1(5) . . . . ?
Co2 N20 C132 C133 13.4(7) . . . . ?
C130 C131 C132 N20 0.1(10) . . . . ?
C130 C131 C132 C133 176.0(7) . . . . ?
C134 N21 C133 C132 168.1(5) . . . . ?
Co2 N21 C133 C132 -1.1(7) . . . . ?
N20 C132 C133 N21 -7.5(8) . . . . ?
C131 C132 C133 N21 176.3(6) . . . . ?
C133 N21 C134 C139 141.4(6) . . . . ?
Co2 N21 C134 C139 -50.3(7) . . . . ?
C133 N21 C134 C135 -42.7(8) . . . . ?
Co2 N21 C134 C135 125.6(5) . . . . ?
C139 C134 C135 C136 1.0(9) . . . . ?
N21 C134 C135 C136 -174.8(5) . . . . ?
C134 C135 C136 C137 -2.2(9) . . . . ?
C135 C136 C137 C138 1.9(9) . . . . ?
C135 C136 C137 S7 -175.8(5) . . . . ?
C224 S7 C137 C138 174.7(5) . . . . ?
C224 S7 C137 C136 -7.5(6) . . . . ?
C136 C137 C138 C139 -0.4(9) . . . . ?
S7 C137 C138 C139 177.5(4) . . . . ?
C135 C134 C139 C138 0.5(9) . . . . ?
N21 C134 C139 C138 176.4(5) . . . . ?
C137 C138 C139 C134 -0.8(9) . . . . ?
C145 N22 C141 C142 -2.2(11) . . . . ?
Co3 N22 C141 C142 173.0(6) . . . . ?
N22 C141 C142 C143 -0.3(14) . . . . ?
C141 C142 C143 C144 0.9(14) . . . . ?
C142 C143 C144 C149 176.2(9) . . . . ?
C142 C143 C144 C145 0.9(14) . . . . ?
C141 N22 C145 C146 -176.1(6) . . . . ?
Co3 N22 C145 C146 7.6(7) . . . . ?
C141 N22 C145 C144 4.1(10) . . . . ?
Co3 N22 C145 C144 -172.1(6) . . . . ?
C149 C144 C145 N22 -179.3(7) . . . . ?
C143 C144 C145 N22 -3.5(12) . . . . ?
C149 C144 C145 C146 1.0(11) . . . . ?
C143 C144 C145 C146 176.7(7) . . . . ?
C152 N23 C146 C147 1.1(10) . . . . ?
Co3 N23 C146 C147 174.0(5) . . . . ?
C152 N23 C146 C145 176.9(6) . . . . ?
Co3 N23 C146 C145 -10.1(8) . . . . ?
N22 C145 C146 N23 0.9(9) . . . . ?
C144 C145 C146 N23 -179.3(6) . . . . ?
N22 C145 C146 C147 176.7(6) . . . . ?
C144 C145 C146 C147 -3.5(11) . . . . ?
N23 C146 C147 C150 -3.0(10) . . . . ?
C145 C146 C147 C150 -178.7(7) . . . . ?
N23 C146 C147 C148 179.3(7) . . . . ?
C145 C146 C147 C148 3.7(11) . . . . ?
C146 C147 C148 C149 -1.4(13) . . . . ?
C150 C147 C148 C149 -178.9(9) . . . . ?
C147 C148 C149 C144 -1.0(15) . . . . ?
C145 C144 C149 C148 1.3(14) . . . . ?
C143 C144 C149 C148 -174.0(10) . . . . ?
C146 C147 C150 C151 3.5(12) . . . . ?
C148 C147 C150 C151 -179.1(8) . . . . ?
C147 C150 C151 C152 -2.0(11) . . . . ?
C146 N23 C152 C151 0.6(9) . . . . ?
Co3 N23 C152 C151 -172.3(5) . . . . ?
C146 N23 C152 C153 -178.6(5) . . . . ?
Co3 N23 C152 C153 8.6(7) . . . . ?
C150 C151 C152 N23 -0.1(10) . . . . ?
C150 C151 C152 C153 178.9(7) . . . . ?
C154 N24 C153 C152 171.9(5) . . . . ?
Co3 N24 C153 C152 1.4(7) . . . . ?
N23 C152 C153 N24 -6.3(8) . . . . ?
C151 C152 C153 N24 174.6(6) . . . . ?
C153 N24 C154 C159 -37.5(8) . . . . ?
Co3 N24 C154 C159 132.2(5) . . . . ?
C153 N24 C154 C155 147.5(6) . . . . ?
Co3 N24 C154 C155 -42.9(7) . . . . ?
C159 C154 C155 C156 -0.5(9) . . . . ?
N24 C154 C155 C156 174.7(6) . . . . ?
C154 C155 C156 C157 -0.1(10) . . . . ?
C155 C156 C157 C158 -0.5(10) . . . . ?
C155 C156 C157 S8 176.6(5) . . . . ?
C227 S8 C157 C158 -13.3(7) . . . . ?
C227 S8 C157 C156 169.7(5) . . . . ?
C156 C157 C158 C159 1.7(10) . . . . ?
S8 C157 C158 C159 -175.2(5) . . . . ?
C155 C154 C159 C158 1.6(9) . . . . ?
N24 C154 C159 C158 -173.2(6) . . . . ?
C157 C158 C159 C154 -2.3(10) . . . . ?
C165 N25 C161 C162 -3.3(15) . . . . ?
Co4 N25 C161 C162 170.8(8) . . . . ?
N25 C161 C162 C163 5(2) . . . . ?
C161 C162 C163 C164 -9(2) . . . . ?
C162 C163 C164 C169 -179.4(14) . . . . ?
C162 C163 C164 C165 11(2) . . . . ?
C161 N25 C165 C166 -177.5(8) . . . . ?
Co4 N25 C165 C166 7.2(9) . . . . ?
C161 N25 C165 C164 5.0(13) . . . . ?
Co4 N25 C165 C164 -170.2(7) . . . . ?
C169 C164 C165 N25 -179.1(9) . . . . ?
C163 C164 C165 N25 -8.0(15) . . . . ?
C169 C164 C165 C166 3.5(14) . . . . ?
C163 C164 C165 C166 174.5(10) . . . . ?
C172 N26 C166 C167 -3.6(11) . . . . ?
Co4 N26 C166 C167 172.2(6) . . . . ?
C172 N26 C166 C165 174.5(7) . . . . ?
Co4 N26 C166 C165 -9.6(9) . . . . ?
N25 C165 C166 N26 0.7(11) . . . . ?
C164 C165 C166 N26 178.3(7) . . . . ?
N25 C165 C166 C167 178.9(7) . . . . ?
C164 C165 C166 C167 -3.5(13) . . . . ?
N26 C166 C167 C170 2.5(13) . . . . ?
C165 C166 C167 C170 -175.5(9) . . . . ?
N26 C166 C167 C168 -177.9(8) . . . . ?
C165 C166 C167 C168 4.1(13) . . . . ?
C166 C167 C168 C169 -4.6(16) . . . . ?
C170 C167 C168 C169 174.9(12) . . . . ?
C167 C168 C169 C164 5(2) . . . . ?
C163 C164 C169 C168 -173.7(14) . . . . ?
C165 C164 C169 C168 -4.3(19) . . . . ?
C166 C167 C170 C171 4.2(15) . . . . ?
C168 C167 C170 C171 -175.3(10) . . . . ?
C167 C170 C171 C172 -9.6(15) . . . . ?
C166 N26 C172 C171 -1.9(12) . . . . ?
Co4 N26 C172 C171 -177.7(6) . . . . ?
C166 N26 C172 C173 -177.4(6) . . . . ?
Co4 N26 C172 C173 6.8(9) . . . . ?
C170 C171 C172 N26 8.4(14) . . . . ?
C170 C171 C172 C173 -176.8(9) . . . . ?
C174 N27 C173 C172 174.5(6) . . . . ?
Co4 N27 C173 C172 3.0(8) . . . . ?
N26 C172 C173 N27 -6.2(10) . . . . ?
C171 C172 C173 N27 178.7(8) . . . . ?
C173 N27 C174 C179 152.9(7) . . . . ?
Co4 N27 C174 C179 -36.6(8) . . . . ?
C173 N27 C174 C175 -32.3(9) . . . . ?
Co4 N27 C174 C175 138.2(5) . . . . ?
C179 C174 C175 C176 -1.4(10) . . . . ?
N27 C174 C175 C176 -176.2(6) . . . . ?
C174 C175 C176 C177 -0.4(10) . . . . ?
C175 C176 C177 C178 3.3(10) . . . . ?
C175 C176 C177 S9 -174.0(5) . . . . ?
C230 S9 C177 C176 -28.9(7) . . . . ?
C230 S9 C177 C178 153.7(5) . . . . ?
C176 C177 C178 C179 -4.4(10) . . . . ?
S9 C177 C178 C179 173.0(5) . . . . ?
C175 C174 C179 C178 0.2(10) . . . . ?
N27 C174 C179 C178 175.1(6) . . . . ?
C177 C178 C179 C174 2.7(11) . . . . ?
C185 N28 C181 C182 3.1(9) . . . . ?
Co5 N28 C181 C182 176.1(5) . . . . ?
N28 C181 C182 C183 -3.7(10) . . . . ?
C181 C182 C183 C184 1.6(10) . . . . ?
C182 C183 C184 C189 177.6(7) . . . . ?
C182 C183 C184 C185 0.7(9) . . . . ?
C181 N28 C185 C186 179.3(6) . . . . ?
Co5 N28 C185 C186 5.0(7) . . . . ?
C181 N28 C185 C184 -0.5(9) . . . . ?
Co5 N28 C185 C184 -174.8(5) . . . . ?
C189 C184 C185 N28 -178.5(6) . . . . ?
C183 C184 C185 N28 -1.3(9) . . . . ?
C189 C184 C185 C186 1.7(9) . . . . ?
C183 C184 C185 C186 178.8(6) . . . . ?
C192 N29 C186 C185 176.7(6) . . . . ?
Co5 N29 C186 C185 -6.9(8) . . . . ?
C192 N29 C186 C187 -0.7(10) . . . . ?
Co5 N29 C186 C187 175.7(5) . . . . ?
N28 C185 C186 N29 0.6(9) . . . . ?
C184 C185 C186 N29 -179.5(6) . . . . ?
N28 C185 C186 C187 178.0(6) . . . . ?
C184 C185 C186 C187 -2.1(9) . . . . ?
N29 C186 C187 C190 0.2(11) . . . . ?
C185 C186 C187 C190 -177.0(7) . . . . ?
N29 C186 C187 C188 179.4(6) . . . . ?
C185 C186 C187 C188 2.2(10) . . . . ?
C190 C187 C188 C189 177.3(8) . . . . ?
C186 C187 C188 C189 -1.9(11) . . . . ?
C187 C188 C189 C184 1.6(11) . . . . ?
C185 C184 C189 C188 -1.4(10) . . . . ?
C183 C184 C189 C188 -178.2(7) . . . . ?
C186 C187 C190 C191 0.3(12) . . . . ?
C188 C187 C190 C191 -178.9(8) . . . . ?
C187 C190 C191 C192 -0.3(13) . . . . ?
C186 N29 C192 C191 0.6(11) . . . . ?
Co5 N29 C192 C191 -175.7(6) . . . . ?
C186 N29 C192 C193 -176.0(7) . . . . ?
Co5 N29 C192 C193 7.7(9) . . . . ?
C190 C191 C192 N29 -0.1(12) . . . . ?
C190 C191 C192 C193 176.0(8) . . . . ?
C194 N30 C193 C192 172.1(7) . . . . ?
Co5 N30 C193 C192 0.0(9) . . . . ?
N29 C192 C193 N30 -4.8(11) . . . . ?
C191 C192 C193 N30 178.8(8) . . . . ?
C193 N30 C194 C199 -38.4(11) . . . . ?
Co5 N30 C194 C199 132.8(6) . . . . ?
C193 N30 C194 C195 144.4(8) . . . . ?
Co5 N30 C194 C195 -44.4(9) . . . . ?
C199 C194 C195 C196 -0.7(11) . . . . ?
N30 C194 C195 C196 176.5(6) . . . . ?
C194 C195 C196 C197 0.5(11) . . . . ?
C195 C196 C197 C198 -1.9(10) . . . . ?
C195 C196 C197 S10 177.2(5) . . . . ?
C233 S10 C197 C198 -17.7(6) . . . . ?
C233 S10 C197 C196 163.2(5) . . . . ?
C196 C197 C198 C199 3.5(9) . . . . ?
S10 C197 C198 C199 -175.6(5) . . . . ?
C195 C194 C199 C198 2.2(10) . . . . ?
N30 C194 C199 C198 -174.9(6) . . . . ?
C197 C198 C199 C194 -3.6(9) . . . . ?
C17 S1 C201 C202 130.4(4) . . . . ?
C17 S1 C201 C215 -59.8(5) . . . . ?
C215 C201 C202 C203 0.0(8) . . . . ?
S1 C201 C202 C203 169.8(4) . . . . ?
C201 C202 C203 C217 8.3(7) . . . . ?
C201 C202 C203 C204 -159.0(5) . . . . ?
C217 C203 C204 C205 -11.1(7) . . . . ?
C202 C203 C204 C205 156.2(5) . . . . ?
C217 C203 C204 S2 -179.1(4) . . . . ?
C202 C203 C204 S2 -11.7(8) . . . . ?
C37 S2 C204 C205 136.0(4) . . . . ?
C37 S2 C204 C203 -55.5(5) . . . . ?
C203 C204 C205 C206 2.8(8) . . . . ?
S2 C204 C205 C206 171.5(4) . . . . ?
C204 C205 C206 C218 7.7(7) . . . . ?
C204 C205 C206 C207 -160.2(6) . . . . ?
C218 C206 C207 C208 -11.1(8) . . . . ?
C205 C206 C207 C208 156.7(6) . . . . ?
C218 C206 C207 S3 -177.5(4) . . . . ?
C205 C206 C207 S3 -9.7(9) . . . . ?
C57 S3 C207 C208 136.0(5) . . . . ?
C57 S3 C207 C206 -56.9(6) . . . . ?
C206 C207 C208 C209 1.7(9) . . . . ?
S3 C207 C208 C209 169.3(4) . . . . ?
C207 C208 C209 C219 9.2(8) . . . . ?
C207 C208 C209 C210 -157.3(6) . . . . ?
C219 C209 C210 C211 -8.2(9) . . . . ?
C208 C209 C210 C211 158.5(6) . . . . ?
C219 C209 C210 S4 -175.7(4) . . . . ?
C208 C209 C210 S4 -9.0(9) . . . . ?
C77 S4 C210 C211 127.2(5) . . . . ?
C77 S4 C210 C209 -64.5(6) . . . . ?
C209 C210 C211 C212 -1.6(9) . . . . ?
S4 C210 C211 C212 166.5(5) . . . . ?
C210 C211 C212 C220 9.7(8) . . . . ?
C210 C211 C212 C213 -157.7(6) . . . . ?
C220 C212 C213 C214 -11.1(8) . . . . ?
C211 C212 C213 C214 156.4(6) . . . . ?
C220 C212 C213 S5 -178.4(4) . . . . ?
C211 C212 C213 S5 -10.8(9) . . . . ?
C97 S5 C213 C214 132.1(5) . . . . ?
C97 S5 C213 C212 -60.2(6) . . . . ?
C212 C213 C214 C215 1.9(9) . . . . ?
S5 C213 C214 C215 169.5(5) . . . . ?
C213 C214 C215 C216 8.5(8) . . . . ?
C213 C214 C215 C201 -157.6(6) . . . . ?
C202 C201 C215 C216 -9.0(7) . . . . ?
S1 C201 C215 C216 -178.4(4) . . . . ?
C202 C201 C215 C214 157.2(6) . . . . ?
S1 C201 C215 C214 -12.2(8) . . . . ?
C214 C215 C216 C220 -9.3(8) . . . . ?
C201 C215 C216 C220 159.0(5) . . . . ?
C214 C215 C216 C217 -158.5(5) . . . . ?
C201 C215 C216 C217 9.9(8) . . . . ?
C202 C203 C217 C216 -7.7(7) . . . . ?
C204 C203 C217 C216 161.7(5) . . . . ?
C202 C203 C217 C218 -159.9(5) . . . . ?
C204 C203 C217 C218 9.5(7) . . . . ?
C215 C216 C217 C203 -1.6(8) . . . . ?
C220 C216 C217 C203 -154.8(5) . . . . ?
C215 C216 C217 C218 154.0(5) . . . . ?
C220 C216 C217 C218 0.8(6) . . . . ?
C207 C206 C218 C217 159.8(5) . . . . ?
C205 C206 C218 C217 -9.8(8) . . . . ?
C207 C206 C218 C219 10.0(8) . . . . ?
C205 C206 C218 C219 -159.5(5) . . . . ?
C203 C217 C218 C206 1.1(8) . . . . ?
C216 C217 C218 C206 -154.4(5) . . . . ?
C203 C217 C218 C219 154.9(5) . . . . ?
C216 C217 C218 C219 -0.6(6) . . . . ?
C208 C209 C219 C220 -158.9(5) . . . . ?
C210 C209 C219 C220 9.8(8) . . . . ?
C208 C209 C219 C218 -10.7(8) . . . . ?
C210 C209 C219 C218 158.0(5) . . . . ?
C206 C218 C219 C209 1.2(9) . . . . ?
C217 C218 C219 C209 -152.8(5) . . . . ?
C206 C218 C219 C220 154.2(5) . . . . ?
C217 C218 C219 C220 0.2(6) . . . . ?
C211 C212 C220 C216 -158.9(5) . . . . ?
C213 C212 C220 C216 10.7(8) . . . . ?
C211 C212 C220 C219 -8.2(8) . . . . ?
C213 C212 C220 C219 161.4(5) . . . . ?
C215 C216 C220 C212 -0.5(9) . . . . ?
C217 C216 C220 C212 152.9(5) . . . . ?
C215 C216 C220 C219 -154.0(5) . . . . ?
C217 C216 C220 C219 -0.7(6) . . . . ?
C209 C219 C220 C212 -1.8(9) . . . . ?
C218 C219 C220 C212 -154.1(5) . . . . ?
C209 C219 C220 C216 152.6(6) . . . . ?
C218 C219 C220 C216 0.3(6) . . . . ?
C117 S6 C221 C235 135.2(4) . . . . ?
C117 S6 C221 C222 -53.6(5) . . . . ?
C235 C221 C222 C236 -8.7(8) . . . . ?
S6 C221 C222 C236 -179.5(4) . . . . ?
C235 C221 C222 C223 157.0(6) . . . . ?
S6 C221 C222 C223 -13.8(8) . . . . ?
C236 C222 C223 C224 9.0(8) . . . . ?
C221 C222 C223 C224 -156.5(6) . . . . ?
C222 C223 C224 C225 1.2(8) . . . . ?
C222 C223 C224 S7 168.8(4) . . . . ?
C137 S7 C224 C223 127.6(5) . . . . ?
C137 S7 C224 C225 -64.5(5) . . . . ?
C223 C224 C225 C237 -10.7(8) . . . . ?
S7 C224 C225 C237 -177.8(4) . . . . ?
C223 C224 C225 C226 158.3(6) . . . . ?
S7 C224 C225 C226 -8.8(9) . . . . ?
C237 C225 C226 C227 11.6(8) . . . . ?
C224 C225 C226 C227 -157.3(6) . . . . ?
C225 C226 C227 C228 -0.8(9) . . . . ?
C225 C226 C227 S8 167.4(4) . . . . ?
C157 S8 C227 C226 127.3(5) . . . . ?
C157 S8 C227 C228 -64.2(6) . . . . ?
C226 C227 C228 C238 -9.4(8) . . . . ?
S8 C227 C228 C238 -177.2(4) . . . . ?
C226 C227 C228 C229 158.2(7) . . . . ?
S8 C227 C228 C229 -9.6(9) . . . . ?
C238 C228 C229 C230 9.2(9) . . . . ?
C227 C228 C229 C230 -158.1(6) . . . . ?
C228 C229 C230 C231 1.4(9) . . . . ?
C228 C229 C230 S9 169.6(5) . . . . ?
C177 S9 C230 C229 134.8(5) . . . . ?
C177 S9 C230 C231 -57.1(5) . . . . ?
C229 C230 C231 C239 -12.0(8) . . . . ?
S9 C230 C231 C239 -179.9(4) . . . . ?
C229 C230 C231 C232 158.5(6) . . . . ?
S9 C230 C231 C232 -9.4(8) . . . . ?
C239 C231 C232 C233 10.0(8) . . . . ?
C230 C231 C232 C233 -160.5(6) . . . . ?
C231 C232 C233 C234 1.6(8) . . . . ?
C231 C232 C233 S10 170.1(4) . . . . ?
C197 S10 C233 C232 132.0(4) . . . . ?
C197 S10 C233 C234 -59.5(5) . . . . ?
C232 C233 C234 C240 -12.3(8) . . . . ?
S10 C233 C234 C240 179.7(4) . . . . ?
C232 C233 C234 C235 157.5(6) . . . . ?
S10 C233 C234 C235 -10.5(8) . . . . ?
C222 C221 C235 C234 -1.8(8) . . . . ?
S6 C221 C235 C234 169.3(4) . . . . ?
C240 C234 C235 C221 11.0(8) . . . . ?
C233 C234 C235 C221 -158.6(6) . . . . ?
C223 C222 C236 C237 -9.6(8) . . . . ?
C221 C222 C236 C237 158.4(5) . . . . ?
C223 C222 C236 C240 -157.7(5) . . . . ?
C221 C222 C236 C240 10.2(7) . . . . ?
C226 C225 C237 C238 -12.2(8) . . . . ?
C224 C225 C237 C238 158.6(5) . . . . ?
C226 C225 C237 C236 -160.5(5) . . . . ?
C224 C225 C237 C236 10.4(8) . . . . ?
C222 C236 C237 C225 -0.3(9) . . . . ?
C240 C236 C237 C225 151.9(5) . . . . ?
C222 C236 C237 C238 -152.5(5) . . . . ?
C240 C236 C237 C238 -0.2(6) . . . . ?
C229 C228 C238 C237 -160.6(6) . . . . ?
C227 C228 C238 C237 9.1(8) . . . . ?
C229 C228 C238 C239 -9.3(8) . . . . ?
C227 C228 C238 C239 160.3(5) . . . . ?
C225 C237 C238 C228 1.7(9) . . . . ?
C236 C237 C238 C228 154.0(6) . . . . ?
C225 C237 C238 C239 -152.5(5) . . . . ?
C236 C237 C238 C239 -0.1(6) . . . . ?
C232 C231 C239 C240 -10.7(8) . . . . ?
C230 C231 C239 C240 161.3(5) . . . . ?
C232 C231 C239 C238 -159.6(5) . . . . ?
C230 C231 C239 C238 12.3(8) . . . . ?
C228 C238 C239 C231 -1.8(9) . . . . ?
C237 C238 C239 C231 153.4(6) . . . . ?
C228 C238 C239 C240 -154.7(5) . . . . ?
C237 C238 C239 C240 0.5(6) . . . . ?
C235 C234 C240 C239 -159.3(5) . . . . ?
C233 C234 C240 C239 12.2(8) . . . . ?
C235 C234 C240 C236 -9.8(8) . . . . ?
C233 C234 C240 C236 161.7(5) . . . . ?
C231 C239 C240 C234 -0.7(8) . . . . ?
C238 C239 C240 C234 152.7(5) . . . . ?
C231 C239 C240 C236 -154.0(5) . . . . ?
C238 C239 C240 C236 -0.6(6) . . . . ?
C222 C236 C240 C234 -1.0(8) . . . . ?
C237 C236 C240 C234 -153.3(5) . . . . ?
C222 C236 C240 C239 152.8(5) . . . . ?
C237 C236 C240 C239 0.5(6) . . . . ?
C307 C301 C302 C303 -179.6(7) 2_566 . . . ?
C306 C301 C302 C303 -0.9(10) . . . . ?
C307 C301 C302 C312 -0.3(9) 2_566 . . 2_566 ?
C306 C301 C302 C312 178.5(6) . . . 2_566 ?
C301 C302 C303 C304 0.0(12) . . . . ?
C312 C302 C303 C304 -179.3(8) 2_566 . . . ?
C302 C303 C304 C305 0.2(14) . . . . ?
C303 C304 C305 C310 -179.8(8) . . . . ?
C303 C304 C305 C306 0.5(12) . . . . ?
C307 C301 C306 C307 0.7(10) 2_566 . . . ?
C302 C301 C306 C307 -178.1(6) . . . . ?
C307 C301 C306 C305 -179.7(6) 2_566 . . . ?
C302 C301 C306 C305 1.5(9) . . . . ?
C304 C305 C306 C307 178.2(7) . . . . ?
C310 C305 C306 C307 -1.5(10) . . . . ?
C304 C305 C306 C301 -1.4(10) . . . . ?
C310 C305 C306 C301 178.9(6) . . . . ?
C301 C306 C307 C301 -0.7(10) . . . 2_566 ?
C305 C306 C307 C301 179.7(6) . . . 2_566 ?
C301 C306 C307 C308 -178.0(6) . . . . ?
C305 C306 C307 C308 2.3(9) . . . . ?
C301 C307 C308 C311 1.2(10) 2_566 . . . ?
C306 C307 C308 C311 178.5(6) . . . . ?
C301 C307 C308 C309 -179.0(6) 2_566 . . . ?
C306 C307 C308 C309 -1.8(10) . . . . ?
C307 C308 C309 C310 0.3(11) . . . . ?
C311 C308 C309 C310 -180.0(7) . . . . ?
C304 C305 C310 C309 -179.7(8) . . . . ?
C306 C305 C310 C309 0.0(11) . . . . ?
C308 C309 C310 C305 0.6(12) . . . . ?
C307 C308 C311 C312 -1.3(11) . . . . ?
C309 C308 C311 C312 179.0(7) . . . . ?
C308 C311 C312 C302 0.9(13) . . . 2_566 ?
C337 C331 C332 C342 3.0(14) 2_676 . . 2_676 ?
C336 C331 C332 C342 178.9(10) . . . 2_676 ?
C337 C331 C332 C333 -179.9(10) 2_676 . . . ?
C336 C331 C332 C333 -3.9(15) . . . . ?
C342 C332 C333 C334 -179.7(13) 2_676 . . . ?
C331 C332 C333 C334 3.8(18) . . . . ?
C332 C333 C334 C335 -5(2) . . . . ?
C333 C334 C335 C340 175.9(13) . . . . ?
C333 C334 C335 C336 5.3(18) . . . . ?
C337 C331 C336 C337 -1.2(17) 2_676 . . . ?
C332 C331 C336 C337 -177.1(8) . . . . ?
C337 C331 C336 C335 -179.1(8) 2_676 . . . ?
C332 C331 C336 C335 5.1(15) . . . . ?
C340 C335 C336 C337 5.2(17) . . . . ?
C334 C335 C336 C337 176.3(10) . . . . ?
C340 C335 C336 C331 -177.0(12) . . . . ?
C334 C335 C336 C331 -6.0(16) . . . . ?
C331 C336 C337 C338 -178.3(11) . . . . ?
C335 C336 C337 C338 -0.4(16) . . . . ?
C331 C336 C337 C331 1.2(16) . . . 2_676 ?
C335 C336 C337 C331 179.1(8) . . . 2_676 ?
C331 C337 C338 C339 176.9(10) 2_676 . . . ?
C336 C337 C338 C339 -4(2) . . . . ?
C331 C337 C338 C341 -1.7(19) 2_676 . . . ?
C336 C337 C338 C341 177.7(10) . . . . ?
C337 C338 C339 C340 3(2) . . . . ?
C341 C338 C339 C340 -178.7(14) . . . . ?
C334 C335 C340 C339 -176.7(12) . . . . ?
C336 C335 C340 C339 -6(2) . . . . ?
C338 C339 C340 C335 2(2) . . . . ?
C337 C338 C341 C342 1.5(19) . . . . ?
C339 C338 C341 C342 -177.1(12) . . . . ?
C338 C341 C342 C332 -3(2) . . . 2_676 ?
N26S C51S C52S N26A -73(22) . . . . ?
C506 C505 O1S C502 -127.5(16) . . . . ?
C507 C505 O1S C502 112.9(17) . . . . ?
C504 C502 O1S C505 -84(2) . . . . ?
C503 C502 O1S C505 157(2) . . . . ?
C517 C515 O2S C512 -24(4) . . . . ?
C516 C515 O2S C512 150(2) . . . . ?
C514 C512 O2S C515 65(2) . . . . ?
C513 C512 O2S C515 169.3(19) . . . . ?
